data_7052496
loop_
_publ_author_name
'George, Sumod'
'Nangia, Ashwini'
'Bagieu-Beucher, Muriel'
'Masse, Ren\'e'
'Nicoud, Jean-Fran\,cois'

_publ_section_title
;
 Crystal engineering of two-dimensional polar layer structures:
 hydrogen bond networks in some N-meta-phenylpyrimidinones
;
_journal_issue 3
_journal_name_full 'New Journal of Chemistry'
_journal_page_first 568
_journal_paper_doi 10.1039/b207090a
_journal_volume 27
_journal_year 2003
_chemical_formula_moiety 'C12 H11 I N2 O '
_chemical_formula_sum 'C12 H11 I N2 O'
_chemical_formula_weight 326.14
_space_group_IT_number 2
_symmetry_cell_setting triclinic
_symmetry_Int_Tables_number 2
_symmetry_space_group_name_Hall '-P 1'
_symmetry_space_group_name_H-M 'P -1'
_cell_angle_alpha 106.27(1)
_cell_angle_beta 100.1(10)
_cell_angle_gamma 74.90(1)
_cell_formula_units_Z 2
_cell_length_a 7.531(1)
_cell_length_b 12.236(2)
_cell_length_c 7.154(1)
_cell_measurement_reflns_used 2756
_cell_measurement_temperature 296.2
_cell_measurement_theta_max 21.35
_cell_measurement_theta_min 2.35
_cell_volume 607.2(13)
_computing_cell_refinement 'MSC/AFC Diffractometer Control'
_computing_data_collection 'MSC/AFC Diffractometer Control'
_computing_data_reduction 'teXsan for Windows (MSC, 1997)'
_computing_publication_material 'teXsan for Windows (MSC, 1997)'
_computing_structure_refinement 'teXsan for Windows (MSC, 1997)'
_computing_structure_solution
;
SIR92 (Altomare, et. al. 1993)
;
_diffrn_ambient_temperature 296.2
_diffrn_measurement_device KappaCCD
_diffrn_measurement_method 'Data from \f = 1\%, \f scans'
_diffrn_orient_matrix_UB_11 0.00000
_diffrn_orient_matrix_UB_12 0.00000
_diffrn_orient_matrix_UB_13 0.00000
_diffrn_orient_matrix_UB_21 0.00000
_diffrn_orient_matrix_UB_22 0.00000
_diffrn_orient_matrix_UB_23 0.00000
_diffrn_orient_matrix_UB_31 0.00000
_diffrn_orient_matrix_UB_32 0.00000
_diffrn_orient_matrix_UB_33 0.00000
_diffrn_radiation_detector CCD
_diffrn_radiation_monochromator graphite
_diffrn_radiation_source 'fine-focus sealed tube'
_diffrn_radiation_type 'Ag K\a'
_diffrn_radiation_wavelength 0.5608
_diffrn_reflns_av_R_equivalents 0.05020
_diffrn_reflns_av_sigmaI/netI 0.092
_diffrn_reflns_limit_h_max 9
_diffrn_reflns_limit_h_min -8
_diffrn_reflns_limit_k_max 9
_diffrn_reflns_limit_k_min -9
_diffrn_reflns_limit_l_max 15
_diffrn_reflns_limit_l_min -15
_diffrn_reflns_number 5982
_diffrn_reflns_reduction_process 'Lp corrections applied'
_diffrn_reflns_theta_max 21.35
_diffrn_reflns_theta_min 2.35
_diffrn_standards_decay_% 0.00
_diffrn_standards_interval_count 0
_diffrn_standards_number 0
_exptl_absorpt_coefficient_mu 1.392mm-1
_exptl_absorpt_correction_type 'SORTAV (Blessing, 1995)'
_exptl_crystal_colour colourless
_exptl_crystal_density_diffrn 1.784
_exptl_crystal_density_meas ?
_exptl_crystal_description square
_exptl_crystal_F_000 316.00
_exptl_crystal_size_max 0.08
_exptl_crystal_size_mid 0.32
_exptl_crystal_size_min 0.38
_refine_diff_density_max 1.23
_refine_diff_density_min -1.43
_refine_ls_extinction_method none
_refine_ls_goodness_of_fit_all 1.477
_refine_ls_goodness_of_fit_ref 1.480
_refine_ls_hydrogen_treatment partially
_refine_ls_matrix_type full
_refine_ls_number_constraints 0
_refine_ls_number_parameters 177
_refine_ls_number_reflns 1966
_refine_ls_number_restraints 0
_refine_ls_R_factor_all 0.0403
_refine_ls_R_factor_gt 0.0400
_refine_ls_shift/su_max 0.0000
_refine_ls_shift/su_mean 0.0003
_refine_ls_structure_factor_coef F
_refine_ls_weighting_details 'w = 1/[\s^2^(Fo) + 0.00010|Fo|^2^]'
_refine_ls_weighting_scheme sigma
_refine_ls_wR_factor_all 0.0540
_refine_ls_wR_factor_ref 0.0540
_reflns_number_gt 1966
_reflns_number_total 2756
_reflns_threshold_expression I>3.00\s(I)
_cod_data_source_file b207090a.txt
_cod_data_source_block 5
_cod_original_cell_volume 607.2(7)
_cod_original_sg_symbol_H-M 'P -1       '
_cod_original_formula_sum 'C12 H11 I N2 O '
_cod_database_code 7052496

loop_
_symmetry_equiv_pos_as_xyz
'   +x,   +y,   +z'
'   -x,   -y,   -z'

loop_
_atom_site_label
_atom_site_fract_x
_atom_site_fract_y
_atom_site_fract_z
_atom_site_U_iso_or_equiv
_atom_site_occupancy
_atom_site_refinement_flags
_atom_site_adp_type
_atom_site_calc_flag
_atom_site_calc_attached_atom
I(0) -1.23122(5) -0.52349(3) 0.25938(5) 0.06571(12) 1.000 . Uani d ?
O(0) -0.7839(4) -1.0290(3) -0.0727(4) 0.0500(8) 1.000 . Uani d ?
N(1) -0.7757(4) -0.9515(3) 0.2563(4) 0.0344(8) 1.000 . Uani d ?
N(2) -0.7344(5) -1.1566(3) 0.1186(4) 0.0427(9) 1.000 . Uani d ?
C(1) -0.7667(5) -1.0473(4) 0.0911(5) 0.0367(10) 1.000 . Uani d ?
C(2) -0.7671(5) -0.9657(4) 0.4422(5) 0.0363(10) 1.000 . Uani d ?
C(3) -0.7484(5) -1.0752(4) 0.4614(5) 0.0408(10) 1.000 . Uani d ?
C(4) -0.7291(5) -1.1690(4) 0.2985(5) 0.0399(10) 1.000 . Uani d ?
C(5) -0.7751(7) -0.8617(4) 0.6127(6) 0.0486(13) 1.000 . Uani d ?
C(6) -0.6940(7) -1.2916(4) 0.3192(7) 0.060(1) 1.000 . Uani d ?
C(7) -0.7984(5) -0.8371(4) 0.2234(5) 0.0375(10) 1.000 . Uani d ?
C(8) -0.9659(5) -0.7587(3) 0.2389(5) 0.0372(10) 1.000 . Uani d ?
C(9) -0.9830(6) -0.6487(4) 0.2140(5) 0.0436(11) 1.000 . Uani d ?
C(10) -0.8336(8) -0.6175(5) 0.1665(7) 0.057(1) 1.000 . Uani d ?
C(11) -0.6682(7) -0.6985(5) 0.1444(7) 0.058(2) 1.000 . Uani d ?
C(12) -0.6467(6) -0.8092(5) 0.1744(6) 0.0479(12) 1.000 . Uani d ?
H(1) -0.743(6) -1.088(4) 0.581(6) 0.044(10) 1.000 . Uiso d ?
H(2) -0.888(9) -0.802(6) 0.593(8) 0.09(2) 1.000 . Uiso d ?
H(3) -0.707(8) -0.830(6) 0.602(8) 0.08(2) 1.000 . Uiso d ?
H(4) -0.771(6) -0.885(4) 0.730(6) 0.046(10) 1.000 . Uiso d ?
H(5) -0.7924 -1.3267 0.2456 0.082 1.000 . Uiso c ?
H(6) -0.5807 -1.3355 0.2698 0.082 1.000 . Uiso c ?
H(7) -0.6884 -1.2908 0.4526 0.082 1.000 . Uiso c ?
H(8) -1.070(6) -0.778(4) 0.276(6) 0.058(11) 1.000 . Uiso d ?
H(9) -0.855(9) -0.537(7) 0.135(10) 0.12(2) 1.000 . Uiso d ?
H(10) -0.551(8) -0.671(5) 0.134(7) 0.081(13) 1.000 . Uiso d ?
H(11) -0.541(6) -0.865(4) 0.142(6) 0.051(11) 1.000 . Uiso d ?

loop_
_atom_site_aniso_label
_atom_site_aniso_U_11
_atom_site_aniso_U_22
_atom_site_aniso_U_33
_atom_site_aniso_U_12
_atom_site_aniso_U_13
_atom_site_aniso_U_23
I(0) 0.0711(3) 0.0454(2) 0.0726(3) 0.0016(2) 0.0092(2) 0.0146(2)
O(0) 0.064(2) 0.059(2) 0.0261(12) -0.012(2) 0.0074(12) 0.0104(12)
N(1) 0.033(2) 0.042(2) 0.027(1) -0.0067(13) 0.0038(11) 0.0085(13)
N(2) 0.046(2) 0.043(2) 0.034(2) -0.005(2) 0.0069(13) 0.005(1)
C(1) 0.033(2) 0.047(2) 0.028(2) -0.007(2) 0.0046(13) 0.006(2)
C(2) 0.030(2) 0.049(2) 0.027(2) -0.005(2) 0.0040(13) 0.010(2)
C(3) 0.043(2) 0.050(2) 0.031(2) -0.005(2) 0.004(2) 0.016(2)
C(4) 0.032(2) 0.047(2) 0.039(2) -0.001(2) 0.005(2) 0.014(2)
C(5) 0.059(3) 0.055(3) 0.031(2) -0.017(2) 0.004(2) 0.005(2)
C(6) 0.076(3) 0.045(3) 0.057(3) -0.005(2) 0.016(2) 0.013(2)
C(7) 0.042(2) 0.047(2) 0.026(2) -0.015(2) 0.002(1) 0.010(2)
C(8) 0.039(2) 0.042(2) 0.033(2) -0.013(2) 0.003(2) 0.008(2)
C(9) 0.050(2) 0.044(2) 0.035(2) -0.014(2) 0.001(2) 0.009(2)
C(10) 0.076(3) 0.052(3) 0.054(2) -0.028(3) 0.008(2) 0.014(2)
C(11) 0.061(3) 0.072(3) 0.057(3) -0.034(3) 0.013(2) 0.018(2)
C(12) 0.040(2) 0.064(3) 0.044(2) -0.016(2) 0.008(2) 0.012(2)

loop_
_atom_type_symbol
_atom_type_oxidation_number
_atom_type_number_in_cell
_atom_type_scat_dispersion_real
_atom_type_scat_dispersion_imag
_atom_type_scat_source
C 0 24 0.000 0.000
;International Tables for Crystallography
(1992, Vol. C, Table 6.1.1.2)
;
H 0 22 0.000 0.000
;International Tables for Crystallography
(1992, Vol. C, Table 6.1.1.2)
;
N 0 4 0.000 0.000
;International Tables for Crystallography
(1992, Vol. C, Table 6.1.1.2)
;
O 0 2 0.000 0.000
;International Tables for Crystallography
(1992, Vol. C, Table 6.1.1.2)
;
I 0 2 0.000 0.000
;International Tables for Crystallography
(1992, Vol. C, Table 6.1.1.2)
;

loop_
_geom_angle_atom_site_label_1
_geom_angle_atom_site_label_2
_geom_angle_atom_site_label_3
_geom_angle
_geom_angle_site_symmetry_1
_geom_angle_site_symmetry_2
_geom_angle_site_symmetry_3
_geom_angle_publ_flag
C9 I H6 171.5 . . . no
C9 I C8 23.2(2) . . . ?
C9 I C10 23.7(2) . . . ?
C9 I H8 41.6(10) . . . no
C9 I H9 43.3(19) . . . no
C9 I H10 104.9(13) . . . no
C9 I H9 82.4(18) . . . no
C9 I H5 67.8 . . . no
C9 I H7 84.2 . . . no
C9 I H6 87.7 . . . no
C9 I C6 177.5(2) . . . ?
H6 I C8 162.0 1_465 1_465 1_465 no
H6 I C10 149.8 1_465 1_465 1_465 no
H6 I H8 144.1 1_465 1_465 1_465 no
H6 I H9 130.2 1_465 1_465 1_465 no
H6 I H10 77.4 1_465 1_465 1_465 no
H6 I H9 89.1 1_465 1_465 1_465 no
H6 I H5 105.6 1_465 1_465 1_465 no
H6 I H7 103.6 1_465 1_465 1_465 no
H6 I H6 87.3 1_465 1_465 1_465 no
H6 I C6 6.2 1_465 1_465 1_465 no
C8 I C10 46.9(1) . . . ?
C8 I H8 18.4(10) . . . no
C8 I H9 66.5(19) . . . no
C8 I H10 85.0(13) . . . no
C8 I H9 100.1(18) . . . no
C8 I H5 71.9 . . . no
C8 I H7 62.6 . . . no
C8 I H6 85.0 . . . no
C8 I C6 157.77(13) . . . ?
C10 I H8 65.3(10) . . . no
C10 I H9 19.6(19) . . . no
C10 I H10 125.1(12) . . . no
C10 I H9 65.7(17) . . . no
C10 I H5 68.5 . . . no
C10 I H7 106.0 . . . no
C10 I H6 91.9 . . . no
C10 I C6 155.2(2) . . . ?
H8 I H9 84.8(22) . . . no
H8 I H10 69.3(16) . . . no
H8 I H9 113.5(20) . . . no
H8 I H5 77.1 . . . no
H8 I H7 46.1 . . . no
H8 I H6 83.3 . . . no
H8 I C6 139.4(10) . . . no
H9 I H10 138.0(21) . . . no
H9 I H9 51.6(30) . . . no
H9 I H5 69.4 . . . no
H9 I H7 124.7 . . . no
H9 I H6 92.5 . . . no
H9 I C6 135.6(19) . . . no
H10 I H9 108.9(19) 1_455 1_455 1_455 no
H10 I H5 72.9 1_455 1_455 1_455 no
H10 I H7 55.9 1_455 1_455 1_455 no
H10 I H6 53.3 1_455 1_455 1_455 no
H10 I C6 74.8(13) 1_455 1_455 1_455 no
H9 I H5 44.4 2_345 2_345 2_345 no
H9 I H7 155.9 2_345 2_345 2_345 no
H9 I H6 56.6 2_345 2_345 2_345 no
H9 I C6 95.3(18) 2_345 2_345 2_345 no
H5 I H7 111.8 2_335 2_335 2_335 no
H5 I H6 23.6 2_335 2_335 2_335 no
H5 I C6 109.8 2_335 2_335 2_335 no
H7 I H6 103.0 2_336 2_336 2_336 no
H7 I C6 97.6 2_336 2_336 2_336 no
H6 I C6 90.2 2_335 2_335 2_335 no
C1 O N2 30.3(3) . . . ?
C1 O N1 32.9(3) . . . ?
C1 O H1 153.1(13) . . . no
C1 O H11 94.8(15) . . . no
C1 O H4 146.0(12) . . . no
C1 O C7 65.6(3) . . . ?
C1 O H8 96.6(12) . . . no
C1 O H11 81.0(12) . . . no
C1 O C12 80.8(5) . . . ?
C1 O C1 92.7(10) . . . ?
C1 O C3 159.9(3) . . . ?
C1 O N1 104.1(9) . . . ?
C1 O C12 94.0(9) . . . ?
C1 O C8 87.9(6) . . . ?
C1 O O 71.6(9) . . . ?
C1 O C4 18.1(3) . . . ?
C1 O C5 153.0(3) . . . ?
C1 O C8 74.3(4) . . . ?
C1 O C2 21.6(3) . . . ?
C1 O N2 103.6(10) . . . ?
C1 O C7 90.4(9) . . . ?
C1 O C2 171.8(3) . . . ?
C1 O H8 68.4(10) . . . no
C1 O H10 77.4(11) . . . no
N2 O N1 63.2(2) . . . ?
N2 O H1 123.7(13) . . . no
N2 O H11 81.4(14) . . . no
N2 O H4 168.5(11) . . . no
N2 O C7 95.9(2) . . . ?
N2 O H8 70.3(12) . . . no
N2 O H11 103.0(12) . . . no
N2 O C12 108.0(4) . . . ?
N2 O C1 98.0(6) . . . ?
N2 O C3 130.6(2) . . . ?
N2 O N1 97.0(6) . . . ?
N2 O C12 78.8(6) . . . ?
N2 O C8 65.4(6) . . . ?
N2 O O 79.7(5) . . . ?
N2 O C4 12.4(1) . . . ?
N2 O C5 169.1(2) . . . ?
N2 O C8 103.4(2) . . . ?
N2 O C2 51.9(2) . . . ?
N2 O N2 116.2(6) . . . ?
N2 O C7 76.4(7) . . . ?
N2 O C2 150.6(2) . . . ?
N2 O H8 94.9(9) . . . no
N2 O H10 52.3(10) . . . no
N1 O H1 167.6(11) . . . no
N1 O H11 107.2(15) . . . no
N1 O H4 114.1(11) . . . no
N1 O C7 32.7(2) . . . ?
N1 O H8 124.9(12) . . . no
N1 O H11 57.9(11) . . . no
N1 O C12 51.4(3) . . . ?
N1 O C1 87.2(11) . . . ?
N1 O C3 163.4(2) . . . ?
N1 O N1 108.6(10) . . . ?
N1 O C12 108.4(10) . . . ?
N1 O C8 113.2(6) . . . ?
N1 O O 69.6(10) . . . ?
N1 O C4 51.0(2) . . . ?
N1 O C5 121.0(2) . . . ?
N1 O C8 43.7(4) . . . ?
N1 O C2 11.37(13) . . . ?
N1 O N2 87.4(10) . . . ?
N1 O C7 106.3(8) . . . ?
N1 O C2 144.1(2) . . . ?
N1 O H8 42.8(10) . . . no
N1 O H10 105.3(11) . . . no
H1 O H11 66.3(19) 1_554 1_554 1_554 no
H1 O H4 56.8(17) 1_554 1_554 1_554 no
H1 O C7 138.4(12) 1_554 1_554 1_554 no
H1 O H8 67.0(16) 1_554 1_554 1_554 no
H1 O H11 109.8(16) 1_554 1_554 1_554 no
H1 O C12 116.9(12) 1_554 1_554 1_554 no
H1 O C1 101.1(16) 1_554 1_554 1_554 no
H1 O C3 6.9(13) 1_554 1_554 1_554 no
H1 O N1 81.6(15) 1_554 1_554 1_554 no
H1 O C12 65.8(16) 1_554 1_554 1_554 no
H1 O C8 79.1(13) 1_554 1_554 1_554 no
H1 O O 120.2(15) 1_554 1_554 1_554 no
H1 O C4 136.1(13) 1_554 1_554 1_554 no
H1 O C5 50.1(13) 1_554 1_554 1_554 no
H1 O C8 132.5(13) 1_554 1_554 1_554 no
H1 O C2 170.7(12) 1_554 1_554 1_554 no
H1 O N2 97.1(16) 1_554 1_554 1_554 no
H1 O C7 85.8(14) 1_554 1_554 1_554 no
H1 O C2 27.2(13) 1_554 1_554 1_554 no
H1 O H8 137.8(16) 1_554 1_554 1_554 no
H1 O H10 76.2(17) 1_554 1_554 1_554 no
H11 O H4 89.2(17) 2_435 2_435 2_435 no
H11 O C7 113.3(14) 2_435 2_435 2_435 no
H11 O H8 92.9(18) 2_435 2_435 2_435 no
H11 O H11 73.8(19) 2_435 2_435 2_435 no
H11 O C12 91.0(14) 2_435 2_435 2_435 no
H11 O C1 163.1(12) 2_435 2_435 2_435 no
H11 O C3 70.4(15) 2_435 2_435 2_435 no
H11 O N1 138.8(12) 2_435 2_435 2_435 no
H11 O C12 4.0(13) 2_435 2_435 2_435 no
H11 O C8 104.2(13) 2_435 2_435 2_435 no
H11 O O 160.0(13) 2_435 2_435 2_435 no
H11 O C4 88.0(14) 2_435 2_435 2_435 no
H11 O C5 87.7(14) 2_435 2_435 2_435 no
H11 O C8 132.7(14) 2_435 2_435 2_435 no
H11 O C2 104.4(15) 2_435 2_435 2_435 no
H11 O N2 161.4(12) 2_435 2_435 2_435 no
H11 O C7 125.0(13) 2_435 2_435 2_435 no
H11 O C2 78.9(15) 2_435 2_435 2_435 no
H11 O H8 144.1(15) 2_435 2_435 2_435 no
H11 O H10 37.0(16) 2_435 2_435 2_435 no
H4 O C7 81.8(11) 1_554 1_554 1_554 no
H4 O H8 116.9(16) 1_554 1_554 1_554 no
H4 O H11 67.8(15) 1_554 1_554 1_554 no
H4 O C12 65.4(12) 1_554 1_554 1_554 no
H4 O C1 93.0(12) 1_554 1_554 1_554 no
H4 O C3 50.3(11) 1_554 1_554 1_554 no
H4 O N1 94.4(12) 1_554 1_554 1_554 no
H4 O C12 92.1(12) 1_554 1_554 1_554 no
H4 O C8 123.8(12) 1_554 1_554 1_554 no
H4 O O 110.3(12) 1_554 1_554 1_554 no
H4 O C4 162.8(11) 1_554 1_554 1_554 no
H4 O C5 7.0(11) 1_554 1_554 1_554 no
H4 O C8 78.3(12) 1_554 1_554 1_554 no
H4 O C2 125.4(11) 1_554 1_554 1_554 no
H4 O N2 74.0(12) 1_554 1_554 1_554 no
H4 O C7 114.6(12) 1_554 1_554 1_554 no
H4 O C2 30.0(11) 1_554 1_554 1_554 no
H4 O H8 88.9(14) 1_554 1_554 1_554 no
H4 O H10 121.4(15) 1_554 1_554 1_554 no
C7 O H8 148.6(11) . . . no
C7 O H11 41.7(11) . . . no
C7 O C12 26.8(3) . . . ?
C7 O C1 83.6(8) . . . ?
C7 O C3 132.1(2) . . . ?
C7 O N1 107.9(7) . . . ?
C7 O C12 116.5(8) . . . ?
C7 O C8 135.0(5) . . . ?
C7 O O 75.2(7) . . . ?
C7 O C4 83.6(2) . . . ?
C7 O C5 88.7(2) . . . ?
C7 O C8 20.4(2) . . . ?
C7 O C2 44.01(13) . . . ?
C7 O N2 72.9(8) . . . ?
C7 O C7 118.6(6) . . . ?
C7 O C2 111.9(2) . . . ?
C7 O H8 31.1(9) . . . no
C7 O H10 130.4(11) . . . no
H8 O H11 166.1(17) 2_335 2_335 2_335 no
H8 O C12 175.5(11) 2_335 2_335 2_335 no
H8 O C1 71.2(13) 2_335 2_335 2_335 no
H8 O C3 71.6(11) 2_335 2_335 2_335 no
H8 O N1 49.3(12) 2_335 2_335 2_335 no
H8 O C12 89.1(12) 2_335 2_335 2_335 no
H8 O C8 13.6(11) 2_335 2_335 2_335 no
H8 O O 74.6(12) 2_335 2_335 2_335 no
H8 O C4 80.2(12) 2_335 2_335 2_335 no
H8 O C5 110.2(12) 2_335 2_335 2_335 no
H8 O C8 133.5(11) 2_335 2_335 2_335 no
H8 O C2 114.8(12) 2_335 2_335 2_335 no
H8 O N2 87.8(13) 2_335 2_335 2_335 no
H8 O C7 32.2(12) 2_335 2_335 2_335 no
H8 O C2 89.1(12) 2_335 2_335 2_335 no
H8 O H8 119.6(10) 2_335 2_335 2_335 no
H8 O H10 63.3(15) 2_335 2_335 2_335 no
H11 O C12 17.3(11) . . . no
H11 O C1 122.4(12) . . . no
H11 O C3 106.6(11) . . . no
H11 O N1 144.6(12) . . . no
H11 O C12 77.5(12) . . . no
H11 O C8 168.4(11) . . . no
H11 O O 116.9(11) . . . no
H11 O C4 95.1(12) . . . no
H11 O C5 73.9(11) . . . no
H11 O C8 59.1(11) . . . no
H11 O C2 66.2(11) . . . no
H11 O N2 106.1(13) . . . no
H11 O C7 160.2(11) . . . no
H11 O C2 92.1(11) . . . no
H11 O H8 72.3(14) . . . no
H11 O H10 103.0(16) . . . no
C12 O C1 105.1(6) . . . ?
C12 O C3 112.0(3) . . . ?
C12 O N1 127.6(5) . . . ?
C12 O C12 94.7(5) . . . ?
C12 O C8 161.8(3) . . . ?
C12 O O 101.0(5) . . . ?
C12 O C4 97.6(4) . . . ?
C12 O C5 72.2(3) . . . ?
C12 O C8 42.2(1) . . . ?
C12 O C2 61.8(3) . . . ?
C12 O N2 89.2(6) . . . ?
C12 O C7 143.7(4) . . . ?
C12 O C2 93.9(3) . . . ?
C12 O H8 56.0(9) . . . no
C12 O H10 119.4(11) . . . no
C1 O C3 98.4(11) 2_335 2_335 2_335 ?
C1 O N1 24.4(2) 2_335 2_335 2_335 ?
C1 O C12 159.8(2) 2_335 2_335 2_335 ?
C1 O C8 61.0(3) 2_335 2_335 2_335 ?
C1 O O 21.0(2) 2_335 2_335 2_335 ?
C1 O C4 94.6(8) 2_335 2_335 2_335 ?
C1 O C5 92.4(7) 2_335 2_335 2_335 ?
C1 O C8 64.0(6) 2_335 2_335 2_335 ?
C1 O C2 87.9(11) 2_335 2_335 2_335 ?
C1 O N2 20.80(11) 2_335 2_335 2_335 ?
C1 O C7 39.8(2) 2_335 2_335 2_335 ?
C1 O C2 94.7(10) 2_335 2_335 2_335 ?
C1 O H8 52.8(10) 2_335 2_335 2_335 no
C1 O H10 131.5(10) 2_335 2_335 2_335 no
C3 O N1 80.7(9) 1_554 1_554 1_554 ?
C3 O C12 70.3(10) 1_554 1_554 1_554 ?
C3 O C8 83.0(5) 1_554 1_554 1_554 ?
C3 O O 118.4(9) 1_554 1_554 1_554 ?
C3 O C4 142.9(2) 1_554 1_554 1_554 ?
C3 O C5 43.54(13) 1_554 1_554 1_554 ?
C3 O C8 125.7(4) 1_554 1_554 1_554 ?
C3 O C2 172.4(2) 1_554 1_554 1_554 ?
C3 O N2 92.3(10) 1_554 1_554 1_554 ?
C3 O C7 87.5(8) 1_554 1_554 1_554 ?
C3 O C2 20.43(12) 1_554 1_554 1_554 ?
C3 O H8 131.4(10) 1_554 1_554 1_554 no
C3 O H10 82.7(11) 1_554 1_554 1_554 no
N1 O C12 135.7(2) 2_335 2_335 2_335 ?
N1 O C8 42.0(2) 2_335 2_335 2_335 ?
N1 O O 38.95(10) 2_335 2_335 2_335 ?
N1 O C4 98.9(7) 2_335 2_335 2_335 ?
N1 O C5 91.1(7) 2_335 2_335 2_335 ?
N1 O C8 88.0(5) 2_335 2_335 2_335 ?
N1 O C2 106.6(10) 2_335 2_335 2_335 ?
N1 O N2 38.5(2) 2_335 2_335 2_335 ?
N1 O C7 22.46(13) 2_335 2_335 2_335 ?
N1 O C2 84.0(9) 2_335 2_335 2_335 ?
N1 O H8 77.1(9) 2_335 2_335 2_335 no
N1 O H10 112.4(10) 2_335 2_335 2_335 no
C12 O C8 100.2(3) 2_435 2_435 2_435 ?
C12 O O 156.5(2) 2_435 2_435 2_435 ?
C12 O C4 86.1(7) 2_435 2_435 2_435 ?
C12 O C5 90.2(6) 2_435 2_435 2_435 ?
C12 O C8 136.1(6) 2_435 2_435 2_435 ?
C12 O C2 104.9(10) 2_435 2_435 2_435 ?
C12 O N2 162.4(1) 2_435 2_435 2_435 ?
C12 O C7 121.1(2) 2_435 2_435 2_435 ?
C12 O C2 80.2(9) 2_435 2_435 2_435 ?
C12 O H8 146.9(10) 2_435 2_435 2_435 no
C12 O H10 33.2(10) 2_435 2_435 2_435 no
C8 O O 61.7(3) 2_335 2_335 2_335 ?
C8 O C4 73.3(6) 2_335 2_335 2_335 ?
C8 O C5 117.7(5) 2_335 2_335 2_335 ?
C8 O C8 120.8(3) 2_335 2_335 2_335 ?
C8 O C2 103.9(6) 2_335 2_335 2_335 ?
C8 O N2 79.6(4) 2_335 2_335 2_335 ?
C8 O C7 21.3(2) 2_335 2_335 2_335 ?
C8 O C2 98.8(5) 2_335 2_335 2_335 ?
C8 O H8 106.6(9) 2_335 2_335 2_335 no
C8 O H10 71.2(10) 2_335 2_335 2_335 no
O O C4 74.6(7) 2_335 2_335 2_335 ?
O O C5 111.1(6) 2_335 2_335 2_335 ?
O O C8 59.1(5) 2_335 2_335 2_335 ?
O O C2 68.4(10) 2_335 2_335 2_335 ?
O O N2 36.49(13) 2_335 2_335 2_335 ?
O O C7 43.3(1) 2_335 2_335 2_335 ?
O O C2 115.7(8) 2_335 2_335 2_335 ?
O O H8 45.0(10) 2_335 2_335 2_335 no
O O H10 123.5(10) 2_335 2_335 2_335 no
C4 O C5 168.9(2) . . . ?
C4 O C8 91.2(3) . . . ?
C4 O C2 39.7(2) . . . ?
C4 O N2 110.4(8) . . . ?
C4 O C7 80.7(8) . . . ?
C4 O C2 162.7(2) . . . ?
C4 O H8 83.4(9) . . . no
C4 O H10 63.0(11) . . . no
C5 O C8 84.2(3) 1_554 1_554 1_554 ?
C5 O C2 132.4(2) 1_554 1_554 1_554 ?
C5 O N2 74.6(7) 1_554 1_554 1_554 ?
C5 O C7 110.1(7) 1_554 1_554 1_554 ?
C5 O C2 23.18(12) 1_554 1_554 1_554 ?
C5 O H8 94.1(9) 1_554 1_554 1_554 no
C5 O H10 117.6(11) 1_554 1_554 1_554 no
C8 O C2 53.6(3) . . . ?
C8 O N2 52.5(6) . . . ?
C8 O C7 101.5(5) . . . ?
C8 O C2 106.0(3) . . . ?
C8 O H8 14.6(8) . . . no
C8 O H10 148.4(10) . . . no
C2 O N2 92.1(10) . . . ?
C2 O C7 100.1(9) . . . ?
C2 O C2 155.3(2) . . . ?
C2 O H8 50.2(10) . . . no
C2 O H10 96.3(11) . . . no
N2 O C7 58.6(2) 2_335 2_335 2_335 ?
N2 O C2 82.5(9) 2_335 2_335 2_335 ?
N2 O H8 45.8(10) 2_335 2_335 2_335 no
N2 O H10 150.8(10) 2_335 2_335 2_335 no
C7 O C2 97.5(8) 2_335 2_335 2_335 ?
C7 O H8 88.0(9) 2_335 2_335 2_335 no
C7 O H10 92.3(10) 2_335 2_335 2_335 no
C2 O H8 113.8(10) 1_554 1_554 1_554 no
C2 O H10 100.1(11) 1_554 1_554 1_554 no
H8 O H10 145.8(12) . . . no
C2 N1 C1 121.3(4) . . . ?
C2 N1 C7 121.0(4) . . . ?
C2 N1 O 149.6(3) . . . ?
C2 N1 C3 30.8(3) . . . ?
C2 N1 N2 91.4(3) . . . ?
C2 N1 C12 125.0(5) . . . ?
C2 N1 C8 109.3(6) . . . ?
C2 N1 C5 31.7(3) . . . ?
C2 N1 H3 44.8(18) . . . no
C2 N1 H11 124.6(13) . . . no
C2 N1 H8 97.2(14) . . . no
C2 N1 C4 61.8(3) . . . ?
C2 N1 H2 47.8(18) . . . no
C2 N1 H1 23.0(10) . . . no
C2 N1 H4 20.6(10) . . . no
C2 N1 O 101.9(9) . . . ?
C2 N1 C9 113.6(5) . . . ?
C2 N1 C11 124.6(4) . . . ?
C2 N1 H11 127.3(10) . . . no
C2 N1 H1 66.7(12) . . . no
C2 N1 C1 119.8(7) . . . ?
C1 N1 C7 117.6(3) . . . ?
C1 N1 O 28.4(2) . . . ?
C1 N1 C3 90.5(3) . . . ?
C1 N1 N2 30.0(2) . . . ?
C1 N1 C12 106.1(5) . . . ?
C1 N1 C8 121.3(6) . . . ?
C1 N1 C5 153.0(3) . . . ?
C1 N1 H3 160.3(19) . . . no
C1 N1 H11 93.5(13) . . . no
C1 N1 H8 119.1(14) . . . no
C1 N1 C4 59.6(3) . . . ?
C1 N1 H2 159.5(16) . . . no
C1 N1 H1 98.3(9) . . . no
C1 N1 H4 141.9(10) . . . no
C1 N1 O 72.5(8) . . . ?
C1 N1 C9 121.7(5) . . . ?
C1 N1 C11 111.1(3) . . . ?
C1 N1 H11 38.6(9) . . . no
C1 N1 H1 103.7(11) . . . no
C1 N1 C1 65.5(6) . . . ?
C7 N1 O 89.2(3) . . . ?
C7 N1 C3 151.9(3) . . . ?
C7 N1 N2 147.5(3) . . . ?
C7 N1 C12 30.2(3) . . . ?
C7 N1 C8 29.0(3) . . . ?
C7 N1 C5 89.4(3) . . . ?
C7 N1 H3 78.3(19) . . . no
C7 N1 H11 50.6(13) . . . no
C7 N1 H8 50.7(13) . . . no
C7 N1 C4 177.1(3) . . . ?
C7 N1 H2 75.6(17) . . . no
C7 N1 H1 144.1(9) . . . no
C7 N1 H4 100.4(10) . . . no
C7 N1 O 93.9(3) . . . ?
C7 N1 C9 18.3(2) . . . ?
C7 N1 C11 19.3(2) . . . ?
C7 N1 H11 99.6(9) . . . no
C7 N1 H1 98.8(8) . . . no
C7 N1 C1 83.3(3) . . . ?
O N1 C3 118.8(2) . . . ?
O N1 N2 58.4(2) . . . ?
O N1 C12 81.9(4) . . . ?
O N1 C8 96.3(6) . . . ?
O N1 C5 178.1(3) . . . ?
O N1 H3 163.1(16) . . . no
O N1 H11 74.9(13) . . . no
O N1 H8 101.3(14) . . . no
O N1 C4 87.9(2) . . . ?
O N1 H2 156.8(19) . . . no
O N1 H1 126.6(9) . . . no
O N1 H4 170.1(10) . . . no
O N1 O 71.4(10) . . . ?
O N1 C9 94.5(5) . . . ?
O N1 C11 84.6(3) . . . ?
O N1 H11 38.5(10) . . . no
O N1 H1 109.5(12) . . . no
O N1 C1 57.0(7) . . . ?
C3 N1 N2 60.6(2) . . . ?
C3 N1 C12 146.8(4) . . . ?
C3 N1 C8 134.5(5) . . . ?
C3 N1 C5 62.5(2) . . . ?
C3 N1 H3 74.5(18) . . . no
C3 N1 H11 134.3(14) . . . no
C3 N1 H8 116.2(13) . . . no
C3 N1 C4 31.0(2) . . . ?
C3 N1 H2 77.1(18) . . . no
C3 N1 H1 7.8(9) . . . no
C3 N1 H4 51.4(10) . . . no
C3 N1 O 93.7(6) . . . ?
C3 N1 C9 141.8(4) . . . ?
C3 N1 C11 151.6(3) . . . ?
C3 N1 H11 103.8(9) . . . no
C3 N1 H1 71.5(10) . . . no
C3 N1 C1 109.6(5) . . . ?
N2 N1 C12 129.7(4) . . . ?
N2 N1 C8 145.4(4) . . . ?
N2 N1 C5 123.1(3) . . . ?
N2 N1 H3 132.6(19) . . . no
N2 N1 H11 111.7(13) . . . no
N2 N1 H8 132.5(13) . . . no
N2 N1 C4 29.6(1) . . . ?
N2 N1 H2 135.8(17) . . . no
N2 N1 H1 68.4(9) . . . no
N2 N1 H4 112.0(10) . . . no
N2 N1 O 79.2(3) . . . ?
N2 N1 C9 149.6(3) . . . ?
N2 N1 C11 137.6(3) . . . ?
N2 N1 H11 54.1(8) . . . no
N2 N1 H1 95.0(9) . . . no
N2 N1 C1 80.9(3) . . . ?
C12 N1 C8 59.2(3) . . . ?
C12 N1 C5 97.5(5) . . . ?
C12 N1 H3 81.6(17) . . . no
C12 N1 H11 20.5(13) . . . no
C12 N1 H8 80.9(13) . . . no
C12 N1 C4 148.3(3) . . . ?
C12 N1 H2 92.8(17) . . . no
C12 N1 H1 142.3(10) . . . no
C12 N1 H4 107.5(10) . . . no
C12 N1 O 118.5(3) . . . ?
C12 N1 C9 48.6(2) . . . ?
C12 N1 C11 10.9(2) . . . ?
C12 N1 H11 75.6(9) . . . no
C12 N1 H1 128.9(8) . . . no
C12 N1 C1 103.5(2) . . . ?
C8 N1 C5 81.9(7) . . . ?
C8 N1 H3 78.3(20) . . . no
C8 N1 H11 79.5(14) . . . no
C8 N1 H8 21.7(12) . . . no
C8 N1 C4 152.3(2) . . . ?
C8 N1 H2 62.1(19) . . . no
C8 N1 H1 128.5(10) . . . no
C8 N1 H4 91.3(12) . . . no
C8 N1 O 69.8(2) . . . ?
C8 N1 C9 10.7(1) . . . ?
C8 N1 C11 48.3(2) . . . ?
C8 N1 H11 121.4(9) . . . no
C8 N1 H1 70.0(8) . . . no
C8 N1 C1 64.8(2) . . . ?
C5 N1 H3 16.8(15) . . . no
C5 N1 H11 105.1(13) . . . no
C5 N1 H8 76.8(14) . . . no
C5 N1 C4 93.5(2) . . . ?
C5 N1 H2 21.4(18) . . . no
C5 N1 H1 54.7(9) . . . no
C5 N1 H4 11.1(10) . . . no
C5 N1 O 107.4(10) . . . ?
C5 N1 C9 83.8(5) . . . ?
C5 N1 C11 94.5(3) . . . ?
C5 N1 H11 143.0(10) . . . no
C5 N1 H1 69.5(12) . . . no
C5 N1 C1 121.6(8) . . . ?
H3 N1 H11 88.3(20) . . . no
H3 N1 H8 79.6(23) . . . no
H3 N1 C4 104.4(19) . . . no
H3 N1 H2 28.6(20) . . . no
H3 N1 H1 66.9(20) . . . no
H3 N1 H4 25.9(18) . . . no
H3 N1 O 120.3(18) . . . no
H3 N1 C9 77.2(20) . . . no
H3 N1 C11 79.9(18) . . . no
H3 N1 H11 132.1(18) . . . no
H3 N1 H1 84.0(19) . . . no
H3 N1 C1 131.3(18) . . . no
H11 N1 H8 101.2(19) . . . no
H11 N1 C4 127.7(13) . . . no
H11 N1 H2 106.9(21) . . . no
H11 N1 H1 133.2(16) . . . no
H11 N1 H4 112.8(16) . . . no
H11 N1 O 130.8(13) . . . no
H11 N1 C9 68.9(13) . . . no
H11 N1 C11 31.4(13) . . . no
H11 N1 H11 58.1(19) . . . no
H11 N1 H1 149.4(16) . . . no
H11 N1 C1 113.4(12) . . . no
H8 N1 C4 130.7(13) . . . no
H8 N1 H2 55.5(23) . . . no
H8 N1 H1 111.7(16) . . . no
H8 N1 H4 83.6(17) . . . no
H8 N1 O 53.4(12) . . . no
H8 N1 C9 32.3(13) . . . no
H8 N1 C11 70.0(13) . . . no
H8 N1 H11 135.4(15) . . . no
H8 N1 H1 48.3(15) . . . no
H8 N1 C1 54.4(12) . . . no
C4 N1 H2 107.3(17) . . . no
C4 N1 H1 38.8(9) . . . no
C4 N1 H4 82.4(10) . . . no
C4 N1 O 85.9(2) . . . ?
C4 N1 C9 163.0(2) . . . ?
C4 N1 C11 159.1(2) . . . ?
C4 N1 H11 77.7(9) . . . no
C4 N1 H1 82.8(8) . . . no
C4 N1 C1 95.8(2) . . . ?
H2 N1 H1 69.6(20) . . . no
H2 N1 H4 29.4(21) . . . no
H2 N1 O 91.8(18) . . . no
H2 N1 C9 65.8(18) . . . no
H2 N1 C11 86.3(17) . . . no
H2 N1 H11 160.3(19) . . . no
H2 N1 H1 57.1(19) . . . no
H2 N1 C1 103.1(18) . . . no
H1 N1 H4 43.6(13) . . . no
H1 N1 O 95.9(11) . . . no
H1 N1 C9 134.9(10) . . . no
H1 N1 C11 145.3(9) . . . no
H1 N1 H11 110.1(13) . . . no
H1 N1 H1 69.6(16) . . . no
H1 N1 C1 112.7(10) . . . no
H4 N1 O 105.6(13) . . . no
H4 N1 C9 94.1(11) . . . no
H4 N1 C11 105.2(10) . . . no
H4 N1 H11 139.5(13) . . . no
H4 N1 H1 67.3(14) . . . no
H4 N1 C1 121.8(11) . . . no
O N1 C9 79.0(2) 2_335 2_335 2_335 ?
O N1 C11 109.9(3) 2_335 2_335 2_335 ?
O N1 H11 107.6(9) 2_335 2_335 2_335 no
O N1 H1 38.3(8) 2_335 2_335 2_335 no
O N1 C1 17.9(2) 2_335 2_335 2_335 ?
C9 N1 C11 37.7(2) . . . ?
C9 N1 H11 114.2(9) . . . no
C9 N1 H1 80.5(8) . . . no
C9 N1 C1 71.9(2) . . . ?
C11 N1 H11 84.3(9) . . . no
C11 N1 H1 118.1(8) . . . no
C11 N1 C1 96.4(2) . . . ?
H11 N1 H1 142.2(12) 2_435 2_435 2_435 no
H11 N1 C1 95.1(9) 2_435 2_435 2_435 no
H1 N1 C1 54.8(8) 2_336 2_336 2_336 no
C4 N2 C1 119.1(4) . . . ?
C4 N2 O 146.2(4) . . . ?
C4 N2 N1 88.0(3) . . . ?
C4 N2 C3 29.3(3) . . . ?
C4 N2 C6 33.9(3) . . . ?
C4 N2 H6 49.4 . . . no
C4 N2 H5 48.3 . . . no
C4 N2 C2 58.3(3) . . . ?
C4 N2 H8 140.0(12) . . . no
C4 N2 H10 116.8(14) . . . no
C4 N2 H11 137.6(12) . . . no
C4 N2 H7 22.7 . . . no
C4 N2 H1 20.5(10) . . . no
C4 N2 C8 123.2(6) . . . ?
C4 N2 H3 65.4(14) . . . no
C4 N2 C11 118.2(8) . . . ?
C4 N2 C9 107.5(6) . . . ?
C4 N2 C7 100.2(3) . . . ?
C4 N2 C12 130.5(7) . . . ?
C4 N2 O 98.7(10) . . . ?
C4 N2 H4 86.5(13) . . . no
C1 N2 O 27.2(2) . . . ?
C1 N2 N1 31.2(2) . . . ?
C1 N2 C3 89.8(3) . . . ?
C1 N2 C6 152.9(3) . . . ?
C1 N2 H6 158.7 . . . no
C1 N2 H5 156.7 . . . no
C1 N2 C2 60.8(3) . . . ?
C1 N2 H8 86.8(12) . . . no
C1 N2 H10 112.0(13) . . . no
C1 N2 H11 67.5(11) . . . no
C1 N2 H7 141.8 . . . no
C1 N2 H1 98.6(10) . . . no
C1 N2 C8 94.4(4) . . . ?
C1 N2 H3 99.6(14) . . . no
C1 N2 C11 100.9(3) . . . ?
C1 N2 C9 116.1(5) . . . ?
C1 N2 C7 19.1(2) . . . ?
C1 N2 C12 79.1(3) . . . ?
C1 N2 O 58.3(3) . . . ?
C1 N2 H4 83.2(9) . . . no
O N2 N1 58.4(2) . . . ?
O N2 C3 117.0(3) . . . ?
O N2 C6 177.9(3) . . . ?
O N2 H6 160.3 . . . no
O N2 H5 157.1 . . . no
O N2 C2 88.0(2) . . . ?
O N2 H8 63.1(12) . . . no
O N2 H10 91.3(13) . . . no
O N2 H11 52.7(11) . . . no
O N2 H7 168.8 . . . no
O N2 H1 125.7(10) . . . no
O N2 C8 74.8(4) . . . ?
O N2 H3 110.7(13) . . . no
O N2 C11 84.2(4) . . . ?
O N2 C9 95.8(5) . . . ?
O N2 C7 46.30(13) . . . ?
O N2 C12 64.3(3) . . . ?
O N2 O 63.8(6) . . . ?
O N2 H4 89.4(11) . . . no
N1 N2 C3 58.7(2) . . . ?
N1 N2 C6 121.8(2) . . . ?
N1 N2 H6 131.7 . . . no
N1 N2 H5 132.3 . . . no
N1 N2 C2 29.7(1) . . . ?
N1 N2 H8 114.6(12) . . . no
N1 N2 H10 131.4(13) . . . no
N1 N2 H11 87.8(11) . . . no
N1 N2 H7 110.6 . . . no
N1 N2 H1 67.5(10) . . . no
N1 N2 C8 116.9(2) . . . ?
N1 N2 H3 84.0(13) . . . no
N1 N2 C11 117.0(3) . . . ?
N1 N2 C9 135.8(2) . . . ?
N1 N2 C7 12.17(10) . . . ?
N1 N2 C12 97.2(4) . . . ?
N1 N2 O 62.3(5) . . . ?
N1 N2 H4 77.0(9) . . . no
C3 N2 C6 63.1(2) . . . ?
C3 N2 H6 76.7 . . . no
C3 N2 H5 76.0 . . . no
C3 N2 C2 29.1(2) . . . ?
C3 N2 H8 148.9(11) . . . no
C3 N2 H10 135.4(14) . . . no
C3 N2 H11 128.1(11) . . . no
C3 N2 H7 51.9 . . . no
C3 N2 H1 8.7(10) . . . no
C3 N2 C8 133.3(5) . . . ?
C3 N2 H3 66.3(14) . . . no
C3 N2 C11 129.1(8) . . . ?
C3 N2 C9 127.1(5) . . . ?
C3 N2 C7 70.9(2) . . . ?
C3 N2 C12 128.4(7) . . . ?
C3 N2 O 84.1(10) . . . ?
C3 N2 H4 80.9(12) . . . no
C6 N2 H6 21.2 . . . no
C6 N2 H5 21.1 . . . no
C6 N2 C2 92.2(2) . . . ?
C6 N2 H8 115.6(12) . . . no
C6 N2 H10 89.9(13) . . . no
C6 N2 H11 129.1(11) . . . no
C6 N2 H7 11.2 . . . no
C6 N2 H1 54.4(10) . . . no
C6 N2 C8 103.5(4) . . . ?
C6 N2 H3 71.3(13) . . . no
C6 N2 C11 97.3(4) . . . ?
C6 N2 C9 82.7(5) . . . ?
C6 N2 C7 134.0(2) . . . ?
C6 N2 C12 117.4(3) . . . ?
C6 N2 O 114.3(6) . . . ?
C6 N2 H4 92.7(11) . . . no
H6 N2 H5 34.2 . . . no
H6 N2 C2 104.0 . . . no
H6 N2 H8 113.2 . . . no
H6 N2 H10 69.6 . . . no
H6 N2 H11 108.0 . . . no
H6 N2 H7 29.0 . . . no
H6 N2 H1 68.4 . . . no
H6 N2 C8 106.8 . . . no
H6 N2 H3 60.0 . . . no
H6 N2 C11 76.1 . . . no
H6 N2 C9 85.1 . . . no
H6 N2 C7 142.3 . . . no
H6 N2 C12 96.3 . . . no
H6 N2 O 134.5 . . . no
H6 N2 H4 78.5 . . . no
H5 N2 C2 104.2 . . . no
H5 N2 H8 95.8 . . . no
H5 N2 H10 90.9 . . . no
H5 N2 H11 135.7 . . . no
H5 N2 H7 29.0 . . . no
H5 N2 H1 67.7 . . . no
H5 N2 C8 82.6 . . . no
H5 N2 H3 91.6 . . . no
H5 N2 C11 102.3 . . . no
H5 N2 C9 62.4 . . . no
H5 N2 C7 143.5 . . . no
H5 N2 C12 124.2 . . . no
H5 N2 O 101.3 . . . no
H5 N2 H4 112.0 . . . no
C2 N2 H8 137.6(11) . . . no
C2 N2 H10 141.4(13) . . . no
C2 N2 H11 109.1(11) . . . no
C2 N2 H7 81.0 . . . no
C2 N2 H1 37.8(10) . . . no
C2 N2 C8 131.4(3) . . . ?
C2 N2 H3 72.4(14) . . . no
C2 N2 C11 127.9(6) . . . ?
C2 N2 C9 139.8(4) . . . ?
C2 N2 C7 41.8(1) . . . ?
C2 N2 C12 115.0(6) . . . ?
C2 N2 O 71.7(9) . . . ?
C2 N2 H4 76.7(11) . . . no
H8 N2 H10 73.6(16) 2_335 2_335 2_335 no
H8 N2 H11 78.6(15) 2_335 2_335 2_335 no
H8 N2 H7 124.8 2_335 2_335 2_335 no
H8 N2 H1 148.6(14) 2_335 2_335 2_335 no
H8 N2 C8 17.4(11) 2_335 2_335 2_335 no
H8 N2 H3 144.7(17) 2_335 2_335 2_335 no
H8 N2 C11 81.9(12) 2_335 2_335 2_335 no
H8 N2 C9 33.6(12) 2_335 2_335 2_335 no
H8 N2 C7 104.5(12) 2_335 2_335 2_335 no
H8 N2 C12 81.2(11) 2_335 2_335 2_335 no
H8 N2 O 67.9(14) 2_335 2_335 2_335 no
H8 N2 H4 129.2(15) 2_335 2_335 2_335 no
H10 N2 H11 45.2(17) 2_435 2_435 2_435 no
H10 N2 H7 98.6 2_435 2_435 2_435 no
H10 N2 H1 130.5(17) 2_435 2_435 2_435 no
H10 N2 C8 85.1(12) 2_435 2_435 2_435 no
H10 N2 H3 71.9(17) 2_435 2_435 2_435 no
H10 N2 C11 14.7(12) 2_435 2_435 2_435 no
H10 N2 C9 78.7(12) 2_435 2_435 2_435 no
H10 N2 C7 123.6(13) 2_435 2_435 2_435 no
H10 N2 C12 34.5(13) 2_435 2_435 2_435 no
H10 N2 O 140.5(13) 2_435 2_435 2_435 no
H10 N2 H4 64.7(15) 2_435 2_435 2_435 no
H11 N2 H7 133.3 2_435 2_435 2_435 no
H11 N2 H1 132.1(14) 2_435 2_435 2_435 no
H11 N2 C8 96.0(10) 2_435 2_435 2_435 no
H11 N2 H3 72.2(15) 2_435 2_435 2_435 no
H11 N2 C11 33.5(11) 2_435 2_435 2_435 no
H11 N2 C9 104.7(10) 2_435 2_435 2_435 no
H11 N2 C7 78.7(11) 2_435 2_435 2_435 no
H11 N2 C12 11.9(11) 2_435 2_435 2_435 no
H11 N2 O 116.2(12) 2_435 2_435 2_435 no
H11 N2 H4 51.5(13) 2_435 2_435 2_435 no
H7 N2 H1 43.2 . . . no
H7 N2 C8 111.1 . . . no
H7 N2 H3 67.9 . . . no
H7 N2 C11 104.1 . . . no
H7 N2 C9 91.4 . . . no
H7 N2 C7 122.8 . . . no
H7 N2 C12 122.5 . . . no
H7 N2 O 110.3 . . . no
H7 N2 H4 90.0 . . . no
H1 N2 C8 131.6(10) . . . no
H1 N2 H3 65.1(16) . . . no
H1 N2 C11 126.6(12) . . . no
H1 N2 C9 121.9(10) . . . no
H1 N2 C7 79.6(10) . . . no
H1 N2 C12 130.2(11) . . . no
H1 N2 O 88.6(14) . . . no
H1 N2 H4 82.3(15) . . . no
C8 N2 H3 156.2(13) 2_335 2_335 2_335 no
C8 N2 C11 95.7(3) 2_335 2_335 2_335 ?
C8 N2 C9 21.7(2) 2_335 2_335 2_335 ?
C8 N2 C7 109.4(2) 2_335 2_335 2_335 ?
C8 N2 C12 98.0(3) 2_335 2_335 2_335 ?
C8 N2 O 59.9(6) 2_335 2_335 2_335 ?
C8 N2 H4 145.8(9) 2_335 2_335 2_335 no
H3 N2 C11 62.9(11) 2_436 2_436 2_436 no
H3 N2 C9 140.2(14) 2_436 2_436 2_436 no
H3 N2 C7 88.9(13) 2_436 2_436 2_436 no
H3 N2 C12 66.3(11) 2_436 2_436 2_436 no
H3 N2 O 143.8(13) 2_436 2_436 2_436 no
H3 N2 H4 22.2(13) 2_436 2_436 2_436 no
C11 N2 C9 92.3(3) 2_435 2_435 2_435 ?
C11 N2 C7 110.2(2) 2_435 2_435 2_435 ?
C11 N2 C12 21.8(2) 2_435 2_435 2_435 ?
C11 N2 O 143.1(3) 2_435 2_435 2_435 ?
C11 N2 H4 51.9(8) 2_435 2_435 2_435 no
C9 N2 C7 130.2(3) 2_335 2_335 2_335 ?
C9 N2 C12 102.4(2) 2_335 2_335 2_335 ?
C9 N2 O 74.3(6) 2_335 2_335 2_335 ?
C9 N2 H4 143.1(9) 2_335 2_335 2_335 no
C7 N2 C12 89.1(3) . . . ?
C7 N2 O 60.9(3) . . . ?
C7 N2 H4 77.7(8) . . . no
C12 N2 O 127.3(4) 2_435 2_435 2_435 ?
C12 N2 H4 48.0(8) 2_435 2_435 2_435 no
O N2 H4 138.6(8) 2_335 2_335 2_335 no
O C1 N2 122.5(4) . . . ?
O C1 N1 118.7(4) . . . ?
O C1 C4 152.4(4) . . . ?
O C1 C2 147.6(4) . . . ?
O C1 C7 87.1(3) . . . ?
O C1 C3 176.1(4) . . . ?
O C1 H11 60.0(13) . . . no
O C1 H11 75.5(12) . . . no
O C1 C12 76.4(5) . . . ?
O C1 H8 60.8(11) . . . no
O C1 O 87.3(10) . . . ?
O C1 C8 85.3(5) . . . ?
O C1 C1 67.0(9) . . . ?
O C1 H8 92.7(11) . . . no
O C1 H1 17.9(9) . . . no
O C1 C8 72.1(6) . . . ?
O C1 H1 176.5(9) . . . no
O C1 H4 23.2(8) . . . no
O C1 C6 139.8(4) . . . ?
O C1 C12 66.6(7) . . . ?
O C1 H10 83.9(11) . . . no
O C1 C5 136.0(4) . . . ?
O C1 N1 57.9(7) . . . ?
N2 C1 N1 118.8(4) . . . ?
N2 C1 C4 30.1(2) . . . ?
N2 C1 C2 89.9(3) . . . ?
N2 C1 C7 150.3(3) . . . ?
N2 C1 C3 60.4(3) . . . ?
N2 C1 H11 86.8(12) . . . no
N2 C1 H11 136.5(12) . . . no
N2 C1 C12 149.6(4) . . . ?
N2 C1 H8 67.9(12) . . . no
N2 C1 O 100.9(3) . . . ?
N2 C1 C8 148.2(3) . . . ?
N2 C1 C1 111.2(3) . . . ?
N2 C1 H8 134.3(10) . . . no
N2 C1 H1 105.5(9) . . . no
N2 C1 C8 63.4(5) . . . ?
N2 C1 H1 59.8(9) . . . no
N2 C1 H4 143.5(9) . . . no
N2 C1 C6 17.4(2) . . . ?
N2 C1 C12 79.8(3) . . . ?
N2 C1 H10 48.4(10) . . . no
N2 C1 C5 101.6(3) . . . ?
N2 C1 N1 98.9(3) . . . ?
N1 C1 C4 88.8(3) . . . ?
N1 C1 C2 29.0(2) . . . ?
N1 C1 C7 31.6(2) . . . ?
N1 C1 C3 58.6(2) . . . ?
N1 C1 H11 123.7(12) . . . no
N1 C1 H11 59.1(11) . . . no
N1 C1 C12 48.3(4) . . . ?
N1 C1 H8 155.6(10) . . . no
N1 C1 O 83.1(9) . . . ?
N1 C1 C8 37.9(5) . . . ?
N1 C1 C1 93.3(9) . . . ?
N1 C1 H8 40.6(10) . . . no
N1 C1 H1 135.0(9) . . . no
N1 C1 C8 143.2(4) . . . ?
N1 C1 H1 59.2(8) . . . no
N1 C1 H4 96.6(8) . . . no
N1 C1 C6 101.5(3) . . . ?
N1 C1 C12 125.0(6) . . . ?
N1 C1 H10 141.7(11) . . . no
N1 C1 C5 17.3(2) . . . ?
N1 C1 N1 114.5(6) . . . ?
C4 C1 C2 59.9(2) . . . ?
C4 C1 C7 120.5(2) . . . ?
C4 C1 C3 30.3(2) . . . ?
C4 C1 H11 107.1(12) . . . no
C4 C1 H11 124.7(12) . . . no
C4 C1 C12 128.8(4) . . . ?
C4 C1 H8 93.9(11) . . . no
C4 C1 O 95.4(7) . . . ?
C4 C1 C8 120.2(4) . . . ?
C4 C1 C1 113.3(6) . . . ?
C4 C1 H8 109.6(10) . . . no
C4 C1 H1 135.5(9) . . . no
C4 C1 C8 85.1(5) . . . ?
C4 C1 H1 29.7(8) . . . no
C4 C1 H4 171.9(8) . . . no
C4 C1 C6 12.7(2) . . . ?
C4 C1 C12 99.6(5) . . . ?
C4 C1 H10 73.6(11) . . . no
C4 C1 C5 71.6(2) . . . ?
C4 C1 N1 111.6(5) . . . ?
C2 C1 C7 60.6(2) . . . ?
C2 C1 C3 29.6(2) . . . ?
C2 C1 H11 129.5(13) . . . no
C2 C1 H11 81.0(11) . . . no
C2 C1 C12 74.7(4) . . . ?
C2 C1 H8 144.4(10) . . . no
C2 C1 O 85.6(11) . . . ?
C2 C1 C8 63.6(5) . . . ?
C2 C1 C1 103.0(10) . . . ?
C2 C1 H8 59.7(11) . . . no
C2 C1 H1 163.6(9) . . . no
C2 C1 C8 129.8(5) . . . ?
C2 C1 H1 30.2(8) . . . no
C2 C1 H4 125.5(8) . . . no
C2 C1 C6 72.6(2) . . . ?
C2 C1 C12 126.3(8) . . . ?
C2 C1 H10 123.5(11) . . . no
C2 C1 C5 11.7(2) . . . ?
C2 C1 N1 121.5(8) . . . ?
C7 C1 C3 90.2(2) . . . ?
C7 C1 H11 108.6(12) . . . no
C7 C1 H11 41.8(11) . . . no
C7 C1 C12 25.3(2) . . . ?
C7 C1 H8 138.8(11) . . . no
C7 C1 O 81.6(4) . . . ?
C7 C1 C8 19.7(2) . . . ?
C7 C1 C1 81.2(5) . . . ?
C7 C1 H8 34.2(9) . . . no
C7 C1 H1 103.6(9) . . . no
C7 C1 C8 137.7(3) . . . ?
C7 C1 H1 90.8(8) . . . no
C7 C1 H4 65.1(8) . . . no
C7 C1 C6 133.1(2) . . . ?
C7 C1 C12 113.6(3) . . . ?
C7 C1 H10 145.1(10) . . . no
C7 C1 C5 48.9(2) . . . ?
C7 C1 N1 99.8(3) . . . ?
C3 C1 H11 123.6(13) . . . no
C3 C1 H11 104.2(11) . . . no
C3 C1 C12 102.1(4) . . . ?
C3 C1 H8 120.3(11) . . . no
C3 C1 O 89.5(10) . . . ?
C3 C1 C8 91.2(5) . . . ?
C3 C1 C1 109.9(9) . . . ?
C3 C1 H8 83.5(11) . . . no
C3 C1 H1 165.6(9) . . . no
C3 C1 C8 108.3(5) . . . ?
C3 C1 H1 0.7(8) . . . no
C3 C1 H4 154.9(8) . . . no
C3 C1 C6 43.1(2) . . . ?
C3 C1 C12 117.0(7) . . . ?
C3 C1 H10 99.9(11) . . . no
C3 C1 C5 41.3(2) . . . ?
C3 C1 N1 120.0(7) . . . ?
H11 C1 H11 68.0(18) 2_435 2_435 2_435 no
H11 C1 C12 83.5(11) 2_435 2_435 2_435 no
H11 C1 H8 78.6(15) 2_435 2_435 2_435 no
H11 C1 O 144.3(11) 2_435 2_435 2_435 no
H11 C1 C8 123.2(12) 2_435 2_435 2_435 no
H11 C1 C1 125.0(11) 2_435 2_435 2_435 no
H11 C1 H8 138.7(15) 2_435 2_435 2_435 no
H11 C1 H1 48.1(15) 2_435 2_435 2_435 no
H11 C1 C8 92.7(11) 2_435 2_435 2_435 no
H11 C1 H1 123.4(15) 2_435 2_435 2_435 no
H11 C1 H4 64.8(15) 2_435 2_435 2_435 no
H11 C1 C6 98.7(12) 2_435 2_435 2_435 no
H11 C1 C12 7.5(12) 2_435 2_435 2_435 no
H11 C1 H10 39.1(15) 2_435 2_435 2_435 no
H11 C1 C5 128.3(12) 2_435 2_435 2_435 no
H11 C1 N1 108.8(11) 2_435 2_435 2_435 no
H11 C1 C12 17.0(11) . . . no
H11 C1 H8 134.3(14) . . . no
H11 C1 O 120.4(12) . . . no
H11 C1 C8 60.1(11) . . . no
H11 C1 C1 112.3(12) . . . no
H11 C1 H8 75.7(15) . . . no
H11 C1 H1 83.9(13) . . . no
H11 C1 C8 147.5(10) . . . no
H11 C1 H1 104.7(14) . . . no
H11 C1 H4 54.5(13) . . . no
H11 C1 C6 131.2(12) . . . no
H11 C1 C12 72.3(11) . . . no
H11 C1 H10 103.4(15) . . . no
H11 C1 C5 71.7(11) . . . no
H11 C1 N1 122.2(11) . . . no
C12 C1 H8 137.0(11) . . . no
C12 C1 O 103.8(3) . . . ?
C12 C1 C8 43.1(2) . . . ?
C12 C1 C1 97.9(3) . . . ?
C12 C1 H8 58.8(9) . . . no
C12 C1 H1 89.1(9) . . . no
C12 C1 C8 145.6(2) . . . ?
C12 C1 H1 102.8(9) . . . no
C12 C1 H4 53.4(8) . . . no
C12 C1 C6 138.8(4) . . . ?
C12 C1 C12 88.4(2) . . . ?
C12 C1 H10 120.2(10) . . . no
C12 C1 C5 63.8(3) . . . ?
C12 C1 N1 111.5(2) . . . ?
H8 C1 O 72.5(13) 2_335 2_335 2_335 no
H8 C1 C8 123.9(11) 2_335 2_335 2_335 no
H8 C1 C1 63.4(13) 2_335 2_335 2_335 no
H8 C1 H8 116.7(11) 2_335 2_335 2_335 no
H8 C1 H1 50.4(13) 2_335 2_335 2_335 no
H8 C1 C8 14.9(10) 2_335 2_335 2_335 no
H8 C1 H1 119.7(13) 2_335 2_335 2_335 no
H8 C1 H4 83.7(13) 2_335 2_335 2_335 no
H8 C1 C6 82.8(11) 2_335 2_335 2_335 no
H8 C1 C12 78.5(11) 2_335 2_335 2_335 no
H8 C1 H10 61.5(14) 2_335 2_335 2_335 no
H8 C1 C5 151.8(10) 2_335 2_335 2_335 no
H8 C1 N1 42.4(11) 2_335 2_335 2_335 no
O C1 C8 62.0(3) 2_335 2_335 2_335 ?
O C1 C1 20.4(2) 2_335 2_335 2_335 ?
O C1 H8 48.2(10) 2_335 2_335 2_335 no
O C1 H1 96.6(13) 2_335 2_335 2_335 no
O C1 C8 61.5(6) 2_335 2_335 2_335 ?
O C1 H1 89.5(13) 2_335 2_335 2_335 no
O C1 H4 91.2(11) 2_335 2_335 2_335 no
O C1 C6 97.9(5) 2_335 2_335 2_335 ?
O C1 C12 148.0(4) 2_335 2_335 2_335 ?
O C1 H10 131.3(10) 2_335 2_335 2_335 no
O C1 C5 84.7(10) 2_335 2_335 2_335 ?
O C1 N1 35.8(4) 2_335 2_335 2_335 ?
C8 C1 C1 62.5(3) . . . ?
C8 C1 H8 15.9(9) . . . no
C8 C1 H1 103.2(10) . . . no
C8 C1 C8 119.3(3) . . . ?
C8 C1 H1 91.8(9) . . . no
C8 C1 H4 67.2(9) . . . no
C8 C1 C6 132.2(3) . . . ?
C8 C1 C12 129.5(2) . . . ?
C8 C1 H10 162.3(10) . . . no
C8 C1 C5 53.0(5) . . . ?
C8 C1 N1 82.3(1) . . . ?
C1 C1 H8 53.3(9) 2_335 2_335 2_335 no
C1 C1 H1 77.0(13) 2_335 2_335 2_335 no
C1 C1 C8 56.9(6) 2_335 2_335 2_335 ?
C1 C1 H1 109.9(12) 2_335 2_335 2_335 no
C1 C1 H4 72.5(10) 2_335 2_335 2_335 no
C1 C1 C6 113.1(4) 2_335 2_335 2_335 ?
C1 C1 C12 130.1(3) 2_335 2_335 2_335 ?
C1 C1 H10 124.9(10) 2_335 2_335 2_335 no
C1 C1 C5 99.5(10) 2_335 2_335 2_335 ?
C1 C1 N1 21.3(3) 2_335 2_335 2_335 ?
H8 C1 H1 110.3(14) . . . no
H8 C1 C8 108.7(9) . . . no
H8 C1 H1 84.0(13) . . . no
H8 C1 H4 78.4(13) . . . no
H8 C1 C6 120.4(10) . . . no
H8 C1 C12 145.2(10) . . . no
H8 C1 H10 176.6(13) . . . no
H8 C1 C5 51.3(11) . . . no
H8 C1 N1 74.4(9) . . . no
H1 C1 C8 64.1(9) 1_554 1_554 1_554 no
H1 C1 H1 165.0(17) 1_554 1_554 1_554 no
H1 C1 H4 38.5(12) 1_554 1_554 1_554 no
H1 C1 C6 122.8(9) 1_554 1_554 1_554 no
H1 C1 C12 53.5(11) 1_554 1_554 1_554 no
H1 C1 H10 66.4(14) 1_554 1_554 1_554 no
H1 C1 C5 152.1(9) 1_554 1_554 1_554 no
H1 C1 N1 62.5(11) 1_554 1_554 1_554 no
C8 C1 H1 107.7(9) 2_335 2_335 2_335 no
C8 C1 H4 94.0(9) 2_335 2_335 2_335 no
C8 C1 C6 75.6(5) 2_335 2_335 2_335 ?
C8 C1 C12 91.8(3) 2_335 2_335 2_335 ?
C8 C1 H10 70.3(10) 2_335 2_335 2_335 no
C8 C1 C5 136.9(5) 2_335 2_335 2_335 ?
C8 C1 N1 37.9(4) 2_335 2_335 2_335 ?
H1 C1 H4 155.5(12) . . . no
H1 C1 C6 42.4(8) . . . no
H1 C1 C12 116.9(11) . . . no
H1 C1 H10 99.4(14) . . . no
H1 C1 C5 41.9(8) . . . no
H1 C1 N1 119.7(10) . . . no
H4 C1 C6 160.5(8) 1_554 1_554 1_554 no
H4 C1 C12 72.3(9) 1_554 1_554 1_554 no
H4 C1 H10 98.4(14) 1_554 1_554 1_554 no
H4 C1 C5 113.8(8) 1_554 1_554 1_554 no
H4 C1 N1 71.6(9) 1_554 1_554 1_554 no
C6 C1 C12 91.3(3) . . . ?
C6 C1 H10 62.7(10) . . . no
C6 C1 C5 84.3(2) . . . ?
C6 C1 N1 106.6(4) . . . ?
C12 C1 H10 32.8(10) 2_435 2_435 2_435 no
C12 C1 C5 126.8(7) 2_435 2_435 2_435 ?
C12 C1 N1 112.2(2) 2_435 2_435 2_435 ?
H10 C1 C5 131.7(11) 2_435 2_435 2_435 no
H10 C1 N1 103.6(10) 2_435 2_435 2_435 no
C5 C1 N1 119.8(7) . . . ?
C3 C2 N1 117.8(4) . . . ?
C3 C2 C5 122.9(4) . . . ?
C3 C2 H3 135.0(25) . . . no
C3 C2 H1 23.4(14) . . . no
C3 C2 H4 96.7(16) . . . no
C3 C2 H2 134.9(20) . . . no
C3 C2 C4 30.4(2) . . . ?
C3 C2 C1 88.1(3) . . . ?
C3 C2 C7 148.0(3) . . . ?
C3 C2 N2 58.9(3) . . . ?
C3 C2 H8 137.9(11) . . . no
C3 C2 C8 151.0(4) . . . ?
C3 C2 C12 143.3(4) . . . ?
C3 C2 O 98.8(3) . . . ?
C3 C2 H1 91.2(9) . . . no
C3 C2 H11 129.6(10) . . . no
C3 C2 C3 84.1(3) . . . ?
C3 C2 C6 19.1(2) . . . ?
C3 C2 O 57.4(3) . . . ?
C3 C2 H3 62.6(12) . . . no
C3 C2 C2 83.5(3) . . . ?
C3 C2 H7 5.5 . . . no
N1 C2 C5 119.3(4) . . . ?
N1 C2 H3 103.5(23) . . . no
N1 C2 H1 141.1(15) . . . no
N1 C2 H4 145.5(16) . . . no
N1 C2 H2 102.3(21) . . . no
N1 C2 C4 87.4(3) . . . ?
N1 C2 C1 29.7(2) . . . ?
N1 C2 C7 30.3(2) . . . ?
N1 C2 N2 58.9(3) . . . ?
N1 C2 H8 56.8(12) . . . no
N1 C2 C8 46.5(5) . . . ?
N1 C2 C12 35.7(3) . . . ?
N1 C2 O 19.0(2) . . . ?
N1 C2 H1 92.5(13) . . . no
N1 C2 H11 37.0(10) . . . no
N1 C2 C3 106.6(10) . . . ?
N1 C2 C6 98.8(3) . . . ?
N1 C2 O 173.1(3) . . . ?
N1 C2 H3 91.3(14) . . . no
N1 C2 C2 97.7(10) . . . ?
N1 C2 H7 112.9 . . . no
C5 C2 H3 22.5(20) . . . no
C5 C2 H1 99.5(15) . . . no
C5 C2 H4 26.2(15) . . . no
C5 C2 H2 26.9(22) . . . no
C5 C2 C4 153.1(4) . . . ?
C5 C2 C1 149.0(4) . . . ?
C5 C2 C7 89.1(3) . . . ?
C5 C2 N2 176.7(3) . . . ?
C5 C2 H8 78.4(12) . . . no
C5 C2 C8 78.3(5) . . . ?
C5 C2 C12 88.5(4) . . . ?
C5 C2 O 138.3(3) . . . ?
C5 C2 H1 87.4(12) . . . no
C5 C2 H11 96.9(10) . . . no
C5 C2 C3 81.2(8) . . . ?
C5 C2 C6 141.7(4) . . . ?
C5 C2 O 65.8(3) . . . ?
C5 C2 H3 114.6(14) . . . no
C5 C2 C2 88.2(9) . . . ?
C5 C2 H7 127.6 . . . no
H3 C2 H1 113.4(28) . . . no
H3 C2 H4 44.4(25) . . . no
H3 C2 H2 38.7(27) . . . no
H3 C2 C4 157.3(25) . . . no
H3 C2 C1 131.4(22) . . . no
H3 C2 C7 74.9(24) . . . no
H3 C2 N2 154.2(21) . . . no
H3 C2 H8 79.3(28) . . . no
H3 C2 C8 72.3(26) . . . no
H3 C2 C12 69.2(22) . . . no
H3 C2 O 121.8(23) . . . no
H3 C2 H1 104.7(25) . . . no
H3 C2 H11 75.5(23) . . . no
H3 C2 C3 101.3(22) . . . no
H3 C2 C6 149.4(26) . . . no
H3 C2 O 82.8(23) . . . no
H3 C2 H3 101.4(26) . . . no
H3 C2 C2 73.6(24) . . . no
H3 C2 H7 138.0 . . . no
H1 C2 H4 73.3(22) . . . no
H1 C2 H2 113.9(25) . . . no
H1 C2 C4 53.7(15) . . . no
H1 C2 C1 111.4(15) . . . no
H1 C2 C7 171.4(15) . . . no
H1 C2 N2 82.3(15) . . . no
H1 C2 H8 140.4(17) . . . no
H1 C2 C8 158.1(14) . . . no
H1 C2 C12 158.9(14) . . . no
H1 C2 O 122.2(15) . . . no
H1 C2 H1 89.7(18) . . . no
H1 C2 H11 144.2(17) . . . no
H1 C2 C3 78.3(15) . . . no
H1 C2 C6 42.4(15) . . . no
H1 C2 O 34.2(15) . . . no
H1 C2 H3 70.4(19) . . . no
H1 C2 C2 82.0(15) . . . no
H1 C2 H7 28.3 . . . no
H4 C2 H2 46.3(26) . . . no
H4 C2 C4 127.0(16) . . . no
H4 C2 C1 175.2(16) . . . no
H4 C2 C7 115.3(16) . . . no
H4 C2 N2 155.5(16) . . . no
H4 C2 H8 98.1(19) . . . no
H4 C2 C8 102.3(17) . . . no
H4 C2 C12 113.5(15) . . . no
H4 C2 O 164.5(16) . . . no
H4 C2 H1 86.5(19) . . . no
H4 C2 H11 119.2(17) . . . no
H4 C2 C3 75.3(17) . . . no
H4 C2 C6 115.6(16) . . . no
H4 C2 O 39.7(16) . . . no
H4 C2 H3 105.5(21) . . . no
H4 C2 C2 85.5(17) . . . no
H4 C2 H7 101.5 . . . no
H2 C2 C4 158.2(20) . . . no
H2 C2 C1 129.4(22) . . . no
H2 C2 C7 73.9(21) . . . no
H2 C2 N2 154.2(22) . . . no
H2 C2 H8 52.6(24) . . . no
H2 C2 C8 56.4(21) . . . no
H2 C2 C12 81.7(20) . . . no
H2 C2 O 119.3(22) . . . no
H2 C2 H1 66.0(23) . . . no
H2 C2 H11 94.7(22) . . . no
H2 C2 C3 64.4(21) . . . no
H2 C2 C6 151.9(20) . . . no
H2 C2 O 80.6(21) . . . no
H2 C2 H3 139.7(24) . . . no
H2 C2 C2 112.0(22) . . . no
H2 C2 H7 140.5 . . . no
C4 C2 C1 57.7(2) . . . ?
C4 C2 C7 117.7(2) . . . ?
C4 C2 N2 28.5(2) . . . ?
C4 C2 H8 122.9(11) . . . no
C4 C2 C8 127.2(4) . . . ?
C4 C2 C12 115.6(4) . . . ?
C4 C2 O 68.5(2) . . . ?
C4 C2 H1 94.5(10) . . . no
C4 C2 H11 104.4(10) . . . no
C4 C2 C3 94.3(5) . . . ?
C4 C2 C6 11.5(2) . . . ?
C4 C2 O 87.8(2) . . . ?
C4 C2 H3 57.9(12) . . . no
C4 C2 C2 85.4(5) . . . ?
C4 C2 H7 25.5 . . . no
C1 C2 C7 59.9(2) . . . ?
C1 C2 N2 29.3(2) . . . ?
C1 C2 H8 78.2(12) . . . no
C1 C2 C8 73.2(5) . . . ?
C1 C2 C12 62.2(3) . . . ?
C1 C2 O 10.8(1) . . . ?
C1 C2 H1 93.3(14) . . . no
C1 C2 H11 57.1(9) . . . no
C1 C2 C3 105.1(10) . . . ?
C1 C2 C6 69.2(2) . . . ?
C1 C2 O 145.0(2) . . . ?
C1 C2 H3 76.8(15) . . . no
C1 C2 C2 95.3(11) . . . ?
C1 C2 H7 83.3 . . . no
C7 C2 N2 89.1(2) . . . ?
C7 C2 H8 41.0(11) . . . no
C7 C2 C8 24.1(3) . . . ?
C7 C2 C12 20.1(2) . . . ?
C7 C2 O 49.2(2) . . . ?
C7 C2 H1 90.3(11) . . . no
C7 C2 H11 33.2(10) . . . no
C7 C2 C3 102.8(6) . . . ?
C7 C2 C6 129.1(2) . . . ?
C7 C2 O 154.2(2) . . . ?
C7 C2 H3 106.5(13) . . . no
C7 C2 C2 98.8(7) . . . ?
C7 C2 H7 143.1 . . . no
N2 C2 H8 102.0(11) . . . no
N2 C2 C8 101.1(4) . . . ?
N2 C2 C12 88.8(3) . . . ?
N2 C2 O 40.02(13) . . . ?
N2 C2 H1 95.4(12) . . . no
N2 C2 H11 80.1(10) . . . no
N2 C2 C3 102.0(8) . . . ?
N2 C2 C6 39.9(2) . . . ?
N2 C2 O 116.2(2) . . . ?
N2 C2 H3 63.3(14) . . . no
N2 C2 C2 89.3(9) . . . ?
N2 C2 H7 54.0 . . . no
H8 C2 C8 17.7(10) . . . no
H8 C2 C12 60.3(11) . . . no
H8 C2 O 69.4(12) . . . no
H8 C2 H1 50.8(14) . . . no
H8 C2 H11 74.1(14) . . . no
H8 C2 C3 62.1(10) . . . no
H8 C2 C6 131.0(11) . . . no
H8 C2 O 122.5(11) . . . no
H8 C2 H3 146.7(14) . . . no
H8 C2 C2 136.8(11) . . . no
H8 C2 H7 138.5 . . . no
C8 C2 C12 42.7(2) . . . ?
C8 C2 O 63.0(5) . . . ?
C8 C2 H1 68.5(10) . . . no
C8 C2 H11 56.9(10) . . . no
C8 C2 C3 79.8(4) . . . ?
C8 C2 C6 137.8(3) . . . ?
C8 C2 O 134.9(4) . . . ?
C8 C2 H3 130.6(12) . . . no
C8 C2 C2 119.4(5) . . . ?
C8 C2 H7 149.4 . . . no
C12 C2 O 52.8(3) . . . ?
C12 C2 H1 110.3(11) . . . no
C12 C2 H11 14.8(9) . . . no
C12 C2 C3 122.4(5) . . . ?
C12 C2 C6 125.6(4) . . . ?
C12 C2 O 151.1(3) . . . ?
C12 C2 H3 88.5(13) . . . no
C12 C2 C2 78.8(6) . . . ?
C12 C2 H7 137.8 . . . no
O C2 H1 92.0(14) . . . no
O C2 H11 49.7(9) . . . no
O C2 C3 105.1(10) . . . ?
O C2 C6 79.9(2) . . . ?
O C2 O 155.3(2) . . . ?
O C2 H3 82.8(15) . . . no
O C2 C2 97.4(11) . . . ?
O C2 H7 94.0 . . . no
H1 C2 H11 122.7(14) 2_336 2_336 2_336 no
H1 C2 C3 14.1(8) 2_336 2_336 2_336 no
H1 C2 C6 95.0(9) 2_336 2_336 2_336 no
H1 C2 O 82.9(13) 2_336 2_336 2_336 no
H1 C2 H3 151.9(14) 2_336 2_336 2_336 no
H1 C2 C2 169.8(9) 2_336 2_336 2_336 no
H1 C2 H7 94.2 2_336 2_336 2_336 no
H11 C2 C3 135.8(11) . . . no
H11 C2 C6 113.3(10) . . . no
H11 C2 O 149.7(9) . . . no
H11 C2 H3 73.9(16) . . . no
H11 C2 C2 67.0(11) . . . no
H11 C2 H7 124.2 . . . no
C3 C2 C6 92.0(3) 2_336 2_336 2_336 ?
C3 C2 O 68.8(9) 2_336 2_336 2_336 ?
C3 C2 H3 146.7(12) 2_336 2_336 2_336 no
C3 C2 C2 155.7(2) 2_336 2_336 2_336 ?
C3 C2 H7 88.1 2_336 2_336 2_336 no
C6 C2 O 76.5(2) . . . ?
C6 C2 H3 57.0(12) . . . no
C6 C2 C2 82.9(3) . . . ?
C6 C2 H7 14.1 . . . no
O C2 H3 90.3(14) 1_556 1_556 1_556 no
O C2 C2 86.9(9) 1_556 1_556 1_556 ?
O C2 H7 62.5 1_556 1_556 1_556 no
H3 C2 C2 27.8(11) 2_436 2_436 2_436 no
H3 C2 H7 58.9 2_436 2_436 2_436 no
C2 C2 H7 81.3 2_436 2_436 2_436 no
H1 C3 C2 120.2(33) . . . no
H1 C3 C4 119.7(34) . . . no
H1 C3 N1 151.7(33) . . . no
H1 C3 N2 147.7(34) . . . no
H1 C3 C5 90.2(33) . . . no
H1 C3 C6 88.8(33) . . . no
H1 C3 H7 67.2 . . . no
H1 C3 H4 68.6(37) . . . no
H1 C3 C1 177.4(33) . . . no
H1 C3 H3 96.4(36) . . . no
H1 C3 H5 93.0 . . . no
H1 C3 H6 93.8 . . . no
H1 C3 H2 95.9(36) . . . no
H1 C3 O 18.8(34) . . . no
H1 C3 H2 77.9(34) . . . no
H1 C3 H11 35.7(32) . . . no
H1 C3 H3 98.8(36) . . . no
H1 C3 H8 37.2(31) . . . no
H1 C3 C7 141.0(33) . . . no
H1 C3 C2 73.3(32) . . . no
H1 C3 H4 98.5(33) . . . no
H1 C3 C5 84.1(32) . . . no
H1 C3 C3 84.2(33) . . . no
H1 C3 H1 97.8(34) . . . no
H1 C3 C12 45.7(32) . . . no
C2 C3 C4 120.0(4) . . . ?
C2 C3 N1 31.4(2) . . . ?
C2 C3 N2 92.0(3) . . . ?
C2 C3 C5 30.1(2) . . . ?
C2 C3 C6 150.7(3) . . . ?
C2 C3 H7 171.5 . . . no
C2 C3 H4 51.6(13) . . . no
C2 C3 C1 62.3(3) . . . ?
C2 C3 H3 26.1(15) . . . no
C2 C3 H5 145.2 . . . no
C2 C3 H6 141.8 . . . no
C2 C3 H2 27.4(12) . . . no
C2 C3 O 102.2(3) . . . ?
C2 C3 H2 122.7(16) . . . no
C2 C3 H11 114.0(10) . . . no
C2 C3 H3 96.6(14) . . . no
C2 C3 H8 139.1(10) . . . no
C2 C3 C7 20.7(2) . . . ?
C2 C3 C2 95.9(3) . . . ?
C2 C3 H4 99.4(9) . . . no
C2 C3 C5 108.3(4) . . . ?
C2 C3 C3 75.2(3) . . . ?
C2 C3 H1 68.1(8) . . . no
C2 C3 C12 118.4(3) . . . ?
C4 C3 N1 88.6(3) . . . ?
C4 C3 N2 28.0(3) . . . ?
C4 C3 C5 149.9(4) . . . ?
C4 C3 C6 30.9(3) . . . ?
C4 C3 H7 52.5 . . . no
C4 C3 H4 171.2(12) . . . no
C4 C3 C1 57.7(3) . . . ?
C4 C3 H3 141.4(14) . . . no
C4 C3 H5 29.8 . . . no
C4 C3 H6 29.5 . . . no
C4 C3 H2 143.0(14) . . . no
C4 C3 O 137.8(4) . . . ?
C4 C3 H2 72.9(14) . . . no
C4 C3 H11 112.3(11) . . . no
C4 C3 H3 71.7(15) . . . no
C4 C3 H8 93.4(10) . . . no
C4 C3 C7 99.3(3) . . . ?
C4 C3 C2 103.2(9) . . . ?
C4 C3 H4 74.4(11) . . . no
C4 C3 C5 80.3(8) . . . ?
C4 C3 C3 113.5(9) . . . ?
C4 C3 H1 106.3(12) . . . no
C4 C3 C12 100.9(6) . . . ?
N1 C3 N2 60.6(2) . . . ?
N1 C3 C5 61.5(2) . . . ?
N1 C3 C6 119.5(3) . . . ?
N1 C3 H7 141.0 . . . no
N1 C3 H4 83.1(13) . . . no
N1 C3 C1 30.9(2) . . . ?
N1 C3 H3 56.0(14) . . . no
N1 C3 H5 114.8 . . . no
N1 C3 H6 113.1 . . . no
N1 C3 H2 56.6(13) . . . no
N1 C3 O 133.4(2) . . . ?
N1 C3 H2 114.9(15) . . . no
N1 C3 H11 135.6(9) . . . no
N1 C3 H3 88.4(15) . . . no
N1 C3 H8 153.6(9) . . . no
N1 C3 C7 10.68(12) . . . ?
N1 C3 C2 103.1(6) . . . ?
N1 C3 H4 90.0(11) . . . no
N1 C3 C5 103.5(7) . . . ?
N1 C3 C3 85.3(7) . . . ?
N1 C3 H1 73.2(10) . . . no
N1 C3 C12 133.2(3) . . . ?
N2 C3 C5 122.0(3) . . . ?
N2 C3 C6 58.9(3) . . . ?
N2 C3 H7 80.5 . . . no
N2 C3 H4 143.6(13) . . . no
N2 C3 C1 29.7(2) . . . ?
N2 C3 H3 114.8(14) . . . no
N2 C3 H5 55.9 . . . no
N2 C3 H6 55.1 . . . no
N2 C3 H2 115.9(13) . . . no
N2 C3 O 165.4(2) . . . ?
N2 C3 H2 86.3(14) . . . no
N2 C3 H11 132.0(10) . . . no
N2 C3 H3 73.7(16) . . . no
N2 C3 H8 118.0(9) . . . no
N2 C3 C7 71.3(2) . . . ?
N2 C3 C2 107.5(10) . . . ?
N2 C3 H4 76.1(12) . . . no
N2 C3 C5 87.5(10) . . . ?
N2 C3 C3 107.7(10) . . . ?
N2 C3 H1 96.0(13) . . . no
N2 C3 C12 119.3(6) . . . ?
C5 C3 C6 175.3(3) . . . ?
C5 C3 H7 156.9 . . . no
C5 C3 H4 21.6(12) . . . no
C5 C3 C1 92.4(2) . . . ?
C5 C3 H3 12.2(13) . . . no
C5 C3 H5 169.3 . . . no
C5 C3 H6 160.8 . . . no
C5 C3 H2 15.1(14) . . . no
C5 C3 O 72.3(2) . . . ?
C5 C3 H2 121.0(15) . . . no
C5 C3 H11 89.5(10) . . . no
C5 C3 H3 102.2(13) . . . no
C5 C3 H8 114.8(9) . . . no
C5 C3 C7 50.8(2) . . . ?
C5 C3 C2 87.9(5) . . . ?
C5 C3 H4 106.7(9) . . . no
C5 C3 C5 108.4(4) . . . ?
C5 C3 C3 70.0(5) . . . ?
C5 C3 H1 70.0(9) . . . no
C5 C3 C12 97.9(4) . . . ?
C6 C3 H7 21.6 . . . no
C6 C3 H4 157.0(13) . . . no
C6 C3 C1 88.6(3) . . . ?
C6 C3 H3 164.1(14) . . . no
C6 C3 H5 15.3 . . . no
C6 C3 H6 15.1 . . . no
C6 C3 H2 169.5(14) . . . no
C6 C3 O 107.1(3) . . . ?
C6 C3 H2 63.2(15) . . . no
C6 C3 H11 87.0(10) . . . no
C6 C3 H3 73.5(14) . . . no
C6 C3 H8 66.6(10) . . . no
C6 C3 C7 130.1(2) . . . ?
C6 C3 C2 96.2(5) . . . ?
C6 C3 H4 78.0(9) . . . no
C6 C3 C5 76.0(4) . . . ?
C6 C3 C3 114.4(5) . . . ?
C6 C3 H1 114.6(9) . . . no
C6 C3 C12 78.1(4) . . . ?
H7 C3 H4 135.6 . . . no
H7 C3 C1 110.2 . . . no
H7 C3 H3 157.7 . . . no
H7 C3 H5 29.8 . . . no
H7 C3 H6 29.7 . . . no
H7 C3 H2 161.1 . . . no
H7 C3 O 85.6 . . . no
H7 C3 H2 61.0 . . . no
H7 C3 H11 69.3 . . . no
H7 C3 H3 77.6 . . . no
H7 C3 H8 49.1 . . . no
H7 C3 C7 151.6 . . . no
H7 C3 C2 90.1 . . . no
H7 C3 H4 82.6 . . . no
H7 C3 C5 75.4 . . . no
H7 C3 C3 110.7 . . . no
H7 C3 H1 116.3 . . . no
H7 C3 C12 63.1 . . . no
H4 C3 C1 114.0(13) . . . no
H4 C3 H3 29.8(16) . . . no
H4 C3 H5 158.9 . . . no
H4 C3 H6 155.0 . . . no
H4 C3 H2 30.4(18) . . . no
H4 C3 O 50.8(12) . . . no
H4 C3 H2 113.3(18) . . . no
H4 C3 H11 72.4(16) . . . no
H4 C3 H3 105.1(18) . . . no
H4 C3 H8 95.4(15) . . . no
H4 C3 C7 72.4(13) . . . no
H4 C3 C2 81.6(13) . . . no
H4 C3 H4 108.3(13) . . . no
H4 C3 C5 104.4(13) . . . no
H4 C3 C3 68.7(13) . . . no
H4 C3 H1 74.0(16) . . . no
H4 C3 C12 82.9(13) . . . no
C1 C3 H3 86.3(14) . . . no
C1 C3 H5 84.4 . . . no
C1 C3 H6 83.8 . . . no
C1 C3 H2 86.5(13) . . . no
C1 C3 O 163.5(2) . . . ?
C1 C3 H2 100.4(15) . . . no
C1 C3 H11 144.7(9) . . . no
C1 C3 H3 81.0(16) . . . no
C1 C3 H8 140.7(9) . . . no
C1 C3 C7 41.6(2) . . . ?
C1 C3 C2 106.4(10) . . . ?
C1 C3 H4 80.4(12) . . . no
C1 C3 C5 94.8(10) . . . ?
C1 C3 C3 96.3(10) . . . ?
C1 C3 H1 82.7(12) . . . no
C1 C3 C12 134.1(6) . . . ?
H3 C3 H5 170.6 . . . no
H3 C3 H6 149.0 . . . no
H3 C3 H2 24.4(17) . . . no
H3 C3 O 79.8(14) . . . no
H3 C3 H2 132.6(19) . . . no
H3 C3 H11 88.5(18) . . . no
H3 C3 H3 90.8(20) . . . no
H3 C3 H8 125.0(16) . . . no
H3 C3 C7 45.7(14) . . . no
H3 C3 C2 99.7(14) . . . no
H3 C3 H4 115.9(17) . . . no
H3 C3 C5 119.4(15) . . . no
H3 C3 C3 81.1(14) . . . no
H3 C3 H1 79.6(17) . . . no
H3 C3 C12 94.7(16) . . . no
H5 C3 H6 28.9 . . . no
H5 C3 H2 154.3 . . . no
H5 C3 O 109.5 . . . no
H5 C3 H2 50.1 . . . no
H5 C3 H11 99.0 . . . no
H5 C3 H3 87.4 . . . no
H5 C3 H8 63.6 . . . no
H5 C3 C7 125.1 . . . no
H5 C3 C2 83.3 . . . no
H5 C3 H4 62.8 . . . no
H5 C3 C5 61.9 . . . no
H5 C3 C3 100.2 . . . no
H5 C3 H1 99.5 . . . no
H5 C3 C12 91.6 . . . no
H6 C3 H2 169.2 . . . no
H6 C3 O 112.6 . . . no
H6 C3 H2 78.2 . . . no
H6 C3 H11 82.9 . . . no
H6 C3 H3 58.7 . . . no
H6 C3 H8 78.5 . . . no
H6 C3 C7 123.2 . . . no
H6 C3 C2 111.2 . . . no
H6 C3 H4 91.3 . . . no
H6 C3 C5 90.7 . . . no
H6 C3 C3 129.1 . . . no
H6 C3 H1 127.7 . . . no
H6 C3 C12 72.1 . . . no
H2 C3 O 77.1(13) . . . no
H2 C3 H2 108.5(16) . . . no
H2 C3 H11 102.3(17) . . . no
H2 C3 H3 114.9(18) . . . no
H2 C3 H8 112.2(15) . . . no
H2 C3 C7 46.3(12) . . . no
H2 C3 C2 76.3(14) . . . no
H2 C3 H4 92.0(16) . . . no
H2 C3 C5 95.0(14) . . . no
H2 C3 C3 57.0(14) . . . no
H2 C3 H1 55.4(16) . . . no
H2 C3 C12 111.8(14) . . . no
O C3 H2 83.0(14) 1_556 1_556 1_556 no
O C3 H11 44.3(10) 1_556 1_556 1_556 no
O C3 H3 107.8(16) 1_556 1_556 1_556 no
O C3 H8 48.0(9) 1_556 1_556 1_556 no
O C3 C7 122.7(2) 1_556 1_556 1_556 ?
O C3 C2 67.9(10) 1_556 1_556 1_556 ?
O C3 H4 97.7(12) 1_556 1_556 1_556 no
O C3 C5 84.6(10) 1_556 1_556 1_556 ?
O C3 C3 73.0(10) 1_556 1_556 1_556 ?
O C3 H1 86.2(13) 1_556 1_556 1_556 no
O C3 C12 56.6(6) 1_556 1_556 1_556 ?
H2 C3 H11 108.7(17) 2_336 2_336 2_336 no
H2 C3 H3 136.6(19) 2_336 2_336 2_336 no
H2 C3 H8 41.8(16) 2_336 2_336 2_336 no
H2 C3 C7 118.3(16) 2_336 2_336 2_336 no
H2 C3 C2 33.2(14) 2_336 2_336 2_336 no
H2 C3 H4 25.3(16) 2_336 2_336 2_336 no
H2 C3 C5 14.4(15) 2_336 2_336 2_336 no
H2 C3 C3 51.5(15) 2_336 2_336 2_336 no
H2 C3 H1 55.3(17) 2_336 2_336 2_336 no
H2 C3 C12 111.6(15) 2_336 2_336 2_336 no
H11 C3 H3 64.2(17) 2_436 2_436 2_436 no
H11 C3 H8 67.2(13) 2_436 2_436 2_436 no
H11 C3 C7 129.3(9) 2_436 2_436 2_436 no
H11 C3 C2 108.9(11) 2_436 2_436 2_436 no
H11 C3 H4 132.4(14) 2_436 2_436 2_436 no
H11 C3 C5 118.0(11) 2_436 2_436 2_436 no
H11 C3 C3 117.4(11) 2_436 2_436 2_436 no
H11 C3 H1 130.5(14) 2_436 2_436 2_436 no
H11 C3 C12 12.7(9) 2_436 2_436 2_436 no
H3 C3 H8 117.2(17) 2_436 2_436 2_436 no
H3 C3 C7 91.6(14) 2_436 2_436 2_436 no
H3 C3 C2 167.4(14) 2_436 2_436 2_436 no
H3 C3 H4 146.1(15) 2_436 2_436 2_436 no
H3 C3 C5 149.3(13) 2_436 2_436 2_436 no
H3 C3 C3 171.7(14) 2_436 2_436 2_436 no
H3 C3 H1 161.6(15) 2_436 2_436 2_436 no
H3 C3 C12 53.1(13) 2_436 2_436 2_436 no
H8 C3 C7 151.0(9) 2_336 2_336 2_336 no
H8 C3 C2 50.8(10) 2_336 2_336 2_336 no
H8 C3 H4 65.4(13) 2_336 2_336 2_336 no
H8 C3 C5 51.2(10) 2_336 2_336 2_336 no
H8 C3 C3 69.7(10) 2_336 2_336 2_336 no
H8 C3 H1 81.0(13) 2_336 2_336 2_336 no
H8 C3 C12 72.3(9) 2_336 2_336 2_336 no
C7 C3 C2 100.7(5) . . . ?
C7 C3 H4 93.0(10) . . . no
C7 C3 C5 105.4(6) . . . ?
C7 C3 C3 81.3(5) . . . ?
C7 C3 H1 70.5(9) . . . no
C7 C3 C12 129.7(2) . . . ?
C2 C3 H4 31.5(8) 2_336 2_336 2_336 no
C2 C3 C5 22.95(11) 2_336 2_336 2_336 ?
C2 C3 C3 20.65(12) 2_336 2_336 2_336 ?
C2 C3 H1 30.2(8) 2_336 2_336 2_336 no
C2 C3 C12 118.5(4) 2_336 2_336 2_336 ?
H4 C3 C5 14.5(8) 2_336 2_336 2_336 no
H4 C3 C3 39.6(8) 2_336 2_336 2_336 no
H4 C3 H1 36.7(11) 2_336 2_336 2_336 no
H4 C3 C12 136.8(10) 2_336 2_336 2_336 no
C5 C3 C3 38.4(1) 2_336 2_336 2_336 ?
C5 C3 H1 40.9(8) 2_336 2_336 2_336 no
C5 C3 C12 123.2(5) 2_336 2_336 2_336 ?
C3 C3 H1 13.6(7) 2_336 2_336 2_336 no
C3 C3 C12 129.3(5) 2_336 2_336 2_336 ?
H1 C3 C12 142.7(9) 2_336 2_336 2_336 no
N2 C4 C3 122.8(5) . . . ?
N2 C4 C6 116.5(5) . . . ?
N2 C4 H1 146.0(16) . . . no
N2 C4 H7 142.6 . . . no
N2 C4 H5 102.4 . . . no
N2 C4 H6 100.7 . . . no
N2 C4 C1 30.8(3) . . . ?
N2 C4 C2 93.1(4) . . . ?
N2 C4 N1 62.4(3) . . . ?
N2 C4 H3 92.7(16) . . . no
N2 C4 H2 115.5(16) . . . no
N2 C4 O 21.5(3) . . . ?
N2 C4 H4 92.9(14) . . . no
N2 C4 C5 103.4(3) . . . ?
N2 C4 C5 107.2(10) . . . ?
N2 C4 H10 45.1(11) . . . no
N2 C4 C5 87.7(10) . . . ?
N2 C4 H8 154.8(9) . . . no
C3 C4 C6 120.7(4) . . . ?
C3 C4 H1 23.2(15) . . . no
C3 C4 H7 94.6 . . . no
C3 C4 H5 130.4 . . . no
C3 C4 H6 130.7 . . . no
C3 C4 C1 91.9(3) . . . ?
C3 C4 C2 29.6(3) . . . ?
C3 C4 N1 60.4(3) . . . ?
C3 C4 H3 84.3(15) . . . no
C3 C4 H2 83.1(15) . . . no
C3 C4 O 101.4(3) . . . ?
C3 C4 H4 84.0(12) . . . no
C3 C4 C5 19.5(3) . . . ?
C3 C4 C5 78.7(9) . . . ?
C3 C4 H10 144.9(11) . . . no
C3 C4 C5 82.9(9) . . . ?
C3 C4 H8 65.8(9) . . . no
C6 C4 H1 97.5(16) . . . no
C6 C4 H7 26.1 . . . no
C6 C4 H5 26.5 . . . no
C6 C4 H6 26.2 . . . no
C6 C4 C1 147.3(4) . . . ?
C6 C4 C2 150.2(4) . . . ?
C6 C4 N1 177.2(4) . . . ?
C6 C4 H3 91.4(15) . . . no
C6 C4 H2 73.6(16) . . . no
C6 C4 O 137.9(3) . . . ?
C6 C4 H4 95.3(9) . . . no
C6 C4 C5 139.9(3) . . . ?
C6 C4 C5 86.5(3) . . . ?
C6 C4 H10 80.5(11) . . . no
C6 C4 C5 98.0(4) . . . ?
C6 C4 H8 61.6(9) . . . no
H1 C4 H7 71.4 . . . no
H1 C4 H5 109.4 . . . no
H1 C4 H6 110.2 . . . no
H1 C4 C1 115.1(16) . . . no
H1 C4 C2 52.8(16) . . . no
H1 C4 N1 83.6(16) . . . no
H1 C4 H3 84.7(21) . . . no
H1 C4 H2 73.9(20) . . . no
H1 C4 O 124.6(16) . . . no
H1 C4 H4 84.9(19) . . . no
H1 C4 C5 42.6(16) . . . no
H1 C4 C5 74.6(17) . . . no
H1 C4 H10 150.8(18) . . . no
H1 C4 C5 86.1(17) . . . no
H1 C4 H8 46.0(16) . . . no
H7 C4 H5 45.1 . . . no
H7 C4 H6 45.1 . . . no
H7 C4 C1 173.4 . . . no
H7 C4 C2 124.1 . . . no
H7 C4 N1 154.8 . . . no
H7 C4 H3 88.7 . . . no
H7 C4 H2 67.2 . . . no
H7 C4 O 164.0 . . . no
H7 C4 H4 93.1 . . . no
H7 C4 C5 113.8 . . . no
H7 C4 C5 80.2 . . . no
H7 C4 H10 103.1 . . . no
H7 C4 C5 95.6 . . . no
H7 C4 H8 40.6 . . . no
H5 C4 H6 45.1 . . . no
H5 C4 C1 129.8 . . . no
H5 C4 C2 154.4 . . . no
H5 C4 N1 155.1 . . . no
H5 C4 H3 115.4 . . . no
H5 C4 H2 57.6 . . . no
H5 C4 O 121.1 . . . no
H5 C4 H4 73.3 . . . no
H5 C4 C5 147.9 . . . no
H5 C4 C5 68.4 . . . no
H5 C4 H10 81.7 . . . no
H5 C4 C5 121.3 . . . no
H5 C4 H8 64.5 . . . no
H6 C4 C1 128.8 . . . no
H6 C4 C2 151.1 . . . no
H6 C4 N1 151.0 . . . no
H6 C4 H3 70.5 . . . no
H6 C4 H2 99.3 . . . no
H6 C4 O 120.9 . . . no
H6 C4 H4 118.3 . . . no
H6 C4 C5 144.2 . . . no
H6 C4 C5 111.8 . . . no
H6 C4 H10 58.1 . . . no
H6 C4 C5 76.3 . . . no
H6 C4 H8 85.1 . . . no
C1 C4 C2 62.4(2) . . . ?
C1 C4 N1 31.6(1) . . . ?
C1 C4 H3 91.0(16) . . . no
C1 C4 H2 114.8(16) . . . no
C1 C4 O 9.50(13) . . . ?
C1 C4 H4 88.6(11) . . . no
C1 C4 C5 72.7(2) . . . ?
C1 C4 C5 102.1(6) . . . ?
C1 C4 H10 70.7(11) . . . no
C1 C4 C5 84.2(7) . . . ?
C1 C4 H8 144.7(9) . . . no
C2 C4 N1 30.8(1) . . . ?
C2 C4 H3 83.6(15) . . . no
C2 C4 H2 97.4(15) . . . no
C2 C4 O 71.8(2) . . . ?
C2 C4 H4 85.8(9) . . . no
C2 C4 C5 10.3(1) . . . ?
C2 C4 C5 87.7(5) . . . ?
C2 C4 H10 123.1(11) . . . no
C2 C4 C5 79.0(4) . . . ?
C2 C4 H8 93.1(9) . . . no
N1 C4 H3 86.2(15) . . . no
N1 C4 H2 109.2(16) . . . no
N1 C4 O 41.09(12) . . . ?
N1 C4 H4 87.4(9) . . . no
N1 C4 C5 41.1(1) . . . ?
N1 C4 C5 96.2(2) . . . ?
N1 C4 H10 97.3(11) . . . no
N1 C4 C5 79.5(2) . . . ?
N1 C4 H8 120.6(9) . . . no
H3 C4 H2 151.6(18) 2_436 2_436 2_436 no
H3 C4 O 92.8(16) 2_436 2_436 2_436 no
H3 C4 H4 168.3(15) 2_436 2_436 2_436 no
H3 C4 C5 82.2(15) 2_436 2_436 2_436 no
H3 C4 C5 158.8(12) 2_436 2_436 2_436 no
H3 C4 H10 66.3(17) 2_436 2_436 2_436 no
H3 C4 C5 7.0(15) 2_436 2_436 2_436 no
H3 C4 H8 112.3(16) 2_436 2_436 2_436 no
H2 C4 O 114.6(16) 2_336 2_336 2_336 no
H2 C4 H4 26.2(17) 2_336 2_336 2_336 no
H2 C4 C5 93.8(15) 2_336 2_336 2_336 no
H2 C4 C5 13.3(16) 2_336 2_336 2_336 no
H2 C4 H10 131.7(17) 2_336 2_336 2_336 no
H2 C4 C5 156.8(13) 2_336 2_336 2_336 no
H2 C4 H8 39.4(17) 2_336 2_336 2_336 no
O C4 H4 88.7(12) . . . no
O C4 C5 82.1(2) . . . ?
O C4 C5 102.9(8) . . . ?
O C4 H10 63.2(11) . . . no
O C4 C5 86.4(8) . . . ?
O C4 H8 149.4(9) . . . no
H4 C4 C5 86.5(10) 2_336 2_336 2_336 no
H4 C4 C5 14.5(9) 2_336 2_336 2_336 no
H4 C4 H10 124.3(14) 2_336 2_336 2_336 no
H4 C4 C5 164.9(8) 2_336 2_336 2_336 no
H4 C4 H8 63.2(14) 2_336 2_336 2_336 no
C5 C4 C5 85.8(6) . . . ?
C5 C4 H10 130.4(10) . . . no
C5 C4 C5 78.6(6) . . . ?
C5 C4 H8 84.2(9) . . . no
C5 C4 H10 133.8(12) 2_336 2_336 2_336 no
C5 C4 C5 160.7(2) 2_336 2_336 2_336 ?
C5 C4 H8 48.7(11) 2_336 2_336 2_336 no
H10 C4 C5 65.5(12) 2_435 2_435 2_435 no
H10 C4 H8 142.2(14) 2_435 2_435 2_435 no
C5 C4 H8 117.5(11) 2_436 2_436 2_436 no
H3 C5 H4 120.6(66) . . . no
H3 C5 H2 97.4(74) . . . no
H3 C5 C2 106.7(56) . . . no
H3 C5 N1 87.0(55) . . . no
H3 C5 C3 122.3(60) . . . no
H3 C5 H1 130.5(64) . . . no
H3 C5 C7 67.5(58) . . . no
H3 C5 H8 94.5(63) . . . no
H3 C5 C8 77.7(62) . . . no
H3 C5 O 133.3(63) . . . no
H3 C5 H5 113.7 . . . no
H3 C5 C12 48.9(56) . . . no
H3 C5 C4 115.5(58) . . . no
H3 C5 C3 154.0(65) . . . no
H3 C5 C1 93.5(55) . . . no
H3 C5 H1 142.4(64) . . . no
H3 C5 C4 145.0(64) . . . no
H3 C5 C11 78.9(55) . . . no
H3 C5 C4 32.2(65) . . . no
H3 C5 C12 92.8(57) . . . no
H3 C5 H6 17.5 . . . no
H3 C5 H11 88.9(59) . . . no
H4 C5 H2 111.6(48) . . . no
H4 C5 C2 109.8(32) . . . no
H4 C5 N1 138.8(31) . . . no
H4 C5 C3 82.8(31) . . . no
H4 C5 H1 63.0(32) . . . no
H4 C5 C7 169.0(31) . . . no
H4 C5 H8 139.7(31) . . . no
H4 C5 C8 156.6(30) . . . no
H4 C5 O 19.2(31) . . . no
H4 C5 H5 83.8 . . . no
H4 C5 C12 163.3(30) . . . no
H4 C5 C4 93.4(31) . . . no
H4 C5 C3 80.8(30) . . . no
H4 C5 C1 129.1(31) . . . no
H4 C5 H1 94.4(31) . . . no
H4 C5 C4 72.5(30) . . . no
H4 C5 C11 50.4(31) . . . no
H4 C5 C4 95.0(30) . . . no
H4 C5 C12 30.7(30) . . . no
H4 C5 H6 104.9 . . . no
H4 C5 H11 31.6(30) . . . no
H2 C5 C2 109.8(42) . . . no
H2 C5 N1 92.2(40) . . . no
H2 C5 C3 123.5(44) . . . no
H2 C5 H1 128.8(45) . . . no
H2 C5 C7 72.7(39) . . . no
H2 C5 H8 38.4(40) . . . no
H2 C5 C8 47.6(39) . . . no
H2 C5 O 117.0(41) . . . no
H2 C5 H5 27.8 . . . no
H2 C5 C12 84.0(40) . . . no
H2 C5 C4 120.0(43) . . . no
H2 C5 C3 58.6(43) . . . no
H2 C5 C1 98.5(41) . . . no
H2 C5 H1 53.5(45) . . . no
H2 C5 C4 49.5(42) . . . no
H2 C5 C11 92.5(41) . . . no
H2 C5 C4 127.7(44) . . . no
H2 C5 C12 106.1(40) . . . no
H2 C5 H6 97.8 . . . no
H2 C5 H11 119.6(41) . . . no
C2 C5 N1 29.0(2) . . . ?
C2 C5 C3 27.0(2) . . . ?
C2 C5 H1 46.9(11) . . . no
C2 C5 C7 59.4(3) . . . ?
C2 C5 H8 74.2(11) . . . no
C2 C5 C8 74.7(4) . . . ?
C2 C5 O 91.0(3) . . . ?
C2 C5 H5 121.6 . . . no
C2 C5 C12 67.7(3) . . . ?
C2 C5 C4 16.5(2) . . . ?
C2 C5 C3 75.9(8) . . . ?
C2 C5 C1 19.3(2) . . . ?
C2 C5 H1 69.5(11) . . . no
C2 C5 C4 96.9(9) . . . ?
C2 C5 C11 155.7(4) . . . ?
C2 C5 C4 101.2(9) . . . ?
C2 C5 C12 135.9(4) . . . ?
C2 C5 H6 122.2 . . . no
C2 C5 H11 125.5(10) . . . no
N1 C5 C3 56.0(2) . . . ?
N1 C5 H1 75.9(11) . . . no
N1 C5 C7 30.4(2) . . . ?
N1 C5 H8 53.8(11) . . . no
N1 C5 C8 48.6(3) . . . ?
N1 C5 O 119.9(2) . . . ?
N1 C5 H5 114.4 . . . no
N1 C5 C12 40.9(2) . . . ?
N1 C5 C4 45.5(2) . . . ?
N1 C5 C3 84.3(10) . . . ?
N1 C5 C1 9.72(13) . . . ?
N1 C5 H1 72.8(12) . . . no
N1 C5 C4 103.2(10) . . . ?
N1 C5 C11 165.5(3) . . . ?
N1 C5 C4 95.9(10) . . . ?
N1 C5 C12 161.5(3) . . . ?
N1 C5 H6 104.4 . . . no
N1 C5 H11 148.2(9) . . . no
C3 C5 H1 19.9(11) . . . no
C3 C5 C7 86.4(2) . . . ?
C3 C5 H8 95.4(11) . . . no
C3 C5 C8 100.0(3) . . . ?
C3 C5 O 64.1(2) . . . ?
C3 C5 H5 121.2 . . . no
C3 C5 C12 93.2(3) . . . ?
C3 C5 C4 10.64(12) . . . ?
C3 C5 C3 71.6(4) . . . ?
C3 C5 C1 46.3(2) . . . ?
C3 C5 H1 71.7(9) . . . no
C3 C5 C4 90.1(5) . . . ?
C3 C5 C11 130.5(3) . . . ?
C3 C5 C4 103.2(5) . . . ?
C3 C5 C12 109.8(2) . . . ?
C3 C5 H6 132.3 . . . no
C3 C5 H11 101.1(9) . . . no
H1 C5 C7 106.3(11) . . . no
H1 C5 H8 110.5(14) . . . no
H1 C5 C8 118.2(11) . . . no
H1 C5 O 44.4(11) . . . no
H1 C5 H5 115.7 . . . no
H1 C5 C12 112.1(11) . . . no
H1 C5 C4 30.5(11) . . . no
H1 C5 C3 70.6(11) . . . no
H1 C5 C1 66.2(11) . . . no
H1 C5 H1 75.6(16) . . . no
H1 C5 C4 84.5(10) . . . no
H1 C5 C11 111.3(11) . . . no
H1 C5 C4 103.2(11) . . . no
H1 C5 C12 90.4(11) . . . no
H1 C5 H6 133.4 . . . no
H1 C5 H11 83.0(14) . . . no
C7 C5 H8 39.3(10) . . . no
C7 C5 C8 25.1(3) . . . ?
C7 C5 O 149.8(2) . . . ?
C7 C5 H5 99.9 . . . no
C7 C5 C12 19.7(2) . . . ?
C7 C5 C4 75.9(2) . . . ?
C7 C5 C3 93.7(10) . . . ?
C7 C5 C1 40.1(1) . . . ?
C7 C5 H1 80.0(12) . . . no
C7 C5 C4 105.4(10) . . . ?
C7 C5 C11 140.5(3) . . . ?
C7 C5 C4 89.6(10) . . . ?
C7 C5 C12 159.6(2) . . . ?
C7 C5 H6 84.0 . . . no
C7 C5 H11 155.3(8) . . . no
H8 C5 C8 17.5(10) . . . no
H8 C5 O 132.2(10) . . . no
H8 C5 H5 62.7 . . . no
H8 C5 C12 56.7(10) . . . no
H8 C5 C4 87.9(11) . . . no
H8 C5 C3 60.8(12) . . . no
H8 C5 C1 60.3(11) . . . no
H8 C5 H1 48.0(14) . . . no
H8 C5 C4 67.2(11) . . . no
H8 C5 C11 129.7(11) . . . no
H8 C5 C4 124.2(12) . . . no
H8 C5 C12 144.5(11) . . . no
H8 C5 H6 105.7 . . . no
H8 C5 H11 158.0(13) . . . no
C8 C5 O 148.9(2) . . . ?
C8 C5 H5 74.8 . . . no
C8 C5 C12 40.1(2) . . . ?
C8 C5 C4 90.6(3) . . . ?
C8 C5 C3 78.1(8) . . . ?
C8 C5 C1 57.3(3) . . . ?
C8 C5 H1 65.0(11) . . . no
C8 C5 C4 84.2(7) . . . ?
C8 C5 C11 129.3(4) . . . ?
C8 C5 C4 106.8(8) . . . ?
C8 C5 C12 149.1(3) . . . ?
C8 C5 H6 90.5 . . . no
C8 C5 H11 158.7(9) . . . no
O C5 H5 90.4 1_556 1_556 1_556 no
O C5 C12 154.8(2) 1_556 1_556 1_556 ?
O C5 C4 74.8(2) 1_556 1_556 1_556 ?
O C5 C3 71.5(7) 1_556 1_556 1_556 ?
O C5 C1 110.2(2) 1_556 1_556 1_556 ?
O C5 H1 84.2(10) 1_556 1_556 1_556 no
O C5 C4 70.0(6) 1_556 1_556 1_556 ?
O C5 C11 69.6(2) 1_556 1_556 1_556 ?
O C5 C4 103.0(7) 1_556 1_556 1_556 ?
O C5 C12 49.50(13) 1_556 1_556 1_556 ?
O C5 H6 120.2 1_556 1_556 1_556 no
O C5 H11 47.5(8) 1_556 1_556 1_556 no
H5 C5 C12 111.8 2_336 2_336 2_336 no
H5 C5 C4 123.7 2_336 2_336 2_336 no
H5 C5 C3 49.8 2_336 2_336 2_336 no
H5 C5 C1 117.8 2_336 2_336 2_336 no
H5 C5 H1 52.6 2_336 2_336 2_336 no
H5 C5 C4 31.6 2_336 2_336 2_336 no
H5 C5 C11 74.7 2_336 2_336 2_336 no
H5 C5 C4 134.9 2_336 2_336 2_336 no
H5 C5 C12 82.6 2_336 2_336 2_336 no
H5 C5 H6 106.5 2_336 2_336 2_336 no
H5 C5 H11 96.1 2_336 2_336 2_336 no
C12 C5 C4 82.8(3) . . . ?
C12 C5 C3 113.4(8) . . . ?
C12 C5 C1 49.6(2) . . . ?
C12 C5 H1 99.7(11) . . . no
C12 C5 C4 123.8(8) . . . ?
C12 C5 C11 126.2(2) . . . ?
C12 C5 C4 70.0(8) . . . ?
C12 C5 C12 141.6(3) . . . ?
C12 C5 H6 66.0 . . . no
C12 C5 H11 135.6(8) . . . no
C4 C5 C3 74.2(6) . . . ?
C4 C5 C1 35.76(13) . . . ?
C4 C5 H1 71.7(9) . . . no
C4 C5 C4 94.2(6) . . . ?
C4 C5 C11 140.1(3) . . . ?
C4 C5 C4 101.4(6) . . . ?
C4 C5 C12 119.7(2) . . . ?
C4 C5 H6 128.1 . . . no
C4 C5 H11 110.2(9) . . . no
C3 C5 C1 81.5(9) 2_336 2_336 2_336 ?
C3 C5 H1 13.7(8) 2_336 2_336 2_336 no
C3 C5 C4 21.05(11) 2_336 2_336 2_336 ?
C3 C5 C11 109.8(9) 2_336 2_336 2_336 ?
C3 C5 C4 173.6(2) 2_336 2_336 2_336 ?
C3 C5 C12 103.0(10) 2_336 2_336 2_336 ?
C3 C5 H6 155.6 2_336 2_336 2_336 no
C3 C5 H11 111.0(11) 2_336 2_336 2_336 no
C1 C5 H1 71.3(12) . . . no
C1 C5 C4 101.6(10) . . . ?
C1 C5 C11 167.4(2) . . . ?
C1 C5 C4 97.7(10) . . . ?
C1 C5 C12 153.6(2) . . . ?
C1 C5 H6 110.6 . . . no
C1 C5 H11 141.2(9) . . . no
H1 C5 C4 30.5(8) 2_336 2_336 2_336 no
H1 C5 C11 120.7(12) 2_336 2_336 2_336 no
H1 C5 C4 168.6(8) 2_336 2_336 2_336 no
H1 C5 C12 116.3(12) 2_336 2_336 2_336 no
H1 C5 H6 150.2 2_336 2_336 2_336 no
H1 C5 H11 124.6(13) 2_336 2_336 2_336 no
C4 C5 C11 90.2(10) 2_336 2_336 2_336 ?
C4 C5 C4 160.7(2) 2_336 2_336 2_336 ?
C4 C5 C12 87.5(10) 2_336 2_336 2_336 ?
C4 C5 H6 137.5 2_336 2_336 2_336 no
C4 C5 H11 98.1(12) 2_336 2_336 2_336 no
C11 C5 C4 70.5(10) 1_556 1_556 1_556 ?
C11 C5 C12 20.8(2) 1_556 1_556 1_556 ?
C11 C5 H6 61.4 1_556 1_556 1_556 no
C11 C5 H11 30.1(9) 1_556 1_556 1_556 no
C4 C5 C12 74.9(10) 2_436 2_436 2_436 ?
C4 C5 H6 30.4 2_436 2_436 2_436 no
C4 C5 H11 65.9(12) 2_436 2_436 2_436 no
C12 C5 H6 75.9 1_556 1_556 1_556 no
C12 C5 H11 13.6(8) 1_556 1_556 1_556 no
H6 C5 H11 73.5 2_436 2_436 2_436 no
H7 C6 H6 109.9 . . . no
H7 C6 H5 109.4 . . . no
H7 C6 C4 109.7 . . . no
H7 C6 N2 139.3 . . . no
H7 C6 C3 81.3 . . . no
H7 C6 H1 61.3 . . . no
H7 C6 H2 76.5 . . . no
H7 C6 H9 96.4 . . . no
H7 C6 H8 32.8 . . . no
H7 C6 H3 93.5 . . . no
H7 C6 C1 129.6 . . . no
H7 C6 C2 91.4 . . . no
H7 C6 H10 150.3 . . . no
H7 C6 I 92.0 . . . no
H6 C6 H5 109.1 . . . no
H6 C6 C4 109.5 . . . no
H6 C6 N2 92.2 . . . no
H6 C6 C3 121.6 . . . no
H6 C6 H1 126.1 . . . no
H6 C6 H2 165.3 . . . no
H6 C6 H9 86.9 . . . no
H6 C6 H8 142.0 . . . no
H6 C6 H3 57.7 . . . no
H6 C6 C1 98.1 . . . no
H6 C6 C2 116.6 . . . no
H6 C6 H10 43.4 . . . no
H6 C6 I 20.0 . . . no
H5 C6 C4 109.1 . . . no
H5 C6 N2 93.9 . . . no
H5 C6 C3 120.8 . . . no
H5 C6 H1 124.2 . . . no
H5 C6 H2 56.3 . . . no
H5 C6 H9 32.6 . . . no
H5 C6 H8 87.4 . . . no
H5 C6 H3 156.8 . . . no
H5 C6 C1 99.0 . . . no
H5 C6 C2 118.7 . . . no
H5 C6 H10 94.5 . . . no
H5 C6 I 108.6 . . . no
C4 C6 N2 29.6(2) . . . ?
C4 C6 C3 28.4(2) . . . ?
C4 C6 H1 48.4(12) . . . no
C4 C6 H2 79.4(15) . . . no
C4 C6 H9 140.9(17) . . . no
C4 C6 H8 95.9(10) . . . no
C4 C6 H3 64.0(14) . . . no
C4 C6 C1 19.9(2) . . . ?
C4 C6 C2 18.4(2) . . . ?
C4 C6 H10 77.0(11) . . . no
C4 C6 I 126.1(4) . . . ?
N2 C6 C3 58.0(2) . . . ?
N2 C6 H1 78.0(12) . . . no
N2 C6 H2 90.8(16) . . . no
N2 C6 H9 119.2(16) . . . no
N2 C6 H8 121.4(10) . . . no
N2 C6 H3 69.4(15) . . . no
N2 C6 C1 9.71(13) . . . ?
N2 C6 C2 47.9(2) . . . ?
N2 C6 H10 51.6(11) . . . no
N2 C6 I 112.0(6) . . . ?
C3 C6 H1 20.0(11) . . . no
C3 C6 H2 71.9(15) . . . no
C3 C6 H9 150.6(15) . . . no
C3 C6 H8 71.5(10) . . . no
C3 C6 H3 64.6(13) . . . no
C3 C6 C1 48.3(2) . . . ?
C3 C6 C2 10.18(12) . . . ?
C3 C6 H10 101.7(11) . . . no
C3 C6 I 129.5(4) . . . ?
H1 C6 H2 68.6(18) . . . no
H1 C6 H9 143.8(17) . . . no
H1 C6 H8 54.8(14) . . . no
H1 C6 H3 69.4(16) . . . no
H1 C6 C1 68.3(12) . . . no
H1 C6 C2 30.1(11) . . . no
H1 C6 H10 119.0(15) . . . no
H1 C6 I 125.7(13) . . . no
H2 C6 H9 79.0(20) 2_336 2_336 2_336 no
H2 C6 H8 43.8(17) 2_336 2_336 2_336 no
H2 C6 H3 136.4(18) 2_336 2_336 2_336 no
H2 C6 C1 86.9(16) 2_336 2_336 2_336 no
H2 C6 C2 75.6(15) 2_336 2_336 2_336 no
H2 C6 H10 132.8(18) 2_336 2_336 2_336 no
H2 C6 I 154.5(15) 2_336 2_336 2_336 no
H9 C6 H8 90.7(16) 1_545 1_545 1_545 no
H9 C6 H3 144.6(18) 1_545 1_545 1_545 no
H9 C6 C1 126.9(16) 1_545 1_545 1_545 no
H9 C6 C2 150.8(16) 1_545 1_545 1_545 no
H9 C6 H10 94.6(17) 1_545 1_545 1_545 no
H9 C6 I 79.7(15) 1_545 1_545 1_545 no
H8 C6 H3 114.8(15) 2_336 2_336 2_336 no
H8 C6 C1 113.2(10) 2_336 2_336 2_336 no
H8 C6 C2 80.8(10) 2_336 2_336 2_336 no
H8 C6 H10 172.8(15) 2_336 2_336 2_336 no
H8 C6 I 122.8(12) 2_336 2_336 2_336 no
H3 C6 C1 67.0(14) 2_436 2_436 2_436 no
H3 C6 C2 62.2(13) 2_436 2_436 2_436 no
H3 C6 H10 62.6(16) 2_436 2_436 2_436 no
H3 C6 I 66.0(13) 2_436 2_436 2_436 no
C1 C6 C2 38.22(11) . . . ?
C1 C6 H10 59.7(11) . . . no
C1 C6 I 117.4(5) . . . ?
C2 C6 H10 92.2(11) . . . no
C2 C6 I 128.1(3) . . . ?
H10 C6 I 63.0(12) 2_435 2_435 2_435 no
C8 C7 C12 121.3(5) . . . ?
C8 C7 N1 120.3(4) . . . ?
C8 C7 H11 143.3(17) . . . no
C8 C7 H8 24.0(17) . . . no
C8 C7 C9 30.4(3) . . . ?
C8 C7 C11 90.6(4) . . . ?
C8 C7 C1 123.5(5) . . . ?
C8 C7 C2 108.8(7) . . . ?
C8 C7 H3 97.7(19) . . . no
C8 C7 O 116.8(8) . . . ?
C8 C7 H2 72.6(21) . . . no
C8 C7 C10 60.7(4) . . . ?
C8 C7 C5 92.7(9) . . . ?
C8 C7 H10 99.5(13) . . . no
C8 C7 H4 99.6(13) . . . no
C8 C7 C3 113.7(6) . . . ?
C8 C7 N2 124.8(4) . . . ?
C8 C7 O 64.9(3) . . . ?
C8 C7 H4 93.7(12) . . . no
C8 C7 H9 60.1(12) . . . no
C12 C7 N1 118.4(4) . . . ?
C12 C7 H11 22.6(17) . . . no
C12 C7 H8 145.3(17) . . . no
C12 C7 C9 90.9(4) . . . ?
C12 C7 C11 30.7(3) . . . ?
C12 C7 C1 106.6(6) . . . ?
C12 C7 C2 122.9(6) . . . ?
C12 C7 H3 102.5(17) . . . no
C12 C7 O 93.4(7) . . . ?
C12 C7 H2 126.2(18) . . . no
C12 C7 C10 60.6(3) . . . ?
C12 C7 C5 116.7(9) . . . ?
C12 C7 H10 22.1(13) . . . no
C12 C7 H4 63.9(12) . . . no
C12 C7 C3 122.5(5) . . . ?
C12 C7 N2 110.1(5) . . . ?
C12 C7 O 150.2(3) . . . ?
C12 C7 H4 118.1(11) . . . no
C12 C7 H9 61.2(12) . . . no
N1 C7 H11 96.2(17) . . . no
N1 C7 H8 96.3(17) . . . no
N1 C7 C9 150.6(4) . . . ?
N1 C7 C11 149.2(4) . . . ?
N1 C7 C1 30.8(2) . . . ?
N1 C7 C2 28.7(2) . . . ?
N1 C7 H3 69.6(17) . . . no
N1 C7 O 58.1(2) . . . ?
N1 C7 H2 73.5(18) . . . no
N1 C7 C10 178.5(3) . . . ?
N1 C7 C5 60.2(2) . . . ?
N1 C7 H10 140.1(13) . . . no
N1 C7 H4 105.5(9) . . . no
N1 C7 C3 17.5(2) . . . ?
N1 C7 N2 20.3(2) . . . ?
N1 C7 O 63.7(4) . . . ?
N1 C7 H4 57.5(8) . . . no
N1 C7 H9 179.6(12) . . . no
H11 C7 H8 167.0(24) . . . no
H11 C7 C9 113.2(17) . . . no
H11 C7 C11 53.1(17) . . . no
H11 C7 C1 85.4(17) . . . no
H11 C7 C2 105.6(17) . . . no
H11 C7 H3 99.2(23) . . . no
H11 C7 O 77.4(17) . . . no
H11 C7 H2 127.0(24) . . . no
H11 C7 C10 82.9(17) . . . no
H11 C7 C5 110.6(17) . . . no
H11 C7 H10 44.6(21) . . . no
H11 C7 H4 63.6(19) . . . no
H11 C7 C3 102.5(17) . . . no
H11 C7 N2 87.9(17) . . . no
H11 C7 O 138.9(15) . . . no
H11 C7 H4 111.0(19) . . . no
H11 C7 H9 83.4(20) . . . no
H8 C7 C9 54.3(17) . . . no
H8 C7 C11 114.6(17) . . . no
H8 C7 C1 103.7(17) . . . no
H8 C7 C2 87.2(17) . . . no
H8 C7 H3 88.6(24) . . . no
H8 C7 O 106.3(17) . . . no
H8 C7 H2 60.7(25) . . . no
H8 C7 C10 84.7(17) . . . no
H8 C7 C5 78.9(18) . . . no
H8 C7 H10 123.4(21) . . . no
H8 C7 H4 109.3(20) . . . no
H8 C7 C3 90.5(17) . . . no
H8 C7 N2 102.7(17) . . . no
H8 C7 O 46.4(16) . . . no
H8 C7 H4 79.0(19) . . . no
H8 C7 H9 84.1(20) . . . no
C9 C7 C11 60.2(3) . . . ?
C9 C7 C1 145.7(4) . . . ?
C9 C7 C2 133.4(5) . . . ?
C9 C7 H3 105.1(18) . . . no
C9 C7 O 125.6(6) . . . ?
C9 C7 H2 88.8(20) . . . no
C9 C7 C10 30.4(2) . . . ?
C9 C7 C5 107.5(6) . . . ?
C9 C7 H10 69.1(12) . . . no
C9 C7 H4 87.5(11) . . . no
C9 C7 C3 141.3(4) . . . ?
C9 C7 N2 151.6(3) . . . ?
C9 C7 O 91.7(3) . . . ?
C9 C7 H4 109.5(10) . . . no
C9 C7 H9 29.8(12) . . . no
C11 C7 C1 131.9(4) . . . ?
C11 C7 C2 145.5(5) . . . ?
C11 C7 H3 108.9(17) . . . no
C11 C7 O 110.2(5) . . . ?
C11 C7 H2 120.3(17) . . . no
C11 C7 C10 29.9(2) . . . ?
C11 C7 C5 123.1(5) . . . ?
C11 C7 H10 9.4(12) . . . no
C11 C7 H4 65.9(10) . . . no
C11 C7 C3 150.0(4) . . . ?
C11 C7 N2 138.3(4) . . . ?
C11 C7 O 140.0(4) . . . ?
C11 C7 H4 125.6(9) . . . no
C11 C7 H9 30.4(12) . . . no
C1 C7 C2 59.4(2) . . . ?
C1 C7 H3 99.7(18) . . . no
C1 C7 O 27.3(2) . . . ?
C1 C7 H2 103.1(18) . . . no
C1 C7 C10 150.0(2) . . . ?
C1 C7 C5 91.0(2) . . . ?
C1 C7 H10 126.8(12) . . . no
C1 C7 H4 74.9(9) . . . no
C1 C7 C3 48.2(2) . . . ?
C1 C7 N2 10.52(12) . . . ?
C1 C7 O 58.6(3) . . . ?
C1 C7 H4 88.3(8) . . . no
C1 C7 H9 149.0(12) . . . no
C2 C7 H3 42.0(17) . . . no
C2 C7 O 86.8(2) . . . ?
C2 C7 H2 46.2(19) . . . no
C2 C7 C10 150.5(2) . . . ?
C2 C7 C5 31.5(2) . . . ?
C2 C7 H10 137.6(12) . . . no
C2 C7 H4 134.1(9) . . . no
C2 C7 C3 11.25(13) . . . ?
C2 C7 N2 49.0(2) . . . ?
C2 C7 O 74.4(7) . . . ?
C2 C7 H4 28.8(8) . . . no
C2 C7 H9 151.6(12) . . . no
H3 C7 O 126.5(18) . . . no
H3 C7 H2 28.0(20) . . . no
H3 C7 C10 109.4(17) . . . no
H3 C7 C5 14.9(15) . . . no
H3 C7 H10 104.5(20) . . . no
H3 C7 H4 162.0(17) . . . no
H3 C7 C3 52.8(17) . . . no
H3 C7 N2 89.2(18) . . . no
H3 C7 O 105.5(17) . . . no
H3 C7 H4 17.0(17) . . . no
H3 C7 H9 110.6(21) . . . no
O C7 H2 128.7(17) . . . no
O C7 C10 122.7(2) . . . ?
O C7 C5 118.3(2) . . . ?
O C7 H10 108.2(12) . . . no
O C7 H4 47.9(9) . . . no
O C7 C3 75.5(2) . . . ?
O C7 N2 37.8(2) . . . ?
O C7 O 61.4(6) . . . ?
O C7 H4 115.6(8) . . . no
O C7 H9 121.7(12) . . . no
H2 C7 C10 106.1(18) . . . no
H2 C7 C5 20.2(19) . . . no
H2 C7 H10 120.1(19) . . . no
H2 C7 H4 169.4(18) . . . no
H2 C7 C3 56.7(18) . . . no
H2 C7 N2 93.4(18) . . . no
H2 C7 O 83.6(17) . . . no
H2 C7 H4 21.5(21) . . . no
H2 C7 H9 106.8(21) . . . no
C10 C7 C5 119.0(2) . . . ?
C10 C7 H10 38.8(12) . . . no
C10 C7 H4 75.1(9) . . . no
C10 C7 C3 161.8(2) . . . ?
C10 C7 N2 160.3(2) . . . ?
C10 C7 O 117.8(4) . . . ?
C10 C7 H4 121.7(8) . . . no
C10 C7 H9 1.3(13) . . . no
C5 C7 H10 119.2(12) . . . no
C5 C7 H4 164.8(9) . . . no
C5 C7 C3 42.8(2) . . . ?
C5 C7 N2 80.5(2) . . . ?
C5 C7 O 90.7(8) . . . ?
C5 C7 H4 2.7(8) . . . no
C5 C7 H9 120.0(12) . . . no
H10 C7 H4 67.6(14) . . . no
H10 C7 C3 140.9(12) . . . no
H10 C7 N2 131.7(12) . . . no
H10 C7 O 147.7(11) . . . no
H10 C7 H4 121.5(14) . . . no
H10 C7 H9 39.5(16) . . . no
H4 C7 C3 122.9(9) 1_554 1_554 1_554 no
H4 C7 N2 85.2(9) 1_554 1_554 1_554 no
H4 C7 O 86.6(11) 1_554 1_554 1_554 no
H4 C7 H4 162.5(17) 1_554 1_554 1_554 no
H4 C7 H9 74.2(15) 1_554 1_554 1_554 no
C3 C7 N2 37.79(11) . . . ?
C3 C7 O 69.4(6) . . . ?
C3 C7 H4 40.1(8) . . . no
C3 C7 H9 162.8(12) . . . no
N2 C7 O 60.51(12) . . . ?
N2 C7 H4 77.9(8) . . . no
N2 C7 H9 159.4(12) . . . no
O C7 H4 88.8(11) 2_335 2_335 2_335 no
O C7 H9 116.6(13) 2_335 2_335 2_335 no
H4 C7 H9 122.7(14) . . . no
H8 C8 C7 120.9(35) . . . no
H8 C8 C9 119.5(35) . . . no
H8 C8 C10 149.3(35) . . . no
H8 C8 C12 150.6(35) . . . no
H8 C8 N1 90.2(35) . . . no
H8 C8 H2 68.9(37) . . . no
H8 C8 C11 178.0(31) . . . no
H8 C8 I 82.7(35) . . . no
H8 C8 H3 91.2(36) . . . no
H8 C8 C2 77.9(35) . . . no
H8 C8 C5 78.6(34) . . . no
H8 C8 N2 64.7(31) . . . no
H8 C8 H11 142.9(37) . . . no
H8 C8 H9 140.0(38) . . . no
H8 C8 C1 90.4(34) . . . no
H8 C8 O 42.6(31) . . . no
H8 C8 O 99.7(33) . . . no
H8 C8 H7 27.3 . . . no
H8 C8 C1 57.0(30) . . . no
H8 C8 H1 17.7(36) . . . no
H8 C8 H10 175.6(32) . . . no
C7 C8 C9 119.4(5) . . . ?
C7 C8 C10 89.6(4) . . . ?
C7 C8 C12 29.7(3) . . . ?
C7 C8 N1 30.7(3) . . . ?
C7 C8 H2 78.0(20) . . . no
C7 C8 C11 59.8(3) . . . ?
C7 C8 I 156.0(3) . . . ?
C7 C8 H3 56.8(14) . . . no
C7 C8 C2 47.1(5) . . . ?
C7 C8 C5 62.2(7) . . . ?
C7 C8 N2 110.4(6) . . . ?
C7 C8 H11 22.1(10) . . . no
C7 C8 H9 99.0(15) . . . no
C7 C8 C1 36.8(4) . . . ?
C7 C8 O 93.8(4) . . . ?
C7 C8 O 42.8(6) . . . ?
C7 C8 H7 131.2 . . . no
C7 C8 C1 95.9(6) . . . ?
C7 C8 H1 103.5(9) . . . no
C7 C8 H10 59.7(11) . . . no
C9 C8 C10 29.8(3) . . . ?
C9 C8 C12 89.8(4) . . . ?
C9 C8 N1 150.1(4) . . . ?
C9 C8 H2 121.5(17) . . . no
C9 C8 C11 59.6(3) . . . ?
C9 C8 I 36.8(3) . . . ?
C9 C8 H3 118.7(14) . . . no
C9 C8 C2 151.5(4) . . . ?
C9 C8 C5 128.7(4) . . . ?
C9 C8 N2 98.0(4) . . . ?
C9 C8 H11 97.6(11) . . . no
C9 C8 H9 20.5(15) . . . no
C9 C8 C1 145.8(4) . . . ?
C9 C8 O 135.8(5) . . . ?
C9 C8 O 127.8(3) . . . ?
C9 C8 H7 102.0 . . . no
C9 C8 C1 120.1(5) . . . ?
C9 C8 H1 136.5(9) . . . no
C9 C8 H10 59.7(11) . . . no
C10 C8 C12 59.9(3) . . . ?
C10 C8 N1 120.3(3) . . . ?
C10 C8 H2 119.8(17) . . . no
C10 C8 C11 29.8(2) . . . ?
C10 C8 I 66.7(3) . . . ?
C10 C8 H3 104.7(14) . . . no
C10 C8 C2 128.9(3) . . . ?
C10 C8 C5 117.8(5) . . . ?
C10 C8 N2 110.0(2) . . . ?
C10 C8 H11 67.8(10) . . . no
C10 C8 H9 9.5(15) . . . no
C10 C8 C1 119.0(4) . . . ?
C10 C8 O 148.3(2) . . . ?
C10 C8 O 105.9(5) . . . ?
C10 C8 H7 128.5 . . . no
C10 C8 C1 128.3(2) . . . ?
C10 C8 H1 165.4(8) . . . no
C10 C8 H10 29.9(11) . . . no
C12 C8 N1 60.4(2) . . . ?
C12 C8 H2 94.4(19) . . . no
C12 C8 C11 30.1(2) . . . ?
C12 C8 I 126.5(2) . . . ?
C12 C8 H3 70.3(14) . . . no
C12 C8 C2 74.1(4) . . . ?
C12 C8 C5 80.6(8) . . . ?
C12 C8 N2 117.3(6) . . . ?
C12 C8 H11 8.2(10) . . . no
C12 C8 H9 69.3(15) . . . no
C12 C8 C1 62.8(3) . . . ?
C12 C8 O 118.1(4) . . . ?
C12 C8 O 59.5(6) . . . ?
C12 C8 H7 152.1 . . . no
C12 C8 C1 112.6(6) . . . ?
C12 C8 H1 133.1(9) . . . no
C12 C8 H10 30.2(11) . . . no
N1 C8 H2 63.7(19) . . . no
N1 C8 C11 90.5(2) . . . ?
N1 C8 I 172.0(2) . . . ?
N1 C8 H3 52.3(14) . . . no
N1 C8 C2 24.1(2) . . . ?
N1 C8 C5 49.5(4) . . . ?
N1 C8 N2 97.8(5) . . . ?
N1 C8 H11 52.7(10) . . . no
N1 C8 H9 129.7(15) . . . no
N1 C8 C1 20.8(2) . . . ?
N1 C8 O 68.2(4) . . . ?
N1 C8 O 40.0(3) . . . ?
N1 C8 H7 104.2 . . . no
N1 C8 C1 77.3(5) . . . ?
N1 C8 H1 72.9(9) . . . no
N1 C8 H10 90.4(11) . . . no
H2 C8 C11 109.9(18) . . . no
H2 C8 I 109.9(19) . . . no
H2 C8 H3 24.1(18) . . . no
H2 C8 C2 39.9(19) . . . no
H2 C8 C5 15.9(18) . . . no
H2 C8 N2 129.7(17) . . . no
H2 C8 H11 92.3(22) . . . no
H2 C8 H9 123.0(22) . . . no
H2 C8 C1 83.0(19) . . . no
H2 C8 O 91.7(17) . . . no
H2 C8 O 103.3(18) . . . no
H2 C8 H7 57.8 . . . no
H2 C8 C1 111.6(17) . . . no
H2 C8 H1 58.3(18) . . . no
H2 C8 H10 107.5(20) . . . no
C11 C8 I 96.4(3) . . . ?
C11 C8 H3 87.8(14) . . . no
C11 C8 C2 102.2(3) . . . ?
C11 C8 C5 100.6(6) . . . ?
C11 C8 N2 117.0(4) . . . ?
C11 C8 H11 38.0(10) . . . no
C11 C8 H9 39.2(15) . . . no
C11 C8 C1 90.9(4) . . . ?
C11 C8 O 139.4(3) . . . ?
C11 C8 O 82.1(6) . . . ?
C11 C8 H7 150.8 . . . no
C11 C8 C1 124.9(4) . . . ?
C11 C8 H1 162.6(9) . . . no
C11 C8 H10 2.6(9) . . . no
I C8 H3 123.8(14) . . . no
I C8 C2 148.8(3) . . . ?
I C8 C5 124.8(4) . . . ?
I C8 N2 82.6(5) . . . ?
I C8 H11 134.4(10) . . . no
I C8 H9 57.3(15) . . . no
I C8 C1 161.7(3) . . . ?
I C8 O 108.2(3) . . . ?
I C8 O 145.0(4) . . . ?
I C8 H7 67.8 . . . no
I C8 C1 101.7(5) . . . ?
I C8 H1 99.7(9) . . . no
I C8 H10 96.4(11) . . . no
H3 C8 C2 33.9(14) . . . no
H3 C8 C5 13.2(13) . . . no
H3 C8 N2 143.0(14) . . . no
H3 C8 H11 68.5(17) . . . no
H3 C8 H9 111.1(20) . . . no
H3 C8 C1 73.1(14) . . . no
H3 C8 O 103.4(15) . . . no
H3 C8 O 91.1(14) . . . no
H3 C8 H7 81.9 . . . no
H3 C8 C1 121.1(15) . . . no
H3 C8 H1 77.9(15) . . . no
H3 C8 H10 85.7(17) . . . no
C2 C8 C5 26.9(2) . . . ?
C2 C8 N2 110.2(5) . . . ?
C2 C8 H11 68.0(11) . . . no
C2 C8 H9 137.7(15) . . . no
C2 C8 C1 43.21(12) . . . ?
C2 C8 O 72.6(6) . . . ?
C2 C8 O 63.4(2) . . . ?
C2 C8 H7 84.2 . . . no
C2 C8 C1 88.0(6) . . . ?
C2 C8 H1 60.5(8) . . . no
C2 C8 H10 101.1(11) . . . no
C5 C8 N2 131.1(5) . . . ?
C5 C8 H11 77.5(12) . . . no
C5 C8 H9 123.7(15) . . . no
C5 C8 C1 69.7(2) . . . ?
C5 C8 O 91.3(6) . . . ?
C5 C8 O 89.5(2) . . . ?
C5 C8 H7 72.3 . . . no
C5 C8 C1 109.9(6) . . . ?
C5 C8 H1 64.8(9) . . . no
C5 C8 H10 98.6(12) . . . no
N2 C8 H11 113.6(11) 2_335 2_335 2_335 no
N2 C8 H9 105.1(14) 2_335 2_335 2_335 no
N2 C8 C1 79.1(3) 2_335 2_335 2_335 ?
N2 C8 O 39.8(2) 2_335 2_335 2_335 ?
N2 C8 O 67.61(12) 2_335 2_335 2_335 ?
N2 C8 H7 86.3 2_335 2_335 2_335 no
N2 C8 C1 22.1(2) 2_335 2_335 2_335 ?
N2 C8 H1 71.7(8) 2_335 2_335 2_335 no
N2 C8 H10 119.6(10) 2_335 2_335 2_335 no
H11 C8 H9 77.1(18) . . . no
H11 C8 C1 54.7(10) . . . no
H11 C8 O 110.4(10) . . . no
H11 C8 O 52.4(11) . . . no
H11 C8 H7 149.8 . . . no
H11 C8 C1 106.3(11) . . . no
H11 C8 H1 125.6(13) . . . no
H11 C8 H10 38.2(15) . . . no
H9 C8 C1 127.0(15) . . . no
H9 C8 O 144.7(14) . . . no
H9 C8 O 112.1(14) . . . no
H9 C8 H7 121.1 . . . no
H9 C8 C1 125.2(14) . . . no
H9 C8 H1 156.9(16) . . . no
H9 C8 H10 39.4(18) . . . no
C1 C8 O 57.03(12) . . . ?
C1 C8 O 20.4(2) . . . ?
C1 C8 H7 111.8 . . . no
C1 C8 C1 60.7(3) . . . ?
C1 C8 H1 75.5(9) . . . no
C1 C8 H10 91.7(11) . . . no
O C8 O 59.2(3) 2_335 2_335 2_335 ?
O C8 H7 69.9 2_335 2_335 2_335 no
O C8 C1 20.01(13) 2_335 2_335 2_335 ?
O C8 H1 38.8(8) 2_335 2_335 2_335 no
O C8 H10 141.4(10) 2_335 2_335 2_335 no
O C8 H7 125.2 . . . no
O C8 C1 54.49(12) . . . ?
O C8 H1 88.3(9) . . . no
O C8 H10 83.6(12) . . . no
H7 C8 C1 83.4 2_336 2_336 2_336 no
H7 C8 H1 37.1 2_336 2_336 2_336 no
H7 C8 H10 148.6 2_336 2_336 2_336 no
C1 C8 H1 57.6(8) 2_335 2_335 2_335 no
C1 C8 H10 127.4(10) 2_335 2_335 2_335 no
H1 C8 H10 161.6(14) 2_336 2_336 2_336 no
C8 C9 C10 120.8(5) . . . ?
C8 C9 H8 24.5(15) . . . no
C8 C9 I 120.0(4) . . . ?
C8 C9 H9 146.2(25) . . . no
C8 C9 C7 30.2(3) . . . ?
C8 C9 C11 90.6(4) . . . ?
C8 C9 C12 60.5(3) . . . ?
C8 C9 H10 99.4(13) . . . no
C8 C9 H5 101.3 . . . no
C8 C9 H2 39.4(12) . . . no
C8 C9 H9 144.3(14) . . . no
C8 C9 N2 60.2(5) . . . ?
C8 C9 H11 60.7(9) . . . no
C8 C9 N1 19.2(3) . . . ?
C10 C9 H8 145.3(16) . . . no
C10 C9 I 119.2(5) . . . ?
C10 C9 H9 25.6(25) . . . no
C10 C9 C7 90.6(4) . . . ?
C10 C9 C11 30.2(4) . . . ?
C10 C9 C12 60.3(4) . . . ?
C10 C9 H10 21.6(13) . . . no
C10 C9 H5 93.5 . . . no
C10 C9 H2 116.9(14) . . . no
C10 C9 H9 69.6(13) . . . no
C10 C9 N2 126.1(5) . . . ?
C10 C9 H11 60.2(9) . . . no
C10 C9 N1 101.6(4) . . . ?
H8 C9 I 95.4(16) . . . no
H8 C9 H9 170.7(29) . . . no
H8 C9 C7 54.7(16) . . . no
H8 C9 C11 115.1(16) . . . no
H8 C9 C12 85.0(16) . . . no
H8 C9 H10 123.8(20) . . . no
H8 C9 H5 96.6 . . . no
H8 C9 H2 42.3(19) . . . no
H8 C9 H9 135.6(20) . . . no
H8 C9 N2 53.0(15) . . . no
H8 C9 H11 85.2(18) . . . no
H8 C9 N1 43.7(16) . . . no
I C9 H9 93.8(25) . . . no
I C9 C7 150.0(3) . . . ?
I C9 C11 149.3(3) . . . ?
I C9 C12 176.9(2) . . . ?
I C9 H10 140.2(13) . . . no
I C9 H5 77.3 . . . no
I C9 H2 107.7(15) . . . no
I C9 H9 63.2(14) . . . no
I C9 N2 86.7(5) . . . ?
I C9 H11 178.7(9) . . . no
I C9 N1 139.0(2) . . . ?
H9 C9 C7 116.1(25) . . . no
H9 C9 C11 55.8(25) . . . no
H9 C9 C12 85.9(25) . . . no
H9 C9 H10 47.2(28) . . . no
H9 C9 H5 84.1 . . . no
H9 C9 H2 135.1(27) . . . no
H9 C9 H9 48.9(33) . . . no
H9 C9 N2 126.3(22) . . . no
H9 C9 H11 85.6(26) . . . no
H9 C9 N1 127.2(25) . . . no
C7 C9 C11 60.4(2) . . . ?
C7 C9 C12 30.3(2) . . . ?
C7 C9 H10 69.2(13) . . . no
C7 C9 H5 106.4 . . . no
C7 C9 H2 49.7(14) . . . no
C7 C9 H9 138.8(14) . . . no
C7 C9 N2 77.4(5) . . . ?
C7 C9 H11 30.6(8) . . . no
C7 C9 N1 11.0(1) . . . ?
C11 C9 C12 30.1(2) . . . ?
C11 C9 H10 9.3(12) . . . no
C11 C9 H5 100.6 . . . no
C11 C9 H2 94.2(15) . . . no
C11 C9 H9 94.0(14) . . . no
C11 C9 N2 113.2(5) . . . ?
C11 C9 H11 30.0(9) . . . no
C11 C9 N1 71.5(2) . . . ?
C12 C9 H10 39.0(13) . . . no
C12 C9 H5 105.7 . . . no
C12 C9 H2 70.6(15) . . . no
C12 C9 H9 118.5(14) . . . no
C12 C9 N2 96.0(5) . . . ?
C12 C9 H11 2.0(8) . . . no
C12 C9 N1 41.3(2) . . . ?
H10 C9 H5 101.6 . . . no
H10 C9 H2 99.1(18) . . . no
H10 C9 H9 88.5(18) . . . no
H10 C9 N2 120.3(12) . . . no
H10 C9 H11 39.0(15) . . . no
H10 C9 N1 80.2(13) . . . no
H5 C9 H2 138.3 2_335 2_335 2_335 no
H5 C9 H9 43.1 2_335 2_335 2_335 no
H5 C9 N2 43.7 2_335 2_335 2_335 no
H5 C9 H11 103.7 2_335 2_335 2_335 no
H5 C9 N1 105.7 2_335 2_335 2_335 no
H2 C9 H9 170.9(18) . . . no
H2 C9 N2 94.6(13) . . . no
H2 C9 H11 72.1(17) . . . no
H2 C9 N1 43.5(13) . . . no
H9 C9 N2 85.6(14) 2_345 2_345 2_345 no
H9 C9 H11 117.0(16) 2_345 2_345 2_345 no
H9 C9 N1 143.9(14) 2_345 2_345 2_345 no
N2 C9 H11 94.6(10) 2_335 2_335 2_335 no
N2 C9 N1 71.3(5) 2_335 2_335 2_335 ?
H11 C9 N1 41.6(8) . . . no
H9 C10 C11 121.9(44) . . . no
H9 C10 C9 118.8(44) . . . no
H9 C10 H10 97.0(49) . . . no
H9 C10 C12 151.4(44) . . . no
H9 C10 C8 147.8(44) . . . no
H9 C10 C7 175.1(46) . . . no
H9 C10 I 82.0(44) . . . no
H9 C10 H11 142.7(44) . . . no
H9 C10 H8 139.3(45) . . . no
H9 C10 H9 43.4(56) . . . no
H9 C10 H5 23.7 . . . no
H9 C10 H5 85.2 . . . no
H9 C10 H4 116.1(45) . . . no
C11 C10 C9 119.1(6) . . . ?
C11 C10 H10 25.8(19) . . . no
C11 C10 C12 29.7(3) . . . ?
C11 C10 C8 89.7(5) . . . ?
C11 C10 C7 60.1(4) . . . ?
C11 C10 I 156.1(4) . . . ?
C11 C10 H11 21.3(10) . . . no
C11 C10 H8 98.4(11) . . . no
C11 C10 H9 134.7(13) . . . no
C11 C10 H5 113.7 . . . no
C11 C10 H5 114.5 . . . no
C11 C10 H4 57.6(11) . . . no
C9 C10 H10 144.2(20) . . . no
C9 C10 C12 89.4(4) . . . ?
C9 C10 C8 29.3(3) . . . ?
C9 C10 C7 59.0(3) . . . ?
C9 C10 I 37.1(3) . . . ?
C9 C10 H11 97.8(10) . . . no
C9 C10 H8 20.7(10) . . . no
C9 C10 H9 88.0(13) . . . no
C9 C10 H5 124.2 . . . no
C9 C10 H5 64.7 . . . no
C9 C10 H4 91.1(10) . . . no
H10 C10 C12 55.2(19) . . . no
H10 C10 C8 115.1(20) . . . no
H10 C10 C7 85.4(19) . . . no
H10 C10 I 173.6(17) . . . no
H10 C10 H11 47.1(22) . . . no
H10 C10 H8 123.6(22) . . . no
H10 C10 H9 122.2(21) . . . no
H10 C10 H5 88.1 . . . no
H10 C10 H5 123.8 . . . no
H10 C10 H4 72.6(20) . . . no
C12 C10 C8 60.0(3) . . . ?
C12 C10 C7 30.3(2) . . . ?
C12 C10 I 126.4(2) . . . ?
C12 C10 H11 8.7(9) . . . no
C12 C10 H8 68.7(10) . . . no
C12 C10 H9 142.7(14) . . . no
C12 C10 H5 140.7 . . . no
C12 C10 H5 104.3 . . . no
C12 C10 H4 53.9(10) . . . no
C8 C10 C7 29.7(2) . . . ?
C8 C10 I 66.4(3) . . . ?
C8 C10 H11 68.4(10) . . . no
C8 C10 H8 8.7(10) . . . no
C8 C10 H9 110.8(14) . . . no
C8 C10 H5 150.3 . . . no
C8 C10 H5 75.2 . . . no
C8 C10 H4 73.9(9) . . . no
C7 C10 I 96.1(2) . . . ?
C7 C10 H11 38.8(9) . . . no
C7 C10 H8 38.4(10) . . . no
C7 C10 H9 131.8(15) . . . no
C7 C10 H5 161.2 . . . no
C7 C10 H5 89.9 . . . no
C7 C10 H4 60.5(9) . . . no
I C10 H11 134.8(9) . . . no
I C10 H8 57.7(10) . . . no
I C10 H9 61.0(13) . . . no
I C10 H5 88.5 . . . no
I C10 H5 62.6 . . . no
I C10 H4 113.6(11) . . . no
H11 C10 H8 77.1(14) . . . no
H11 C10 H9 140.2(16) . . . no
H11 C10 H5 134.2 . . . no
H11 C10 H5 105.8 . . . no
H11 C10 H4 51.8(13) . . . no
H8 C10 H9 104.5(17) . . . no
H8 C10 H5 142.7 . . . no
H8 C10 H5 72.1 . . . no
H8 C10 H4 79.2(13) . . . no
H9 C10 H5 66.0 2_345 2_345 2_345 no
H9 C10 H5 42.3 2_345 2_345 2_345 no
H9 C10 H4 88.9(17) 2_345 2_345 2_345 no
H5 C10 H5 108.3 1_565 1_565 1_565 no
H5 C10 H4 133.6 1_565 1_565 1_565 no
H5 C10 H4 57.0 2_335 2_335 2_335 no
H10 C11 C10 119.1(40) . . . no
H10 C11 C12 118.7(40) . . . no
H10 C11 H11 96.5(42) . . . no
H10 C11 H9 95.4(46) . . . no
H10 C11 C9 148.9(40) . . . no
H10 C11 C7 148.6(40) . . . no
H10 C11 C8 170.5(33) . . . no
H10 C11 H4 109.1(35) . . . no
H10 C11 H7 64.1 . . . no
H10 C11 N2 47.5(37) . . . no
H10 C11 N1 137.6(40) . . . no
H10 C11 H8 170.0(34) . . . no
H10 C11 H3 89.6(35) . . . no
H10 C11 C5 100.5(34) . . . no
C10 C11 C12 120.9(5) . . . ?
C10 C11 H11 144.2(16) . . . no
C10 C11 H9 24.6(22) . . . no
C10 C11 C9 30.7(3) . . . ?
C10 C11 C7 90.1(4) . . . ?
C10 C11 C8 60.5(4) . . . ?
C10 C11 H4 101.8(13) . . . no
C10 C11 H7 120.7 . . . no
C10 C11 N2 150.7(4) . . . ?
C10 C11 N1 101.6(4) . . . ?
C10 C11 H8 60.3(10) . . . no
C10 C11 H3 102.1(16) . . . no
C10 C11 C5 98.7(10) . . . ?
C12 C11 H11 23.6(14) . . . no
C12 C11 H9 145.4(22) . . . no
C12 C11 C9 90.2(4) . . . ?
C12 C11 C7 30.9(3) . . . ?
C12 C11 C8 60.5(3) . . . ?
C12 C11 H4 69.3(11) . . . no
C12 C11 H7 76.2 . . . no
C12 C11 N2 82.3(4) . . . ?
C12 C11 N1 19.3(3) . . . ?
C12 C11 H8 60.7(9) . . . no
C12 C11 H3 89.1(13) . . . no
C12 C11 C5 81.7(4) . . . ?
H11 C11 H9 167.7(28) . . . no
H11 C11 C9 113.5(15) . . . no
H11 C11 C7 54.3(15) . . . no
H11 C11 C8 83.8(15) . . . no
H11 C11 H4 67.2(18) . . . no
H11 C11 H7 69.6 . . . no
H11 C11 N2 59.2(14) . . . no
H11 C11 N1 42.8(15) . . . no
H11 C11 H8 84.0(18) . . . no
H11 C11 H3 80.5(20) . . . no
H11 C11 C5 77.0(16) . . . no
H9 C11 C9 55.3(22) . . . no
H9 C11 C7 114.6(22) . . . no
H9 C11 C8 85.0(22) . . . no
H9 C11 H4 105.9(25) . . . no
H9 C11 H7 118.8 . . . no
H9 C11 N2 129.0(21) . . . no
H9 C11 N1 126.1(22) . . . no
H9 C11 H8 84.8(24) . . . no
H9 C11 H3 96.6(26) . . . no
H9 C11 C5 97.9(23) . . . no
C9 C11 C7 59.4(3) . . . ?
C9 C11 C8 29.8(2) . . . ?
C9 C11 H4 90.7(12) . . . no
C9 C11 H7 117.9 . . . no
C9 C11 N2 158.7(4) . . . ?
C9 C11 N1 70.9(3) . . . ?
C9 C11 H8 29.5(9) . . . no
C9 C11 H3 102.6(15) . . . no
C9 C11 C5 94.3(10) . . . ?
C7 C11 C8 29.6(2) . . . ?
C7 C11 H4 72.5(10) . . . no
C7 C11 H7 92.1 . . . no
C7 C11 N2 111.2(4) . . . ?
C7 C11 N1 11.5(2) . . . ?
C7 C11 H8 29.8(9) . . . no
C7 C11 H3 95.4(12) . . . no
C7 C11 C5 84.8(4) . . . ?
C8 C11 H4 79.8(11) . . . no
C8 C11 H7 107.4 . . . no
C8 C11 N2 137.7(3) . . . ?
C8 C11 N1 41.1(2) . . . ?
C8 C11 H8 0.5(8) . . . no
C8 C11 H3 99.7(14) . . . no
C8 C11 C5 88.8(8) . . . ?
H4 C11 H7 135.0 1_554 1_554 1_554 no
H4 C11 N2 68.1(10) 1_554 1_554 1_554 no
H4 C11 N1 70.8(10) 1_554 1_554 1_554 no
H4 C11 H8 80.3(13) 1_554 1_554 1_554 no
H4 C11 H3 23.0(14) 1_554 1_554 1_554 no
H4 C11 C5 12.8(9) 1_554 1_554 1_554 no
H7 C11 N2 79.7 2_436 2_436 2_436 no
H7 C11 N1 85.9 2_436 2_436 2_436 no
H7 C11 H8 107.1 2_436 2_436 2_436 no
H7 C11 H3 136.4 2_436 2_436 2_436 no
H7 C11 C5 140.4 2_436 2_436 2_436 no
N2 C11 N1 100.5(3) 2_435 2_435 2_435 ?
N2 C11 H8 138.2(9) 2_435 2_435 2_435 no
N2 C11 H3 57.5(14) 2_435 2_435 2_435 no
N2 C11 C5 65.0(7) 2_435 2_435 2_435 ?
N1 C11 H8 41.3(9) . . . no
N1 C11 H3 93.3(12) . . . no
N1 C11 C5 83.6(2) . . . ?
H8 C11 H3 100.2(15) . . . no
H8 C11 C5 89.3(11) . . . no
H3 C11 C5 11.1(11) 1_554 1_554 1_554 no
H11 C12 C11 119.1(34) . . . no
H11 C12 C7 121.8(35) . . . no
H11 C12 H10 94.7(39) . . . no
H11 C12 C10 147.9(34) . . . no
H11 C12 C8 149.9(35) . . . no
H11 C12 N1 90.8(34) . . . no
H11 C12 C9 171.9(33) . . . no
H11 C12 O 75.1(35) . . . no
H11 C12 H4 83.5(35) . . . no
H11 C12 C1 76.0(35) . . . no
H11 C12 H3 104.2(36) . . . no
H11 C12 H1 44.7(33) . . . no
H11 C12 H8 142.1(37) . . . no
H11 C12 H9 139.5(36) . . . no
H11 C12 O 11.0(34) . . . no
H11 C12 C2 92.8(34) . . . no
H11 C12 H7 77.6 . . . no
H11 C12 C5 105.9(34) . . . no
H11 C12 C1 24.1(33) . . . no
H11 C12 N2 44.5(33) . . . no
H11 C12 H2 121.0(36) . . . no
H11 C12 C3 53.9(32) . . . no
H11 C12 C5 84.6(34) . . . no
C11 C12 C7 118.4(5) . . . ?
C11 C12 H10 25.8(19) . . . no
C11 C12 C10 29.4(3) . . . ?
C11 C12 C8 89.4(4) . . . ?
C11 C12 N1 149.8(4) . . . ?
C11 C12 C9 59.6(4) . . . ?
C11 C12 O 132.8(5) . . . ?
C11 C12 H4 85.8(11) . . . no
C11 C12 C1 152.0(5) . . . ?
C11 C12 H3 118.8(15) . . . no
C11 C12 H1 116.6(10) . . . no
C11 C12 H8 97.7(11) . . . no
C11 C12 H9 21.0(13) . . . no
C11 C12 O 109.2(4) . . . ?
C11 C12 C2 145.2(4) . . . ?
C11 C12 H7 81.3 . . . no
C11 C12 C5 123.9(4) . . . ?
C11 C12 C1 97.0(4) . . . ?
C11 C12 N2 75.8(3) . . . ?
C11 C12 H2 112.4(14) . . . no
C11 C12 C3 120.7(4) . . . ?
C11 C12 C5 77.5(3) . . . ?
C7 C12 H10 143.5(19) . . . no
C7 C12 C10 89.1(4) . . . ?
C7 C12 C8 29.1(3) . . . ?
C7 C12 N1 31.4(3) . . . ?
C7 C12 C9 58.8(4) . . . ?
C7 C12 O 59.8(5) . . . ?
C7 C12 H4 92.2(12) . . . no
C7 C12 C1 48.1(4) . . . ?
C7 C12 H3 52.8(15) . . . no
C7 C12 H1 112.2(9) . . . no
C7 C12 H8 20.7(11) . . . no
C7 C12 H9 97.5(14) . . . no
C7 C12 O 132.2(4) . . . ?
C7 C12 C2 37.1(5) . . . ?
C7 C12 H7 119.7 . . . no
C7 C12 C5 43.6(7) . . . ?
C7 C12 C1 139.8(5) . . . ?
C7 C12 N2 156.3(4) . . . ?
C7 C12 H2 36.2(13) . . . no
C7 C12 C3 102.0(4) . . . ?
C7 C12 C5 99.3(9) . . . ?
H10 C12 C10 54.8(19) . . . no
H10 C12 C8 114.7(19) . . . no
H10 C12 N1 172.9(17) . . . no
H10 C12 C9 85.0(19) . . . no
H10 C12 O 139.4(16) . . . no
H10 C12 H4 91.0(19) . . . no
H10 C12 C1 161.3(17) . . . no
H10 C12 H3 123.4(21) . . . no
H10 C12 H1 93.8(20) . . . no
H10 C12 H8 122.9(22) . . . no
H10 C12 H9 46.6(22) . . . no
H10 C12 O 84.3(19) . . . no
H10 C12 C2 155.3(16) . . . no
H10 C12 H7 65.4 . . . no
H10 C12 C5 132.0(17) . . . no
H10 C12 C1 74.9(18) . . . no
H10 C12 N2 54.6(18) . . . no
H10 C12 H2 126.6(19) . . . no
H10 C12 C3 100.5(18) . . . no
H10 C12 C5 82.0(17) . . . no
C10 C12 C8 60.0(2) . . . ?
C10 C12 N1 120.4(3) . . . ?
C10 C12 C9 30.3(2) . . . ?
C10 C12 O 120.0(6) . . . ?
C10 C12 H4 87.1(12) . . . no
C10 C12 C1 129.5(3) . . . ?
C10 C12 H3 101.6(16) . . . no
C10 C12 H1 135.5(9) . . . no
C10 C12 H8 68.3(11) . . . no
C10 C12 H9 8.5(13) . . . no
C10 C12 O 138.5(3) . . . ?
C10 C12 C2 119.0(5) . . . ?
C10 C12 H7 95.3 . . . no
C10 C12 C5 102.9(6) . . . ?
C10 C12 C1 124.5(2) . . . ?
C10 C12 N2 103.7(3) . . . ?
C10 C12 H2 88.6(15) . . . no
C10 C12 C3 133.5(3) . . . ?
C10 C12 C5 81.7(6) . . . ?
C8 C12 N1 60.4(3) . . . ?
C8 C12 C9 29.8(2) . . . ?
C8 C12 O 78.3(6) . . . ?
C8 C12 H4 89.7(13) . . . no
C8 C12 C1 74.1(3) . . . ?
C8 C12 H3 65.5(16) . . . no
C8 C12 H1 133.0(9) . . . no
C8 C12 H8 8.3(10) . . . no
C8 C12 H9 68.4(13) . . . no
C8 C12 O 160.8(3) . . . ?
C8 C12 C2 63.2(5) . . . ?
C8 C12 H7 119.1 . . . no
C8 C12 C5 59.3(8) . . . ?
C8 C12 C1 158.8(4) . . . ?
C8 C12 N2 154.6(4) . . . ?
C8 C12 H2 45.4(15) . . . no
C8 C12 C3 121.6(5) . . . ?
C8 C12 C5 93.2(10) . . . ?
N1 C12 C9 90.1(3) . . . ?
N1 C12 O 46.7(2) . . . ?
N1 C12 H4 94.1(10) . . . no
N1 C12 C1 25.5(2) . . . ?
N1 C12 H3 50.6(14) . . . no
N1 C12 H1 87.1(9) . . . no
N1 C12 H8 52.1(11) . . . no
N1 C12 H9 128.8(13) . . . no
N1 C12 O 101.0(3) . . . ?
N1 C12 C2 19.2(2) . . . ?
N1 C12 H7 111.7 . . . no
N1 C12 C5 41.6(3) . . . ?
N1 C12 C1 111.5(3) . . . ?
N1 C12 N2 132.1(3) . . . ?
N1 C12 H2 46.3(12) . . . no
N1 C12 C3 79.3(3) . . . ?
N1 C12 C5 103.0(5) . . . ?
C9 C12 O 99.8(6) . . . ?
C9 C12 H4 88.4(13) . . . no
C9 C12 C1 101.9(2) . . . ?
C9 C12 H3 82.6(16) . . . no
C9 C12 H1 143.4(9) . . . no
C9 C12 H8 38.1(11) . . . no
C9 C12 H9 38.7(13) . . . no
C9 C12 O 168.3(2) . . . ?
C9 C12 C2 90.8(6) . . . ?
C9 C12 H7 109.5 . . . no
C9 C12 C5 80.1(8) . . . ?
C9 C12 C1 150.3(3) . . . ?
C9 C12 N2 131.5(4) . . . ?
C9 C12 H2 64.8(15) . . . no
C9 C12 C3 134.1(4) . . . ?
C9 C12 C5 87.3(9) . . . ?
O C12 H4 49.3(10) . . . no
O C12 C1 22.77(10) . . . ?
O C12 H3 97.2(14) . . . no
O C12 H1 104.4(11) . . . no
O C12 H8 73.0(11) . . . no
O C12 H9 123.5(15) . . . no
O C12 O 85.3(5) . . . ?
O C12 C2 65.4(2) . . . ?
O C12 H7 144.1 . . . no
O C12 C5 88.3(2) . . . ?
O C12 C1 82.6(3) . . . ?
O C12 N2 96.5(3) . . . ?
O C12 H2 90.7(12) . . . no
O C12 C3 104.2(5) . . . ?
O C12 C5 58.3(3) . . . ?
H4 C12 C1 72.0(10) 1_554 1_554 1_554 no
H4 C12 H3 143.2(16) 1_554 1_554 1_554 no
H4 C12 H1 128.2(14) 1_554 1_554 1_554 no
H4 C12 H8 90.8(15) 1_554 1_554 1_554 no
H4 C12 H9 85.4(18) 1_554 1_554 1_554 no
H4 C12 O 87.0(13) 1_554 1_554 1_554 no
H4 C12 C2 113.3(10) 1_554 1_554 1_554 no
H4 C12 H7 148.0 1_554 1_554 1_554 no
H4 C12 C5 133.4(9) 1_554 1_554 1_554 no
H4 C12 C1 70.7(11) 1_554 1_554 1_554 no
H4 C12 N2 69.0(11) 1_554 1_554 1_554 no
H4 C12 H2 128.3(14) 1_554 1_554 1_554 no
H4 C12 C3 136.4(11) 1_554 1_554 1_554 no
H4 C12 C5 9.0(10) 1_554 1_554 1_554 no
C1 C12 H3 75.1(14) . . . no
C1 C12 H1 90.9(10) . . . no
C1 C12 H8 66.7(10) . . . no
C1 C12 H9 136.0(14) . . . no
C1 C12 O 86.9(2) . . . ?
C1 C12 C2 43.2(1) . . . ?
C1 C12 H7 126.4 . . . no
C1 C12 C5 66.6(2) . . . ?
C1 C12 C1 91.6(2) . . . ?
C1 C12 N2 110.1(2) . . . ?
C1 C12 H2 71.7(12) . . . no
C1 C12 C3 87.3(4) . . . ?
C1 C12 C5 81.0(3) . . . ?
H3 C12 H1 67.7(17) . . . no
H3 C12 H8 60.8(19) . . . no
H3 C12 H9 107.9(20) . . . no
H3 C12 O 107.4(16) . . . no
H3 C12 C2 31.9(14) . . . no
H3 C12 H7 67.5 . . . no
H3 C12 C5 9.8(13) . . . no
H3 C12 C1 126.7(15) . . . no
H3 C12 N2 139.8(14) . . . no
H3 C12 H2 20.1(17) . . . no
H3 C12 C3 56.3(14) . . . no
H3 C12 C5 151.4(13) . . . no
H1 C12 H8 127.3(13) 2_436 2_436 2_436 no
H1 C12 H9 131.7(16) 2_436 2_436 2_436 no
H1 C12 O 42.5(9) 2_436 2_436 2_436 no
H1 C12 C2 75.3(9) 2_436 2_436 2_436 no
H1 C12 H7 40.2 2_436 2_436 2_436 no
H1 C12 C5 73.8(10) 2_436 2_436 2_436 no
H1 C12 C1 61.1(9) 2_436 2_436 2_436 no
H1 C12 N2 72.4(9) 2_436 2_436 2_436 no
H1 C12 H2 87.7(16) 2_436 2_436 2_436 no
H1 C12 C3 11.4(9) 2_436 2_436 2_436 no
H1 C12 C5 128.8(12) 2_436 2_436 2_436 no
H8 C12 H9 76.7(17) . . . no
H8 C12 O 152.8(11) . . . no
H8 C12 C2 55.3(11) . . . no
H8 C12 H7 119.8 . . . no
H8 C12 C5 53.7(12) . . . no
H8 C12 C1 155.4(10) . . . no
H8 C12 N2 159.0(10) . . . no
H8 C12 H2 40.8(17) . . . no
H8 C12 C3 116.1(10) . . . no
H8 C12 C5 95.5(13) . . . no
H9 C12 O 130.0(13) . . . no
H9 C12 C2 127.2(14) . . . no
H9 C12 H7 92.3 . . . no
H9 C12 C5 110.0(14) . . . no
H9 C12 C1 116.3(13) . . . no
H9 C12 N2 95.3(13) . . . no
H9 C12 H2 96.2(19) . . . no
H9 C12 C3 131.9(14) . . . no
H9 C12 C5 79.0(14) . . . no
O C12 C2 101.0(6) 2_435 2_435 2_435 ?
O C12 H7 70.1 2_435 2_435 2_435 no
O C12 C5 110.8(8) 2_435 2_435 2_435 ?
O C12 C1 19.4(2) 2_435 2_435 2_435 ?
O C12 N2 36.9(3) 2_435 2_435 2_435 ?
O C12 H2 126.0(15) 2_435 2_435 2_435 no
O C12 C3 53.1(4) 2_435 2_435 2_435 ?
O C12 C5 86.5(10) 2_435 2_435 2_435 ?
C2 C12 H7 93.4 . . . no
C2 C12 C5 23.8(1) . . . ?
C2 C12 C1 116.5(4) . . . ?
C2 C12 N2 137.3(3) . . . ?
C2 C12 H2 32.9(13) . . . no
C2 C12 C3 65.7(2) . . . ?
C2 C12 C5 122.3(3) . . . ?
H7 C12 C5 77.2 2_436 2_436 2_436 no
H7 C12 C1 82.0 2_436 2_436 2_436 no
H7 C12 N2 79.5 2_436 2_436 2_436 no
H7 C12 H2 83.7 2_436 2_436 2_436 no
H7 C12 C3 40.1 2_436 2_436 2_436 no
H7 C12 C5 140.9 2_436 2_436 2_436 no
C5 C12 C1 129.6(6) . . . ?
C5 C12 N2 146.0(5) . . . ?
C5 C12 H2 15.2(14) . . . no
C5 C12 C3 62.5(4) . . . ?
C5 C12 C5 141.6(3) . . . ?
C1 C12 N2 21.1(2) 2_435 2_435 2_435 ?
C1 C12 H2 144.8(15) 2_435 2_435 2_435 no
C1 C12 C3 72.1(2) 2_435 2_435 2_435 ?
C1 C12 C5 68.7(7) 2_435 2_435 2_435 ?
N2 C12 H2 160.0(13) 2_435 2_435 2_435 no
N2 C12 C3 83.8(2) 2_435 2_435 2_435 ?
N2 C12 C5 63.8(7) 2_435 2_435 2_435 ?
H2 C12 C3 76.3(14) . . . no
H2 C12 C5 134.8(12) . . . no
C3 C12 C5 138.5(6) 2_436 2_436 2_436 ?
C3 H1 C2 36.4(24) . . . no
C3 H1 C4 37.1(23) . . . no
C3 H1 H7 91.9 . . . no
C3 H1 H4 90.7(39) . . . no
C3 H1 O 154.3(46) . . . no
C3 H1 C6 71.2(31) . . . no
C3 H1 C5 69.9(32) . . . no
C3 H1 H11 133.1(40) . . . no
C3 H1 H8 131.9(38) . . . no
C3 H1 N1 20.5(25) . . . no
C3 H1 N2 23.6(25) . . . no
C3 H1 H3 67.3(34) . . . no
C3 H1 C12 122.9(37) . . . no
C3 H1 H5 71.0 . . . no
C3 H1 H6 70.3 . . . no
C3 H1 H2 86.6(35) . . . no
C3 H1 H2 68.6(35) . . . no
C3 H1 C2 92.6(35) . . . no
C3 H1 C1 163.2(42) . . . no
C3 H1 H3 66.9(32) . . . no
C3 H1 C1 2.0(25) . . . no
C3 H1 C5 82.2(32) . . . no
C3 H1 C8 129.6(36) . . . no
C3 H1 C3 82.2(34) . . . no
C3 H1 N1 113.4(36) . . . no
C2 H1 C4 73.4(18) . . . no
C2 H1 H7 128.2 . . . no
C2 H1 H4 54.3(19) . . . no
C2 H1 O 118.7(24) . . . no
C2 H1 C6 107.5(20) . . . no
C2 H1 C5 33.6(9) . . . no
C2 H1 H11 123.2(24) . . . no
C2 H1 H8 146.9(26) . . . no
C2 H1 N1 15.9(6) . . . no
C2 H1 N2 59.9(13) . . . no
C2 H1 H3 32.0(16) . . . no
C2 H1 C12 122.5(20) . . . no
C2 H1 H5 106.8 . . . no
C2 H1 H6 105.0 . . . no
C2 H1 H2 104.9(25) . . . no
C2 H1 H2 33.8(15) . . . no
C2 H1 C2 90.3(18) . . . no
C2 H1 C1 127.1(21) . . . no
C2 H1 H3 78.9(20) . . . no
C2 H1 C1 38.3(10) . . . no
C2 H1 C5 94.1(18) . . . no
C2 H1 C8 141.3(21) . . . no
C2 H1 C3 71.4(16) . . . no
C2 H1 N1 106.4(19) . . . no
C4 H1 H7 54.8 . . . no
C4 H1 H4 127.7(27) . . . no
C4 H1 O 166.6(26) . . . no
C4 H1 C6 34.1(9) . . . no
C4 H1 C5 106.9(22) . . . no
C4 H1 H11 121.6(26) . . . no
C4 H1 H8 104.2(21) . . . no
C4 H1 N1 57.6(13) . . . no
C4 H1 N2 13.5(7) . . . no
C4 H1 H3 103.3(23) . . . no
C4 H1 C12 107.8(21) . . . no
C4 H1 H5 35.6 . . . no
C4 H1 H6 35.2 . . . no
C4 H1 H2 70.7(20) . . . no
C4 H1 H2 105.1(23) . . . no
C4 H1 C2 95.7(20) . . . no
C4 H1 C1 159.3(24) . . . no
C4 H1 H3 62.2(19) . . . no
C4 H1 C1 35.1(10) . . . no
C4 H1 C5 74.9(17) . . . no
C4 H1 C8 104.9(18) . . . no
C4 H1 C3 97.6(20) . . . no
C4 H1 N1 112.5(20) . . . no
H7 H1 H4 174.6 . . . no
H7 H1 O 113.1 . . . no
H7 H1 C6 20.7 . . . no
H7 H1 C5 161.2 . . . no
H7 H1 H11 85.7 . . . no
H7 H1 H8 61.1 . . . no
H7 H1 N1 112.4 . . . no
H7 H1 N2 68.3 . . . no
H7 H1 H3 154.2 . . . no
H7 H1 C12 75.5 . . . no
H7 H1 H5 25.8 . . . no
H7 H1 H6 25.4 . . . no
H7 H1 H2 63.6 . . . no
H7 H1 H2 158.7 . . . no
H7 H1 C2 97.3 . . . no
H7 H1 C1 104.7 . . . no
H7 H1 H3 74.7 . . . no
H7 H1 C1 90.0 . . . no
H7 H1 C5 77.1 . . . no
H7 H1 C8 65.1 . . . no
H7 H1 C3 115.3 . . . no
H7 H1 N1 96.9 . . . no
H4 H1 O 64.8(16) . . . no
H4 H1 C6 161.5(24) . . . no
H4 H1 C5 20.8(14) . . . no
H4 H1 H11 89.1(23) . . . no
H4 H1 H8 120.0(21) . . . no
H4 H1 N1 70.2(18) . . . no
H4 H1 N2 114.2(22) . . . no
H4 H1 H3 25.8(16) . . . no
H4 H1 C12 99.1(20) . . . no
H4 H1 H5 158.9 . . . no
H4 H1 H6 153.9 . . . no
H4 H1 H2 121.2(27) . . . no
H4 H1 H2 25.8(19) . . . no
H4 H1 C2 87.3(18) . . . no
H4 H1 C1 73.0(15) . . . no
H4 H1 H3 102.1(22) . . . no
H4 H1 C1 92.7(19) . . . no
H4 H1 C5 108.0(20) . . . no
H4 H1 C8 116.4(18) . . . no
H4 H1 C3 69.7(17) . . . no
H4 H1 N1 86.4(17) . . . no
O H1 C6 133.6(22) 1_556 1_556 1_556 no
O H1 C5 85.5(16) 1_556 1_556 1_556 no
O H1 H11 58.4(17) 1_556 1_556 1_556 no
O H1 H8 62.5(16) 1_556 1_556 1_556 no
O H1 N1 134.3(20) 1_556 1_556 1_556 no
O H1 N2 174.0(21) 1_556 1_556 1_556 no
O H1 H3 89.8(19) 1_556 1_556 1_556 no
O H1 C12 71.7(15) 1_556 1_556 1_556 no
O H1 H5 131.0 1_556 1_556 1_556 no
O H1 H6 135.4 1_556 1_556 1_556 no
O H1 H2 99.1(21) 1_556 1_556 1_556 no
O H1 H2 85.7(18) 1_556 1_556 1_556 no
O H1 C2 79.2(16) 1_556 1_556 1_556 no
O H1 C1 9.0(5) 1_556 1_556 1_556 no
O H1 H3 123.6(23) 1_556 1_556 1_556 no
O H1 C1 156.1(21) 1_556 1_556 1_556 no
O H1 C5 97.3(17) 1_556 1_556 1_556 no
O H1 C8 62.2(12) 1_556 1_556 1_556 no
O H1 C3 81.9(17) 1_556 1_556 1_556 no
O H1 N1 60.0(13) 1_556 1_556 1_556 no
C6 H1 C5 140.9(21) . . . no
C6 H1 H11 100.2(22) . . . no
C6 H1 H8 76.8(17) . . . no
C6 H1 N1 91.7(14) . . . no
C6 H1 N2 47.6(8) . . . no
C6 H1 H3 135.9(22) . . . no
C6 H1 C12 87.9(16) . . . no
C6 H1 H5 13.9 . . . no
C6 H1 H6 13.4 . . . no
C6 H1 H2 63.2(18) . . . no
C6 H1 H2 138.8(22) . . . no
C6 H1 C2 97.3(16) . . . no
C6 H1 C1 125.3(18) . . . no
C6 H1 H3 67.7(17) . . . no
C6 H1 C1 69.3(11) . . . no
C6 H1 C5 74.4(13) . . . no
C6 H1 C8 79.6(13) . . . no
C6 H1 C3 110.4(17) . . . no
C6 H1 N1 104.2(15) . . . no
C5 H1 H11 102.8(21) . . . no
C5 H1 H8 135.3(22) . . . no
C5 H1 N1 49.4(9) . . . no
C5 H1 N2 93.4(15) . . . no
C5 H1 H3 10.1(13) . . . no
C5 H1 C12 109.6(16) . . . no
C5 H1 H5 139.7 . . . no
C5 H1 H6 136.2 . . . no
C5 H1 H2 118.2(24) . . . no
C5 H1 H2 13.2(13) . . . no
C5 H1 C2 88.8(14) . . . no
C5 H1 C1 93.7(14) . . . no
C5 H1 H3 92.9(18) . . . no
C5 H1 C1 71.9(12) . . . no
C5 H1 C5 104.4(16) . . . no
C5 H1 C8 130.4(17) . . . no
C5 H1 C3 68.5(11) . . . no
C5 H1 N1 95.0(14) . . . no
H11 H1 H8 86.8(22) 2_436 2_436 2_436 no
H11 H1 N1 129.7(21) 2_436 2_436 2_436 no
H11 H1 N2 127.6(21) 2_436 2_436 2_436 no
H11 H1 H3 97.4(23) 2_436 2_436 2_436 no
H11 H1 C12 13.9(12) 2_436 2_436 2_436 no
H11 H1 H5 110.9 2_436 2_436 2_436 no
H11 H1 H6 91.2 2_436 2_436 2_436 no
H11 H1 H2 131.9(26) 2_436 2_436 2_436 no
H11 H1 H2 113.7(24) 2_436 2_436 2_436 no
H11 H1 C2 134.3(21) 2_436 2_436 2_436 no
H11 H1 C1 52.7(15) 2_436 2_436 2_436 no
H11 H1 H3 67.3(19) 2_436 2_436 2_436 no
H11 H1 C1 133.4(20) 2_436 2_436 2_436 no
H11 H1 C5 141.5(21) 2_436 2_436 2_436 no
H11 H1 C8 91.4(18) 2_436 2_436 2_436 no
H11 H1 C3 140.2(21) 2_436 2_436 2_436 no
H11 H1 N1 113.5(19) 2_436 2_436 2_436 no
H8 H1 N1 143.4(20) 2_336 2_336 2_336 no
H8 H1 N2 115.1(18) 2_336 2_336 2_336 no
H8 H1 H3 144.5(23) 2_336 2_336 2_336 no
H8 H1 C12 90.0(18) 2_336 2_336 2_336 no
H8 H1 H5 69.6 2_336 2_336 2_336 no
H8 H1 H6 86.1 2_336 2_336 2_336 no
H8 H1 H2 46.6(18) 2_336 2_336 2_336 no
H8 H1 H2 125.8(23) 2_336 2_336 2_336 no
H8 H1 C2 56.8(14) 2_336 2_336 2_336 no
H8 H1 C1 57.7(14) 2_336 2_336 2_336 no
H8 H1 H3 130.2(25) 2_336 2_336 2_336 no
H8 H1 C1 130.4(18) 2_336 2_336 2_336 no
H8 H1 C5 54.7(13) 2_336 2_336 2_336 no
H8 H1 C8 5.9(12) 2_336 2_336 2_336 no
H8 H1 C3 76.4(15) 2_336 2_336 2_336 no
H8 H1 N1 42.9(13) 2_336 2_336 2_336 no
N1 H1 N2 44.1(7) . . . no
N1 H1 H3 47.2(15) . . . no
N1 H1 C12 124.7(16) . . . no
N1 H1 H5 91.2 . . . no
N1 H1 H6 89.9 . . . no
N1 H1 H2 97.1(21) . . . no
N1 H1 H2 48.7(14) . . . no
N1 H1 C2 91.3(15) . . . no
N1 H1 C1 142.9(17) . . . no
N1 H1 H3 73.0(17) . . . no
N1 H1 C1 22.5(4) . . . no
N1 H1 C5 88.7(14) . . . no
N1 H1 C8 138.9(16) . . . no
N1 H1 C3 75.4(13) . . . no
N1 H1 N1 110.4(16) . . . no
N2 H1 H3 90.1(18) . . . no
N2 H1 C12 114.2(17) . . . no
N2 H1 H5 48.3 . . . no
N2 H1 H6 47.6 . . . no
N2 H1 H2 76.2(18) . . . no
N2 H1 H2 91.9(18) . . . no
N2 H1 C2 95.0(17) . . . no
N2 H1 C1 172.5(17) . . . no
N2 H1 H3 62.3(17) . . . no
N2 H1 C1 21.6(4) . . . no
N2 H1 C5 77.2(14) . . . no
N2 H1 C8 114.8(15) . . . no
N2 H1 C3 92.2(16) . . . no
N2 H1 N1 114.3(17) . . . no
H3 H1 C12 102.4(19) . . . no
H3 H1 H5 138.3 . . . no
H3 H1 H6 128.8 . . . no
H3 H1 H2 126.6(27) . . . no
H3 H1 H2 22.7(16) . . . no
H3 H1 C2 98.6(19) . . . no
H3 H1 C1 97.3(18) . . . no
H3 H1 H3 82.9(23) . . . no
H3 H1 C1 69.2(16) . . . no
H3 H1 C5 113.0(21) . . . no
H3 H1 C8 140.0(20) . . . no
H3 H1 C3 78.1(18) . . . no
H3 H1 N1 105.1(19) . . . no
C12 H1 H5 99.6 2_436 2_436 2_436 no
C12 H1 H6 78.0 2_436 2_436 2_436 no
C12 H1 H2 130.5(24) 2_436 2_436 2_436 no
C12 H1 H2 121.8(20) 2_436 2_436 2_436 no
C12 H1 C2 143.6(16) 2_436 2_436 2_436 no
C12 H1 C1 65.4(12) 2_436 2_436 2_436 no
C12 H1 H3 55.9(14) 2_436 2_436 2_436 no
C12 H1 C1 122.8(16) 2_436 2_436 2_436 no
C12 H1 C5 143.0(17) 2_436 2_436 2_436 no
C12 H1 C8 95.3(13) 2_436 2_436 2_436 no
C12 H1 C3 153.5(16) 2_436 2_436 2_436 no
C12 H1 N1 123.3(15) 2_436 2_436 2_436 no
H5 H1 H6 27.3 . . . no
H5 H1 H2 49.5 . . . no
H5 H1 H2 133.2 . . . no
H5 H1 C2 83.4 . . . no
H5 H1 C1 124.1 . . . no
H5 H1 H3 80.7 . . . no
H5 H1 C1 69.0 . . . no
H5 H1 C5 60.4 . . . no
H5 H1 C8 71.2 . . . no
H5 H1 C3 96.8 . . . no
H5 H1 N1 91.4 . . . no
H6 H1 H2 76.7 . . . no
H6 H1 H2 138.6 . . . no
H6 H1 C2 110.6 . . . no
H6 H1 C1 126.5 . . . no
H6 H1 H3 54.5 . . . no
H6 H1 C1 68.5 . . . no
H6 H1 C5 87.7 . . . no
H6 H1 C8 89.7 . . . no
H6 H1 C3 122.7 . . . no
H6 H1 N1 117.2 . . . no
H2 H1 H2 105.1(22) 2_336 2_336 2_336 no
H2 H1 C2 34.5(15) 2_336 2_336 2_336 no
H2 H1 C1 98.3(19) 2_336 2_336 2_336 no
H2 H1 H3 129.5(22) 2_336 2_336 2_336 no
H2 H1 C1 85.3(19) 2_336 2_336 2_336 no
H2 H1 C5 13.9(16) 2_336 2_336 2_336 no
H2 H1 C8 43.3(14) 2_336 2_336 2_336 no
H2 H1 C3 51.8(17) 2_336 2_336 2_336 no
H2 H1 N1 43.3(14) 2_336 2_336 2_336 no
H2 H1 C2 75.9(17) . . . no
H2 H1 C1 94.6(16) . . . no
H2 H1 H3 103.8(22) . . . no
H2 H1 C1 70.4(15) . . . no
H2 H1 C5 91.3(18) . . . no
H2 H1 C8 120.4(18) . . . no
H2 H1 C3 55.4(15) . . . no
H2 H1 N1 83.8(16) . . . no
C2 H1 C1 82.9(15) 2_336 2_336 2_336 no
C2 H1 H3 157.3(19) 2_336 2_336 2_336 no
C2 H1 C1 92.4(16) 2_336 2_336 2_336 no
C2 H1 C5 23.1(4) 2_336 2_336 2_336 no
C2 H1 C8 51.0(7) 2_336 2_336 2_336 no
C2 H1 C3 20.7(3) 2_336 2_336 2_336 no
C2 H1 N1 20.8(3) 2_336 2_336 2_336 no
C1 H1 H3 119.6(20) 1_556 1_556 1_556 no
C1 H1 C1 165.0(17) 1_556 1_556 1_556 no
C1 H1 C5 98.7(15) 1_556 1_556 1_556 no
C1 H1 C8 58.3(9) 1_556 1_556 1_556 no
C1 H1 C3 88.2(15) 1_556 1_556 1_556 no
C1 H1 N1 62.7(12) 1_556 1_556 1_556 no
H3 H1 C1 66.8(17) 2_436 2_436 2_436 no
H3 H1 C5 136.9(18) 2_436 2_436 2_436 no
H3 H1 C8 135.8(20) 2_436 2_436 2_436 no
H3 H1 C3 148.2(20) 2_436 2_436 2_436 no
H3 H1 N1 171.6(20) 2_436 2_436 2_436 no
C1 H1 C5 81.3(14) . . . no
C1 H1 C8 128.2(15) . . . no
C1 H1 C3 82.6(15) . . . no
C1 H1 N1 113.2(16) . . . no
C5 H1 C8 50.2(7) 2_336 2_336 2_336 no
C5 H1 C3 38.3(5) 2_336 2_336 2_336 no
C5 H1 N1 37.7(5) 2_336 2_336 2_336 no
C8 H1 C3 70.5(9) 2_336 2_336 2_336 no
C8 H1 N1 37.1(5) 2_336 2_336 2_336 no
C3 H1 N1 35.3(5) 2_336 2_336 2_336 no
C5 H2 H3 34.1(45) . . . no
C5 H2 H4 33.5(32) . . . no
C5 H2 C2 43.3(33) . . . no
C5 H2 H8 127.3(52) . . . no
C5 H2 C8 116.5(48) . . . no
C5 H2 N1 66.4(38) . . . no
C5 H2 C7 87.2(42) . . . no
C5 H2 H5 142.6 . . . no
C5 H2 H7 152.7 . . . no
C5 H2 C3 41.4(36) . . . no
C5 H2 C6 142.9(53) . . . no
C5 H2 C4 117.2(51) . . . no
C5 H2 H1 112.6(53) . . . no
C5 H2 H1 38.0(37) . . . no
C5 H2 C3 106.9(51) . . . no
C5 H2 C9 125.3(46) . . . no
C5 H2 C12 80.7(39) . . . no
H3 H2 H4 59.8(54) . . . no
H3 H2 C2 62.2(49) . . . no
H3 H2 H8 119.0(54) . . . no
H3 H2 C8 99.5(50) . . . no
H3 H2 N1 69.1(46) . . . no
H3 H2 C7 73.1(45) . . . no
H3 H2 H5 150.4 . . . no
H3 H2 H7 172.9 . . . no
H3 H2 C3 69.6(52) . . . no
H3 H2 C6 166.0(54) . . . no
H3 H2 C4 149.9(63) . . . no
H3 H2 H1 141.6(61) . . . no
H3 H2 H1 71.0(54) . . . no
H3 H2 C3 140.2(63) . . . no
H3 H2 C9 99.2(51) . . . no
H3 H2 C12 59.3(43) . . . no
H4 H2 C2 66.0(38) . . . no
H4 H2 H8 149.9(50) . . . no
H4 H2 C8 148.6(48) . . . no
H4 H2 N1 94.8(42) . . . no
H4 H2 C7 120.0(46) . . . no
H4 H2 H5 109.1 . . . no
H4 H2 H7 127.0 . . . no
H4 H2 C3 54.0(31) . . . no
H4 H2 C6 112.0(37) . . . no
H4 H2 C4 90.3(34) . . . no
H4 H2 H1 102.9(39) . . . no
H4 H2 H1 40.4(29) . . . no
H4 H2 C3 90.5(35) . . . no
H4 H2 C9 158.2(43) . . . no
H4 H2 C12 114.0(41) . . . no
C2 H2 H8 86.5(27) . . . no
C2 H2 C8 83.8(22) . . . no
C2 H2 N1 29.9(10) . . . no
C2 H2 C7 59.9(17) . . . no
C2 H2 H5 142.2 . . . no
C2 H2 H7 121.1 . . . no
C2 H2 C3 17.7(10) . . . no
C2 H2 C6 127.0(31) . . . no
C2 H2 C4 104.3(28) . . . no
C2 H2 H1 79.5(24) . . . no
C2 H2 H1 32.4(16) . . . no
C2 H2 C3 82.5(23) . . . no
C2 H2 C9 100.5(23) . . . no
C2 H2 C12 65.3(18) . . . no
H8 H2 C8 21.4(14) . . . no
H8 H2 N1 60.9(19) . . . no
H8 H2 C7 46.0(17) . . . no
H8 H2 H5 84.7 . . . no
H8 H2 H7 56.8 . . . no
H8 H2 C3 96.4(26) . . . no
H8 H2 C6 74.1(25) . . . no
H8 H2 C4 84.6(26) . . . no
H8 H2 H1 57.9(23) . . . no
H8 H2 H1 109.5(28) . . . no
H8 H2 C3 73.1(23) . . . no
H8 H2 C9 33.6(17) . . . no
H8 H2 C12 60.2(18) . . . no
C8 H2 N1 54.2(13) . . . no
C8 H2 C7 29.5(7) . . . no
C8 H2 H5 99.9 . . . no
C8 H2 H7 75.3 . . . no
C8 H2 C3 98.3(21) . . . no
C8 H2 C6 92.5(26) . . . no
C8 H2 C4 105.9(27) . . . no
C8 H2 H1 78.4(22) . . . no
C8 H2 H1 113.6(25) . . . no
C8 H2 C3 93.9(23) . . . no
C8 H2 C9 19.2(7) . . . no
C8 H2 C12 40.2(10) . . . no
N1 H2 C7 30.9(8) . . . no
N1 H2 H5 140.3 . . . no
N1 H2 H7 110.4 . . . no
N1 H2 C3 46.3(13) . . . no
N1 H2 C6 124.4(27) . . . no
N1 H2 C4 113.7(25) . . . no
N1 H2 H1 79.5(21) . . . no
N1 H2 H1 61.7(19) . . . no
N1 H2 C3 89.7(21) . . . no
N1 H2 C9 70.7(15) . . . no
N1 H2 C12 40.9(10) . . . no
C7 H2 H5 129.3 . . . no
C7 H2 H7 102.8 . . . no
C7 H2 C3 77.0(19) . . . no
C7 H2 C6 120.1(29) . . . no
C7 H2 C4 125.7(27) . . . no
C7 H2 H1 91.3(23) . . . no
C7 H2 H1 92.2(23) . . . no
C7 H2 C3 105.8(23) . . . no
C7 H2 C9 41.5(11) . . . no
C7 H2 C12 17.6(6) . . . no
H5 H2 H7 30.1 2_336 2_336 2_336 no
H5 H2 C3 128.8 2_336 2_336 2_336 no
H5 H2 C6 16.7 2_336 2_336 2_336 no
H5 H2 C4 38.3 2_336 2_336 2_336 no
H5 H2 H1 64.8 2_336 2_336 2_336 no
H5 H2 H1 120.1 2_336 2_336 2_336 no
H5 H2 C3 59.8 2_336 2_336 2_336 no
H5 H2 C9 92.0 2_336 2_336 2_336 no
H5 H2 C12 136.6 2_336 2_336 2_336 no
H7 H2 C3 115.6 2_336 2_336 2_336 no
H7 H2 C6 17.3 2_336 2_336 2_336 no
H7 H2 C4 37.1 2_336 2_336 2_336 no
H7 H2 H1 42.9 2_336 2_336 2_336 no
H7 H2 H1 115.3 2_336 2_336 2_336 no
H7 H2 C3 46.0 2_336 2_336 2_336 no
H7 H2 C9 74.3 2_336 2_336 2_336 no
H7 H2 C12 115.5 2_336 2_336 2_336 no
C3 H2 C6 116.1(23) . . . no
C3 H2 C4 90.6(20) . . . no
C3 H2 H1 72.8(19) . . . no
C3 H2 H1 15.5(9) . . . no
C3 H2 C3 71.5(16) . . . no
C3 H2 C9 116.3(19) . . . no
C3 H2 C12 83.0(17) . . . no
C6 H2 C4 27.0(6) 2_336 2_336 2_336 no
C6 H2 H1 48.2(14) 2_336 2_336 2_336 no
C6 H2 H1 110.8(23) 2_336 2_336 2_336 no
C6 H2 C3 44.9(10) 2_336 2_336 2_336 no
C6 H2 C9 89.7(23) 2_336 2_336 2_336 no
C6 H2 C12 132.4(26) 2_336 2_336 2_336 no
C4 H2 H1 35.4(12) 2_336 2_336 2_336 no
C4 H2 H1 84.0(19) 2_336 2_336 2_336 no
C4 H2 C3 24.0(5) 2_336 2_336 2_336 no
C4 H2 C9 110.1(25) 2_336 2_336 2_336 no
C4 H2 C12 143.0(24) 2_336 2_336 2_336 no
H1 H2 H1 74.9(22) 2_336 2_336 2_336 no
H1 H2 C3 15.5(9) 2_336 2_336 2_336 no
H1 H2 C9 90.6(22) 2_336 2_336 2_336 no
H1 H2 C12 108.9(21) 2_336 2_336 2_336 no
H1 H2 C3 69.3(17) . . . no
H1 H2 C9 131.8(22) . . . no
H1 H2 C12 96.8(21) . . . no
C3 H2 C9 105.1(22) 2_336 2_336 2_336 no
C3 H2 C12 123.3(20) 2_336 2_336 2_336 no
C9 H2 C12 44.6(8) . . . no
C5 H3 H2 48.5(57) . . . no
C5 H3 H4 33.8(44) . . . no
C5 H3 C2 50.8(47) . . . no
C5 H3 N1 76.2(55) . . . no
C5 H3 C7 97.6(62) . . . no
C5 H3 C3 45.5(52) . . . no
C5 H3 C8 89.0(62) . . . no
C5 H3 H1 39.4(55) . . . no
C5 H3 H6 158.6 . . . no
C5 H3 C4 140.9(77) . . . no
C5 H3 C12 121.3(64) . . . no
C5 H3 H8 72.7(60) . . . no
C5 H3 C3 131.0(75) . . . no
C5 H3 N2 123.5(71) . . . no
C5 H3 C6 162.5(74) . . . no
C5 H3 H11 122.9(63) . . . no
C5 H3 H1 135.9(72) . . . no
C5 H3 C11 90.0(56) . . . no
C5 H3 H7 172.1 . . . no
C5 H3 C2 110.3(71) . . . no
C5 H3 H10 105.2(60) . . . no
H2 H3 H4 70.2(53) . . . no
H2 H3 C2 79.1(50) . . . no
H2 H3 N1 82.3(48) . . . no
H2 H3 C7 78.9(48) . . . no
H2 H3 C3 86.1(51) . . . no
H2 H3 C8 56.4(45) . . . no
H2 H3 H1 86.3(52) . . . no
H2 H3 H6 128.9 . . . no
H2 H3 C4 164.5(59) . . . no
H2 H3 C12 100.6(52) . . . no
H2 H3 H8 40.9(41) . . . no
H2 H3 C3 169.6(54) . . . no
H2 H3 N2 150.4(52) . . . no
H2 H3 C6 142.4(60) . . . no
H2 H3 H11 112.6(53) . . . no
H2 H3 H1 156.4(55) . . . no
H2 H3 C11 90.8(47) . . . no
H2 H3 H7 139.3 . . . no
H2 H3 C2 156.6(59) . . . no
H2 H3 H10 103.5(49) . . . no
H4 H3 C2 74.2(39) . . . no
H4 H3 N1 105.0(43) . . . no
H4 H3 C7 131.0(45) . . . no
H4 H3 C3 59.9(33) . . . no
H4 H3 C8 121.4(43) . . . no
H4 H3 H1 44.8(31) . . . no
H4 H3 H6 126.5 . . . no
H4 H3 C4 112.4(44) . . . no
H4 H3 C12 152.8(45) . . . no
H4 H3 H8 104.5(40) . . . no
H4 H3 C3 115.1(46) . . . no
H4 H3 N2 91.8(39) . . . no
H4 H3 C6 129.1(43) . . . no
H4 H3 H11 147.6(46) . . . no
H4 H3 H1 127.5(48) . . . no
H4 H3 C11 61.0(30) . . . no
H4 H3 H7 142.9 . . . no
H4 H3 C2 96.9(42) . . . no
H4 H3 H10 74.6(34) . . . no
C2 H3 N1 31.7(12) . . . no
C2 H3 C7 63.1(21) . . . no
C2 H3 C3 18.8(12) . . . no
C2 H3 C8 73.8(24) . . . no
C2 H3 H1 34.5(18) . . . no
C2 H3 H6 147.6 . . . no
C2 H3 C4 116.4(33) . . . no
C2 H3 C12 78.9(23) . . . no
C2 H3 H8 67.6(25) . . . no
C2 H3 C3 93.5(28) . . . no
C2 H3 N2 119.5(34) . . . no
C2 H3 C6 133.4(31) . . . no
C2 H3 H11 74.8(23) . . . no
C2 H3 H1 90.5(27) . . . no
C2 H3 C11 134.8(32) . . . no
C2 H3 H7 124.5 . . . no
C2 H3 C2 78.6(26) . . . no
C2 H3 H10 145.6(36) . . . no
N1 H3 C7 32.1(9) . . . no
N1 H3 C3 49.5(14) . . . no
N1 H3 C8 49.4(14) . . . no
N1 H3 H1 65.8(20) . . . no
N1 H3 H6 125.2 . . . no
N1 H3 C4 110.8(25) . . . no
N1 H3 C12 47.8(12) . . . no
N1 H3 H8 51.3(18) . . . no
N1 H3 C3 87.6(21) . . . no
N1 H3 N2 126.1(27) . . . no
N1 H3 C6 115.1(23) . . . no
N1 H3 H11 46.7(14) . . . no
N1 H3 H1 78.0(20) . . . no
N1 H3 C11 165.9(27) . . . no
N1 H3 H7 101.9 . . . no
N1 H3 C2 82.5(21) . . . no
N1 H3 H10 173.5(31) . . . no
C7 H3 C3 81.5(19) . . . no
C7 H3 C8 25.6(8) . . . no
C7 H3 H1 97.6(24) . . . no
C7 H3 H6 102.5 . . . no
C7 H3 C4 107.5(23) . . . no
C7 H3 C12 24.7(7) . . . no
C7 H3 H8 38.1(15) . . . no
C7 H3 C3 91.3(21) . . . no
C7 H3 N2 129.2(24) . . . no
C7 H3 C6 98.4(22) . . . no
C7 H3 H11 34.0(12) . . . no
C7 H3 H1 77.6(20) . . . no
C7 H3 C11 157.5(30) . . . no
C7 H3 H7 84.0 . . . no
C7 H3 C2 97.1(21) . . . no
C7 H3 H10 151.3(29) . . . no
C3 H3 C8 92.3(20) . . . no
C3 H3 H1 16.4(10) . . . no
C3 H3 H6 145.0 . . . no
C3 H3 C4 108.6(24) . . . no
C3 H3 C12 94.7(19) . . . no
C3 H3 H8 84.3(21) . . . no
C3 H3 C3 89.2(20) . . . no
C3 H3 N2 105.5(24) . . . no
C3 H3 C6 131.0(25) . . . no
C3 H3 H11 87.8(19) . . . no
C3 H3 H1 90.8(21) . . . no
C3 H3 C11 118.0(23) . . . no
C3 H3 H7 127.6 . . . no
C3 H3 C2 70.5(17) . . . no
C3 H3 H10 127.1(26) . . . no
C8 H3 H1 105.8(23) . . . no
C8 H3 H6 106.2 . . . no
C8 H3 C4 125.6(23) . . . no
C8 H3 C12 44.2(10) . . . no
C8 H3 H8 17.0(11) . . . no
C8 H3 C3 114.7(21) . . . no
C8 H3 N2 146.8(24) . . . no
C8 H3 C6 108.4(22) . . . no
C8 H3 H11 57.0(15) . . . no
C8 H3 H1 100.5(20) . . . no
C8 H3 C11 134.7(25) . . . no
C8 H3 H7 95.6 . . . no
C8 H3 C2 122.7(20) . . . no
C8 H3 H10 136.5(27) . . . no
H1 H3 H6 142.0 . . . no
H1 H3 C4 106.4(25) . . . no
H1 H3 C12 110.8(23) . . . no
H1 H3 H8 95.2(23) . . . no
H1 H3 C3 91.7(22) . . . no
H1 H3 N2 97.4(23) . . . no
H1 H3 C6 130.8(27) . . . no
H1 H3 H11 102.8(23) . . . no
H1 H3 H1 97.1(23) . . . no
H1 H3 C11 101.6(21) . . . no
H1 H3 H7 132.7 . . . no
H1 H3 C2 71.2(18) . . . no
H1 H3 H10 111.1(25) . . . no
H6 H3 C4 36.7 2_436 2_436 2_436 no
H6 H3 C12 79.7 2_436 2_436 2_436 no
H6 H3 H8 120.3 2_436 2_436 2_436 no
H6 H3 C3 56.3 2_436 2_436 2_436 no
H6 H3 N2 45.3 2_436 2_436 2_436 no
H6 H3 C6 14.6 2_436 2_436 2_436 no
H6 H3 H11 78.4 2_436 2_436 2_436 no
H6 H3 H1 57.2 2_436 2_436 2_436 no
H6 H3 C11 68.6 2_436 2_436 2_436 no
H6 H3 H7 23.9 2_436 2_436 2_436 no
H6 H3 C2 74.5 2_436 2_436 2_436 no
H6 H3 H10 53.4 2_436 2_436 2_436 no
C4 H3 C12 83.5(18) 2_436 2_436 2_436 no
C4 H3 H8 142.6(25) 2_436 2_436 2_436 no
C4 H3 C3 24.0(5) 2_436 2_436 2_436 no
C4 H3 N2 21.9(6) 2_436 2_436 2_436 no
C4 H3 C6 24.6(5) 2_436 2_436 2_436 no
C4 H3 H11 73.8(18) 2_436 2_436 2_436 no
C4 H3 H1 33.1(10) 2_436 2_436 2_436 no
C4 H3 C11 78.1(18) 2_436 2_436 2_436 no
C4 H3 H7 32.4 2_436 2_436 2_436 no
C4 H3 C2 38.4(9) 2_436 2_436 2_436 no
C4 H3 H10 64.1(18) 2_436 2_436 2_436 no
C12 H3 H8 60.1(17) . . . no
C12 H3 C3 70.6(16) . . . no
C12 H3 N2 105.4(20) . . . no
C12 H3 C6 74.0(16) . . . no
C12 H3 H11 14.3(10) . . . no
C12 H3 H1 56.4(16) . . . no
C12 H3 C11 146.1(24) . . . no
C12 H3 H7 59.5 . . . no
C12 H3 C2 82.0(17) . . . no
C12 H3 H10 132.5(23) . . . no
H8 H3 C3 129.4(22) . . . no
H8 H3 N2 163.7(25) . . . no
H8 H3 C6 124.6(25) . . . no
H8 H3 H11 71.8(20) . . . no
H8 H3 H1 115.6(22) . . . no
H8 H3 C11 127.5(23) . . . no
H8 H3 H7 112.3 . . . no
H8 H3 C2 132.5(22) . . . no
H8 H3 H10 135.1(26) . . . no
C3 H3 N2 40.0(9) 2_436 2_436 2_436 no
C3 H3 C6 41.9(8) 2_436 2_436 2_436 no
C3 H3 H11 57.9(17) 2_436 2_436 2_436 no
C3 H3 H1 14.2(9) 2_436 2_436 2_436 no
C3 H3 C11 99.6(21) 2_436 2_436 2_436 no
C3 H3 H7 41.1 2_436 2_436 2_436 no
C3 H3 C2 20.8(5) 2_436 2_436 2_436 no
C3 H3 H10 86.8(20) 2_436 2_436 2_436 no
N2 H3 C6 39.3(8) 2_436 2_436 2_436 no
N2 H3 H11 95.3(20) 2_436 2_436 2_436 no
N2 H3 H1 52.5(13) 2_436 2_436 2_436 no
N2 H3 C11 59.6(14) 2_436 2_436 2_436 no
N2 H3 H7 51.4 2_436 2_436 2_436 no
N2 H3 C2 44.3(9) 2_436 2_436 2_436 no
N2 H3 H10 47.8(15) 2_436 2_436 2_436 no
C6 H3 H11 69.5(16) 2_436 2_436 2_436 no
C6 H3 H1 42.9(11) 2_436 2_436 2_436 no
C6 H3 C11 77.6(17) 2_436 2_436 2_436 no
C6 H3 H7 14.5 2_436 2_436 2_436 no
C6 H3 C2 60.8(11) 2_436 2_436 2_436 no
C6 H3 H10 62.0(16) 2_436 2_436 2_436 no
H11 H3 H1 43.8(16) . . . no
H11 H3 C11 146.9(23) . . . no
H11 H3 H7 55.6 . . . no
H11 H3 C2 67.8(17) . . . no
H11 H3 H10 131.4(22) . . . no
H1 H3 C11 111.1(22) 2_436 2_436 2_436 no
H1 H3 H7 36.8 2_436 2_436 2_436 no
H1 H3 C2 30.7(11) 2_436 2_436 2_436 no
H1 H3 H10 97.1(21) 2_436 2_436 2_436 no
C11 H3 H7 91.4 1_556 1_556 1_556 no
C11 H3 C2 99.9(20) 1_556 1_556 1_556 no
C11 H3 H10 15.6(10) 1_556 1_556 1_556 no
H7 H3 C2 61.8 2_436 2_436 2_436 no
H7 H3 H10 75.8 2_436 2_436 2_436 no
C2 H3 H10 91.1(20) 2_436 2_436 2_436 no
C5 H4 H3 25.6(31) . . . no
C5 H4 H2 34.9(32) . . . no
C5 H4 C2 43.9(23) . . . no
C5 H4 H1 96.2(34) . . . no
C5 H4 C3 75.6(30) . . . no
C5 H4 O 153.8(41) . . . no
C5 H4 C12 140.2(38) . . . no
C5 H4 H11 139.2(37) . . . no
C5 H4 N1 30.1(24) . . . no
C5 H4 C11 116.7(36) . . . no
C5 H4 C7 155.0(40) . . . no
C5 H4 H11 124.9(37) . . . no
C5 H4 H5 81.0 . . . no
C5 H4 C4 93.0(33) . . . no
C5 H4 C1 164.6(39) . . . no
C5 H4 C3 84.7(31) . . . no
C5 H4 H10 106.3(35) . . . no
C5 H4 C7 8.2(23) . . . no
C5 H4 C10 110.7(36) . . . no
C5 H4 N2 90.4(30) . . . no
H3 H4 H2 50.1(40) . . . no
H3 H4 C2 61.4(33) . . . no
H3 H4 H1 109.4(38) . . . no
H3 H4 C3 90.3(36) . . . no
H3 H4 O 161.4(44) . . . no
H3 H4 C12 116.7(37) . . . no
H3 H4 H11 113.6(39) . . . no
H3 H4 N1 49.1(32) . . . no
H3 H4 C11 96.0(36) . . . no
H3 H4 C7 137.6(38) . . . no
H3 H4 H11 116.9(41) . . . no
H3 H4 H5 91.9 . . . no
H3 H4 C4 113.5(41) . . . no
H3 H4 C1 161.4(42) . . . no
H3 H4 C3 109.3(39) . . . no
H3 H4 H10 83.3(36) . . . no
H3 H4 C7 32.0(32) . . . no
H3 H4 C10 96.8(37) . . . no
H3 H4 N2 66.0(35) . . . no
H2 H4 C2 67.7(34) . . . no
H2 H4 H1 113.9(39) . . . no
H2 H4 C3 95.7(36) . . . no
H2 H4 O 145.4(38) . . . no
H2 H4 C12 126.9(38) . . . no
H2 H4 H11 139.3(39) . . . no
H2 H4 N1 55.8(32) . . . no
H2 H4 C11 103.5(35) . . . no
H2 H4 C7 125.7(37) . . . no
H2 H4 H11 157.9(40) . . . no
H2 H4 H5 46.1 . . . no
H2 H4 C4 63.5(31) . . . no
H2 H4 C1 148.4(36) . . . no
H2 H4 C3 64.2(31) . . . no
H2 H4 H10 101.3(36) . . . no
H2 H4 C7 38.5(30) . . . no
H2 H4 C10 88.1(34) . . . no
H2 H4 N2 112.2(35) . . . no
C2 H4 H1 52.3(16) . . . no
C2 H4 C3 31.7(8) . . . no
C2 H4 O 110.3(22) . . . no
C2 H4 C12 161.4(24) . . . no
C2 H4 H11 144.4(25) . . . no
C2 H4 N1 13.9(7) . . . no
C2 H4 C11 156.6(22) . . . no
C2 H4 C7 160.4(24) . . . no
C2 H4 H11 90.6(20) . . . no
C2 H4 H5 104.2 . . . no
C2 H4 C4 93.0(20) . . . no
C2 H4 C1 120.8(21) . . . no
C2 H4 C3 73.3(17) . . . no
C2 H4 H10 142.0(22) . . . no
C2 H4 C7 35.9(10) . . . no
C2 H4 C10 154.3(24) . . . no
C2 H4 N2 102.1(19) . . . no
H1 H4 C3 20.7(12) . . . no
H1 H4 O 58.4(17) . . . no
H1 H4 C12 118.2(23) . . . no
H1 H4 H11 106.7(25) . . . no
H1 H4 N1 66.2(15) . . . no
H1 H4 C11 142.6(25) . . . no
H1 H4 C7 108.6(21) . . . no
H1 H4 H11 49.1(19) . . . no
H1 H4 H5 123.5 . . . no
H1 H4 C4 92.4(18) . . . no
H1 H4 C1 68.6(17) . . . no
H1 H4 C3 73.6(17) . . . no
H1 H4 H10 142.6(26) . . . no
H1 H4 C7 88.2(17) . . . no
H1 H4 C10 152.8(22) . . . no
H1 H4 N2 105.4(19) . . . no
C3 H4 O 78.9(15) . . . no
C3 H4 C12 137.4(22) . . . no
C3 H4 H11 123.6(23) . . . no
C3 H4 N1 45.5(8) . . . no
C3 H4 C11 159.4(21) . . . no
C3 H4 C7 129.2(20) . . . no
C3 H4 H11 64.5(15) . . . no
C3 H4 H5 118.4 . . . no
C3 H4 C4 93.0(16) . . . no
C3 H4 C1 89.2(15) . . . no
C3 H4 C3 71.7(13) . . . no
C3 H4 H10 151.4(21) . . . no
C3 H4 C7 67.5(11) . . . no
C3 H4 C10 172.7(19) . . . no
C3 H4 N2 105.6(16) . . . no
O H4 C12 65.3(12) 1_556 1_556 1_556 no
O H4 H11 62.4(16) 1_556 1_556 1_556 no
O H4 N1 124.0(18) 1_556 1_556 1_556 no
O H4 C11 89.4(15) 1_556 1_556 1_556 no
O H4 C7 50.3(9) 1_556 1_556 1_556 no
O H4 H11 44.6(13) 1_556 1_556 1_556 no
O H4 H5 106.6 1_556 1_556 1_556 no
O H4 C4 82.6(13) 1_556 1_556 1_556 no
O H4 C1 10.8(4) 1_556 1_556 1_556 no
O H4 C3 81.9(13) 1_556 1_556 1_556 no
O H4 H10 98.8(19) 1_556 1_556 1_556 no
O H4 C7 145.6(18) 1_556 1_556 1_556 no
O H4 C10 94.5(14) 1_556 1_556 1_556 no
O H4 N2 102.0(17) 1_556 1_556 1_556 no
C12 H4 H11 17.0(11) 1_556 1_556 1_556 no
C12 H4 N1 162.2(17) 1_556 1_556 1_556 no
C12 H4 C11 24.9(4) 1_556 1_556 1_556 no
C12 H4 C7 23.9(4) 1_556 1_556 1_556 no
C12 H4 H11 73.7(16) 1_556 1_556 1_556 no
C12 H4 H5 94.3 1_556 1_556 1_556 no
C12 H4 C4 103.9(17) 1_556 1_556 1_556 no
C12 H4 C1 54.6(9) 1_556 1_556 1_556 no
C12 H4 C3 122.0(17) 1_556 1_556 1_556 no
C12 H4 H10 33.9(11) 1_556 1_556 1_556 no
C12 H4 C7 148.1(16) 1_556 1_556 1_556 no
C12 H4 C10 39.0(6) 1_556 1_556 1_556 no
C12 H4 N2 63.0(13) 1_556 1_556 1_556 no
H11 H4 N1 148.5(19) 1_556 1_556 1_556 no
H11 H4 C11 36.3(12) 1_556 1_556 1_556 no
H11 H4 C7 35.7(11) 1_556 1_556 1_556 no
H11 H4 H11 59.1(20) 1_556 1_556 1_556 no
H11 H4 H5 111.3 1_556 1_556 1_556 no
H11 H4 C4 118.6(19) 1_556 1_556 1_556 no
H11 H4 C1 52.6(13) 1_556 1_556 1_556 no
H11 H4 C3 133.7(19) 1_556 1_556 1_556 no
H11 H4 H10 38.7(16) 1_556 1_556 1_556 no
H11 H4 C7 144.8(18) 1_556 1_556 1_556 no
H11 H4 C10 54.2(13) 1_556 1_556 1_556 no
H11 H4 N2 51.5(14) 1_556 1_556 1_556 no
N1 H4 C11 145.1(17) . . . no
N1 H4 C7 173.1(17) . . . no
N1 H4 H11 102.1(17) . . . no
N1 H4 H5 96.6 . . . no
N1 H4 C4 92.7(17) . . . no
N1 H4 C1 134.6(16) . . . no
N1 H4 C3 75.6(14) . . . no
N1 H4 H10 132.1(18) . . . no
N1 H4 C7 22.0(4) . . . no
N1 H4 C10 140.5(17) . . . no
N1 H4 N2 99.3(15) . . . no
C11 H4 C7 41.6(6) 1_556 1_556 1_556 no
C11 H4 H11 95.2(18) 1_556 1_556 1_556 no
C11 H4 H5 81.1 1_556 1_556 1_556 no
C11 H4 C4 102.3(16) 1_556 1_556 1_556 no
C11 H4 C1 78.6(11) 1_556 1_556 1_556 no
C11 H4 C3 123.8(16) 1_556 1_556 1_556 no
C11 H4 H10 15.2(10) 1_556 1_556 1_556 no
C11 H4 C7 124.9(15) 1_556 1_556 1_556 no
C11 H4 C10 20.6(4) 1_556 1_556 1_556 no
C11 H4 N2 60.1(11) 1_556 1_556 1_556 no
C7 H4 H11 76.3(16) 1_556 1_556 1_556 no
C7 H4 H5 82.5 1_556 1_556 1_556 no
C7 H4 C4 82.9(15) 1_556 1_556 1_556 no
C7 H4 C1 40.0(6) 1_556 1_556 1_556 no
C7 H4 C3 98.8(15) 1_556 1_556 1_556 no
C7 H4 H10 54.8(12) 1_556 1_556 1_556 no
C7 H4 C7 162.5(17) 1_556 1_556 1_556 no
C7 H4 C10 44.4(6) 1_556 1_556 1_556 no
C7 H4 N2 86.3(15) 1_556 1_556 1_556 no
H11 H4 H5 151.2 2_436 2_436 2_436 no
H11 H4 C4 124.1(17) 2_436 2_436 2_436 no
H11 H4 C1 47.0(12) 2_436 2_436 2_436 no
H11 H4 C3 114.4(17) 2_436 2_436 2_436 no
H11 H4 H10 93.6(20) 2_436 2_436 2_436 no
H11 H4 C7 120.0(17) 2_436 2_436 2_436 no
H11 H4 C10 112.7(18) 2_436 2_436 2_436 no
H11 H4 N2 67.3(13) 2_436 2_436 2_436 no
H5 H4 C4 32.4 2_336 2_336 2_336 no
H5 H4 C1 104.7 2_336 2_336 2_336 no
H5 H4 C3 49.9 2_336 2_336 2_336 no
H5 H4 H10 89.7 2_336 2_336 2_336 no
H5 H4 C7 84.0 2_336 2_336 2_336 no
H5 H4 C10 60.4 2_336 2_336 2_336 no
H5 H4 N2 130.9 2_336 2_336 2_336 no
C4 H4 C1 85.1(13) 2_336 2_336 2_336 no
C4 H4 C3 21.6(3) 2_336 2_336 2_336 no
C4 H4 H10 115.1(18) 2_336 2_336 2_336 no
C4 H4 C7 91.6(16) 2_336 2_336 2_336 no
C4 H4 C10 83.1(13) 2_336 2_336 2_336 no
C4 H4 N2 161.4(15) 2_336 2_336 2_336 no
C1 H4 C3 88.1(13) 1_556 1_556 1_556 no
C1 H4 H10 88.2(16) 1_556 1_556 1_556 no
C1 H4 C7 156.3(15) 1_556 1_556 1_556 no
C1 H4 C10 84.4(11) 1_556 1_556 1_556 no
C1 H4 N2 96.3(14) 1_556 1_556 1_556 no
C3 H4 H10 136.7(18) 2_336 2_336 2_336 no
C3 H4 C7 80.7(14) 2_336 2_336 2_336 no
C3 H4 C10 104.7(14) 2_336 2_336 2_336 no
C3 H4 N2 174.8(16) 2_336 2_336 2_336 no
H10 H4 C7 114.2(17) 1_556 1_556 1_556 no
H10 H4 C10 32.0(11) 1_556 1_556 1_556 no
H10 H4 N2 46.5(13) 1_556 1_556 1_556 no
C7 H4 C10 118.6(14) . . . no
C7 H4 N2 94.2(14) . . . no
C10 H4 N2 78.5(12) 1_556 1_556 1_556 no
C6 H5 H6 35.3 . . . no
C6 H5 H7 35.1 . . . no
C6 H5 C4 44.4 . . . no
C6 H5 H9 136.1 . . . no
C6 H5 N2 65.0 . . . no
C6 H5 H2 107.0 . . . no
C6 H5 C3 43.9 . . . no
C6 H5 H1 41.9 . . . no
C6 H5 C9 136.2 . . . no
C6 H5 C10 128.1 . . . no
C6 H5 H8 76.9 . . . no
C6 H5 I 120.5 . . . no
C6 H5 C5 108.8 . . . no
C6 H5 H4 110.9 . . . no
C6 H5 C10 156.4 . . . no
C6 H5 H9 168.7 . . . no
H6 H5 H7 60.0 . . . no
H6 H5 C4 67.5 . . . no
H6 H5 H9 109.2 . . . no
H6 H5 N2 71.9 . . . no
H6 H5 H2 142.3 . . . no
H6 H5 C3 75.7 . . . no
H6 H5 H1 77.0 . . . no
H6 H5 C9 117.4 . . . no
H6 H5 C10 104.3 . . . no
H6 H5 H8 106.1 . . . no
H6 H5 I 89.2 . . . no
H6 H5 C5 143.6 . . . no
H6 H5 H4 141.7 . . . no
H6 H5 C10 137.4 . . . no
H6 H5 H9 136.8 . . . no
H7 H5 C4 67.4 . . . no
H7 H5 H9 117.2 . . . no
H7 H5 N2 95.0 . . . no
H7 H5 H2 86.9 . . . no
H7 H5 C3 54.5 . . . no
H7 H5 H1 41.1 . . . no
H7 H5 C9 168.5 . . . no
H7 H5 C10 108.1 . . . no
H7 H5 H8 46.1 . . . no
H7 H5 I 148.2 . . . no
H7 H5 C5 93.3 . . . no
H7 H5 H4 103.4 . . . no
H7 H5 C10 162.6 . . . no
H7 H5 H9 156.1 . . . no
C4 H5 H9 172.6 . . . no
C4 H5 N2 29.4 . . . no
C4 H5 H2 84.1 . . . no
C4 H5 C3 19.9 . . . no
C4 H5 H1 35.0 . . . no
C4 H5 C9 101.1 . . . no
C4 H5 C10 171.8 . . . no
C4 H5 H8 84.3 . . . no
C4 H5 I 110.4 . . . no
C4 H5 C5 80.0 . . . no
C4 H5 H4 74.2 . . . no
C4 H5 C10 114.8 . . . no
C4 H5 H9 130.6 . . . no
H9 H5 N2 143.9 1_545 1_545 1_545 no
H9 H5 H2 101.6 1_545 1_545 1_545 no
H9 H5 C3 167.5 1_545 1_545 1_545 no
H9 H5 H1 152.1 1_545 1_545 1_545 no
H9 H5 C9 74.3 1_545 1_545 1_545 no
H9 H5 C10 9.2 1_545 1_545 1_545 no
H9 H5 H8 103.0 1_545 1_545 1_545 no
H9 H5 I 62.5 1_545 1_545 1_545 no
H9 H5 C5 105.0 1_545 1_545 1_545 no
H9 H5 H4 109.1 1_545 1_545 1_545 no
H9 H5 C10 62.8 1_545 1_545 1_545 no
H9 H5 H9 47.1 1_545 1_545 1_545 no
N2 H5 H2 95.6 . . . no
N2 H5 C3 48.1 . . . no
N2 H5 H1 64.0 . . . no
N2 H5 C9 73.9 . . . no
N2 H5 C10 151.0 . . . no
N2 H5 H8 111.3 . . . no
N2 H5 I 81.7 . . . no
N2 H5 C5 87.9 . . . no
N2 H5 H4 76.0 . . . no
N2 H5 C10 91.5 . . . no
N2 H5 H9 106.4 . . . no
H2 H5 C3 70.0 2_336 2_336 2_336 no
H2 H5 H1 65.7 2_336 2_336 2_336 no
H2 H5 C9 91.2 2_336 2_336 2_336 no
H2 H5 C10 102.8 2_336 2_336 2_336 no
H2 H5 H8 44.4 2_336 2_336 2_336 no
H2 H5 I 124.9 2_336 2_336 2_336 no
H2 H5 C5 9.6 2_336 2_336 2_336 no
H2 H5 H4 24.8 2_336 2_336 2_336 no
H2 H5 C10 76.4 2_336 2_336 2_336 no
H2 H5 H9 80.5 2_336 2_336 2_336 no
C3 H5 H1 16.0 . . . no
C3 H5 C9 114.3 . . . no
C3 H5 C10 160.5 . . . no
C3 H5 H8 64.5 . . . no
C3 H5 I 129.8 . . . no
C3 H5 C5 68.3 . . . no
C3 H5 H4 67.3 . . . no
C3 H5 C10 121.8 . . . no
C3 H5 H9 136.3 . . . no
H1 H5 C9 128.3 . . . no
H1 H5 C10 144.5 . . . no
H1 H5 H8 50.0 . . . no
H1 H5 I 145.4 . . . no
H1 H5 C5 66.9 . . . no
H1 H5 H4 70.4 . . . no
H1 H5 C10 131.1 . . . no
H1 H5 H9 142.8 . . . no
C9 H5 C10 83.4 2_335 2_335 2_335 no
C9 H5 H8 134.9 2_335 2_335 2_335 no
C9 H5 I 34.9 2_335 2_335 2_335 no
C9 H5 C5 83.6 2_335 2_335 2_335 no
C9 H5 H4 71.5 2_335 2_335 2_335 no
C9 H5 C10 21.9 2_335 2_335 2_335 no
C9 H5 H9 33.4 2_335 2_335 2_335 no
C10 H5 H8 97.4 1_545 1_545 1_545 no
C10 H5 I 69.5 1_545 1_545 1_545 no
C10 H5 C5 107.5 1_545 1_545 1_545 no
C10 H5 H4 113.9 1_545 1_545 1_545 no
C10 H5 C10 71.7 1_545 1_545 1_545 no
C10 H5 H9 56.0 1_545 1_545 1_545 no
H8 H5 I 162.2 2_336 2_336 2_336 no
H8 H5 C5 53.0 2_336 2_336 2_336 no
H8 H5 H4 67.1 2_336 2_336 2_336 no
H8 H5 C10 116.6 2_336 2_336 2_336 no
H8 H5 H9 113.9 2_336 2_336 2_336 no
I H5 C5 118.1 2_335 2_335 2_335 no
I H5 H4 106.4 2_335 2_335 2_335 no
I H5 C10 48.9 2_335 2_335 2_335 no
I H5 H9 49.0 2_335 2_335 2_335 no
C5 H5 H4 15.2 2_336 2_336 2_336 no
C5 H5 C10 70.8 2_336 2_336 2_336 no
C5 H5 H9 77.2 2_336 2_336 2_336 no
H4 H5 C10 62.6 2_336 2_336 2_336 no
H4 H5 H9 72.4 2_336 2_336 2_336 no
C10 H5 H9 15.8 2_335 2_335 2_335 no
C6 H6 H5 35.6 . . . no
C6 H6 H7 35.0 . . . no
C6 H6 C4 44.2 . . . no
C6 H6 N2 66.6 . . . no
C6 H6 I 153.8 . . . no
C6 H6 C3 43.3 . . . no
C6 H6 H3 107.7 . . . no
C6 H6 H10 125.0 . . . no
C6 H6 H1 40.4 . . . no
C6 H6 H9 77.1 . . . no
C6 H6 I 99.5 . . . no
C6 H6 C5 110.0 . . . no
H5 H6 H7 60.0 . . . no
H5 H6 C4 67.4 . . . no
H5 H6 N2 73.9 . . . no
H5 H6 I 137.7 . . . no
H5 H6 C3 75.4 . . . no
H5 H6 H3 139.8 . . . no
H5 H6 H10 110.5 . . . no
H5 H6 H1 75.7 . . . no
H5 H6 H9 45.7 . . . no
H5 H6 I 67.2 . . . no
H5 H6 C5 140.7 . . . no
H7 H6 C4 67.4 . . . no
H7 H6 N2 96.1 . . . no
H7 H6 I 120.8 . . . no
H7 H6 C3 54.4 . . . no
H7 H6 H3 99.6 . . . no
H7 H6 H10 157.2 . . . no
H7 H6 H1 40.5 . . . no
H7 H6 H9 82.7 . . . no
H7 H6 I 126.5 . . . no
H7 H6 C5 103.3 . . . no
C4 H6 N2 29.9 . . . no
C4 H6 I 154.8 . . . no
C4 H6 C3 19.7 . . . no
C4 H6 H3 72.8 . . . no
C4 H6 H10 89.9 . . . no
C4 H6 H1 34.6 . . . no
C4 H6 H9 112.8 . . . no
C4 H6 I 100.2 . . . no
C4 H6 C5 73.3 . . . no
N2 H6 I 139.3 . . . no
N2 H6 C3 48.2 . . . no
N2 H6 H3 74.7 . . . no
N2 H6 H10 61.1 . . . no
N2 H6 H1 63.9 . . . no
N2 H6 H9 110.3 . . . no
N2 H6 I 76.2 . . . no
N2 H6 C5 73.1 . . . no
I H6 C3 143.4 1_645 1_645 1_645 no
I H6 H3 82.2 1_645 1_645 1_645 no
I H6 H10 80.7 1_645 1_645 1_645 no
I H6 H1 135.6 1_645 1_645 1_645 no
I H6 H9 92.2 1_645 1_645 1_645 no
I H6 I 92.7 1_645 1_645 1_645 no
I H6 C5 81.5 1_645 1_645 1_645 no
C3 H6 H3 65.1 . . . no
C3 H6 H10 104.2 . . . no
C3 H6 H1 15.9 . . . no
C3 H6 H9 120.1 . . . no
C3 H6 I 119.6 . . . no
C3 H6 C5 66.9 . . . no
H3 H6 H10 74.3 2_436 2_436 2_436 no
H3 H6 H1 68.2 2_436 2_436 2_436 no
H3 H6 H9 174.4 2_436 2_436 2_436 no
H3 H6 I 127.2 2_436 2_436 2_436 no
H3 H6 C5 4.0 2_436 2_436 2_436 no
H10 H6 H1 119.4 2_435 2_435 2_435 no
H10 H6 H9 105.5 2_435 2_435 2_435 no
H10 H6 I 53.1 2_435 2_435 2_435 no
H10 H6 C5 70.3 2_435 2_435 2_435 no
H1 H6 H9 116.0 . . . no
H1 H6 I 131.5 . . . no
H1 H6 C5 71.0 . . . no
H9 H6 I 53.4 1_545 1_545 1_545 no
H9 H6 C5 172.9 1_545 1_545 1_545 no
I H6 C5 123.3 2_335 2_335 2_335 no
C6 H7 H5 35.5 . . . no
C6 H7 H6 35.1 . . . no
C6 H7 C4 44.2 . . . no
C6 H7 H1 97.9 . . . no
C6 H7 C3 77.1 . . . no
C6 H7 H8 136.3 . . . no
C6 H7 H2 86.2 . . . no
C6 H7 N2 29.5 . . . no
C6 H7 H10 150.5 . . . no
C6 H7 H11 129.1 . . . no
C6 H7 C12 125.0 . . . no
C6 H7 C8 132.5 . . . no
C6 H7 C11 135.7 . . . no
C6 H7 H9 68.4 . . . no
C6 H7 I 137.9 . . . no
C6 H7 H3 72.0 . . . no
C6 H7 C2 74.5 . . . no
H5 H7 H6 60.0 . . . no
H5 H7 C4 67.5 . . . no
H5 H7 H1 113.1 . . . no
H5 H7 C3 95.7 . . . no
H5 H7 H8 109.5 . . . no
H5 H7 H2 63.0 . . . no
H5 H7 N2 56.0 . . . no
H5 H7 H10 156.7 . . . no
H5 H7 H11 161.6 . . . no
H5 H7 C12 160.3 . . . no
H5 H7 C8 102.4 . . . no
H5 H7 C11 159.3 . . . no
H5 H7 H9 40.2 . . . no
H5 H7 I 106.4 . . . no
H5 H7 H3 107.4 . . . no
H5 H7 C2 94.1 . . . no
H6 H7 C4 67.5 . . . no
H6 H7 H1 114.1 . . . no
H6 H7 C3 95.9 . . . no
H6 H7 H8 169.5 . . . no
H6 H7 H2 120.2 . . . no
H6 H7 N2 54.9 . . . no
H6 H7 H10 116.2 . . . no
H6 H7 H11 113.7 . . . no
H6 H7 C12 102.2 . . . no
H6 H7 C8 161.1 . . . no
H6 H7 C11 103.9 . . . no
H6 H7 H9 72.0 . . . no
H6 H7 I 125.1 . . . no
H6 H7 H3 56.5 . . . no
H6 H7 C2 92.9 . . . no
C4 H7 H1 53.7 . . . no
C4 H7 C3 32.9 . . . no
C4 H7 H8 110.3 . . . no
C4 H7 H2 75.7 . . . no
C4 H7 N2 14.7 . . . no
C4 H7 H10 134.6 . . . no
C4 H7 H11 94.1 . . . no
C4 H7 C12 99.0 . . . no
C4 H7 C8 114.0 . . . no
C4 H7 C11 120.8 . . . no
C4 H7 H9 107.5 . . . no
C4 H7 I 162.2 . . . no
C4 H7 H3 58.9 . . . no
C4 H7 C2 30.3 . . . no
H1 H7 C3 20.9 . . . no
H1 H7 H8 69.5 . . . no
H1 H7 H2 73.5 . . . no
H1 H7 N2 68.4 . . . no
H1 H7 H10 89.7 . . . no
H1 H7 H11 51.5 . . . no
H1 H7 C12 64.4 . . . no
H1 H7 C8 77.8 . . . no
H1 H7 C11 84.6 . . . no
H1 H7 H9 147.9 . . . no
H1 H7 I 119.5 . . . no
H1 H7 H3 68.5 . . . no
H1 H7 C2 23.5 . . . no
C3 H7 H8 85.5 . . . no
C3 H7 H2 72.9 . . . no
C3 H7 N2 47.6 . . . no
C3 H7 H10 107.7 . . . no
C3 H7 H11 67.0 . . . no
C3 H7 C12 76.9 . . . no
C3 H7 C8 92.4 . . . no
C3 H7 C11 99.1 . . . no
C3 H7 H9 134.9 . . . no
C3 H7 I 138.9 . . . no
C3 H7 H3 61.3 . . . no
C3 H7 C2 2.9 . . . no
H8 H7 H2 50.2 2_336 2_336 2_336 no
H8 H7 N2 121.2 2_336 2_336 2_336 no
H8 H7 H10 73.0 2_336 2_336 2_336 no
H8 H7 H11 76.5 2_336 2_336 2_336 no
H8 H7 C12 88.3 2_336 2_336 2_336 no
H8 H7 C8 9.5 2_336 2_336 2_336 no
H8 H7 C11 86.2 2_336 2_336 2_336 no
H8 H7 H9 99.7 2_336 2_336 2_336 no
H8 H7 I 54.7 2_336 2_336 2_336 no
H8 H7 H3 132.1 2_336 2_336 2_336 no
H8 H7 C2 88.4 2_336 2_336 2_336 no
H2 H7 N2 79.4 2_336 2_336 2_336 no
H2 H7 H10 123.2 2_336 2_336 2_336 no
H2 H7 H11 114.4 2_336 2_336 2_336 no
H2 H7 C12 129.4 2_336 2_336 2_336 no
H2 H7 C8 46.8 2_336 2_336 2_336 no
H2 H7 C11 135.6 2_336 2_336 2_336 no
H2 H7 H9 76.6 2_336 2_336 2_336 no
H2 H7 I 86.6 2_336 2_336 2_336 no
H2 H7 H3 132.3 2_336 2_336 2_336 no
H2 H7 C2 74.3 2_336 2_336 2_336 no
N2 H7 H10 143.6 . . . no
N2 H7 H11 105.8 . . . no
N2 H7 C12 108.0 . . . no
N2 H7 C8 122.9 . . . no
N2 H7 C11 127.7 . . . no
N2 H7 H9 94.9 . . . no
N2 H7 I 161.2 . . . no
N2 H7 H3 60.7 . . . no
N2 H7 C2 45.0 . . . no
H10 H7 H11 41.2 2_436 2_436 2_436 no
H10 H7 C12 35.9 2_436 2_436 2_436 no
H10 H7 C8 77.0 2_436 2_436 2_436 no
H10 H7 C11 16.7 2_436 2_436 2_436 no
H10 H7 H9 116.7 2_436 2_436 2_436 no
H10 H7 I 55.1 2_436 2_436 2_436 no
H10 H7 H3 84.7 2_436 2_436 2_436 no
H10 H7 C2 109.2 2_436 2_436 2_436 no
H11 H7 C12 15.1 2_436 2_436 2_436 no
H11 H7 C8 85.2 2_436 2_436 2_436 no
H11 H7 C11 33.1 2_436 2_436 2_436 no
H11 H7 H9 157.9 2_436 2_436 2_436 no
H11 H7 I 91.3 2_436 2_436 2_436 no
H11 H7 H3 59.6 2_436 2_436 2_436 no
H11 H7 C2 68.2 2_436 2_436 2_436 no
C12 H7 C8 96.2 2_436 2_436 2_436 no
C12 H7 C11 22.6 2_436 2_436 2_436 no
C12 H7 H9 147.4 2_436 2_436 2_436 no
C12 H7 I 90.6 2_436 2_436 2_436 no
C12 H7 H3 53.0 2_436 2_436 2_436 no
C12 H7 C2 77.5 2_436 2_436 2_436 no
C8 H7 C11 91.5 2_336 2_336 2_336 no
C8 H7 H9 90.2 2_336 2_336 2_336 no
C8 H7 I 49.6 2_336 2_336 2_336 no
C8 H7 H3 141.6 2_336 2_336 2_336 no
C8 H7 C2 95.2 2_336 2_336 2_336 no
C11 H7 H9 125.8 2_436 2_436 2_436 no
C11 H7 I 71.0 2_436 2_436 2_436 no
C11 H7 H3 68.0 2_436 2_436 2_436 no
C11 H7 C2 99.9 2_436 2_436 2_436 no
H9 H7 I 69.5 1_545 1_545 1_545 no
H9 H7 H3 128.3 1_545 1_545 1_545 no
H9 H7 C2 133.8 1_545 1_545 1_545 no
I H7 H3 137.2 2_336 2_336 2_336 no
I H7 C2 141.8 2_336 2_336 2_336 no
H3 H7 C2 59.3 2_436 2_436 2_436 no
C8 H8 C9 36.0(24) . . . no
C8 H8 C7 35.0(23) . . . no
C8 H8 H2 89.7(39) . . . no
C8 H8 N1 68.1(32) . . . no
C8 H8 H7 143.2 . . . no
C8 H8 O 123.8(38) . . . no
C8 H8 H1 156.5(47) . . . no
C8 H8 N2 98.0(34) . . . no
C8 H8 I 78.9(35) . . . no
C8 H8 C2 84.3(35) . . . no
C8 H8 C1 108.1(34) . . . no
C8 H8 C5 84.0(34) . . . no
C8 H8 C10 22.0(26) . . . no
C8 H8 C12 21.1(26) . . . no
C8 H8 H3 71.7(33) . . . no
C8 H8 C6 138.5(38) . . . no
C8 H8 H5 123.1 . . . no
C8 H8 C1 73.6(32) . . . no
C8 H8 C3 150.8(43) . . . no
C8 H8 H10 126.7(42) . . . no
C8 H8 C11 1.5(23) . . . no
C8 H8 O 65.7(30) . . . no
C8 H8 H11 150.5(38) . . . no
C8 H8 C4 145.2(38) . . . no
C9 H8 C7 70.9(18) . . . no
C9 H8 H2 104.2(28) . . . no
C9 H8 N1 104.0(22) . . . no
C9 H8 H7 116.4 . . . no
C9 H8 O 138.0(23) . . . no
C9 H8 H1 165.7(27) . . . no
C9 H8 N2 93.4(19) . . . no
C9 H8 I 43.0(12) . . . no
C9 H8 C2 117.0(22) . . . no
C9 H8 C1 115.5(20) . . . no
C9 H8 C5 106.1(21) . . . no
C9 H8 C10 14.0(7) . . . no
C9 H8 C12 57.0(13) . . . no
C9 H8 H3 93.5(23) . . . no
C9 H8 C6 118.4(21) . . . no
C9 H8 H5 107.9 . . . no
C9 H8 C1 108.0(20) . . . no
C9 H8 C3 159.8(22) . . . no
C9 H8 H10 95.4(23) . . . no
C9 H8 C11 35.3(10) . . . no
C9 H8 O 95.8(18) . . . no
C9 H8 H11 130.5(24) . . . no
C9 H8 C4 139.0(21) . . . no
C7 H8 H2 73.3(25) . . . no
C7 H8 N1 33.1(9) . . . no
C7 H8 H7 146.3 . . . no
C7 H8 O 101.4(21) . . . no
C7 H8 H1 121.7(27) . . . no
C7 H8 N2 102.0(20) . . . no
C7 H8 I 113.9(23) . . . no
C7 H8 C2 51.8(13) . . . no
C7 H8 C1 96.9(20) . . . no
C7 H8 C5 61.8(15) . . . no
C7 H8 C10 56.9(14) . . . no
C7 H8 C12 14.0(7) . . . no
C7 H8 H3 53.3(17) . . . no
C7 H8 C6 135.4(23) . . . no
C7 H8 H5 122.8 . . . no
C7 H8 C1 42.1(11) . . . no
C7 H8 C3 118.4(23) . . . no
C7 H8 H10 152.8(24) . . . no
C7 H8 C11 35.6(11) . . . no
C7 H8 O 42.5(12) . . . no
C7 H8 H11 142.0(24) . . . no
C7 H8 C4 124.1(23) . . . no
H2 H8 N1 63.6(24) . . . no
H2 H8 H7 73.0 . . . no
H2 H8 O 113.1(29) . . . no
H2 H8 H1 75.5(25) . . . no
H2 H8 N2 158.7(31) . . . no
H2 H8 I 114.2(27) . . . no
H2 H8 C2 40.9(22) . . . no
H2 H8 C1 133.5(30) . . . no
H2 H8 C5 14.3(19) . . . no
H2 H8 C10 98.1(24) . . . no
H2 H8 C12 79.0(23) . . . no
H2 H8 H3 20.1(20) . . . no
H2 H8 C6 62.1(20) . . . no
H2 H8 H5 50.9 . . . no
H2 H8 C1 82.5(25) . . . no
H2 H8 C3 65.0(21) . . . no
H2 H8 H10 133.7(26) . . . no
H2 H8 C11 88.8(23) . . . no
H2 H8 O 99.5(25) . . . no
H2 H8 H11 118.8(26) . . . no
H2 H8 C4 56.1(19) . . . no
N1 H8 H7 126.3 . . . no
N1 H8 O 77.3(16) . . . no
N1 H8 H1 88.8(21) . . . no
N1 H8 N2 100.8(18) . . . no
N1 H8 I 146.8(22) . . . no
N1 H8 C2 26.0(6) . . . no
N1 H8 C1 83.2(16) . . . no
N1 H8 C5 49.4(10) . . . no
N1 H8 C10 90.0(15) . . . no
N1 H8 C12 47.0(9) . . . no
N1 H8 H3 49.0(15) . . . no
N1 H8 C6 116.8(19) . . . no
N1 H8 H5 111.8 . . . no
N1 H8 C1 20.3(5) . . . no
N1 H8 C3 86.8(16) . . . no
N1 H8 H10 149.6(23) . . . no
N1 H8 C11 68.7(12) . . . no
N1 H8 O 35.9(8) . . . no
N1 H8 H11 116.0(20) . . . no
N1 H8 C4 97.7(17) . . . no
H7 H8 O 93.0 2_336 2_336 2_336 no
H7 H8 H1 49.4 2_336 2_336 2_336 no
H7 H8 N2 110.0 2_336 2_336 2_336 no
H7 H8 I 79.1 2_336 2_336 2_336 no
H7 H8 C2 101.1 2_336 2_336 2_336 no
H7 H8 C1 107.3 2_336 2_336 2_336 no
H7 H8 C5 85.1 2_336 2_336 2_336 no
H7 H8 C10 127.4 2_336 2_336 2_336 no
H7 H8 C12 148.5 2_336 2_336 2_336 no
H7 H8 H3 93.0 2_336 2_336 2_336 no
H7 H8 C6 10.9 2_336 2_336 2_336 no
H7 H8 H5 24.4 2_336 2_336 2_336 no
H7 H8 C1 133.0 2_336 2_336 2_336 no
H7 H8 C3 45.3 2_336 2_336 2_336 no
H7 H8 H10 60.7 2_336 2_336 2_336 no
H7 H8 C11 141.8 2_336 2_336 2_336 no
H7 H8 O 147.7 2_336 2_336 2_336 no
H7 H8 H11 60.5 2_336 2_336 2_336 no
H7 H8 C4 29.1 2_336 2_336 2_336 no
O H8 H1 50.5(14) 2_335 2_335 2_335 no
O H8 N2 46.6(9) 2_335 2_335 2_335 no
O H8 I 127.0(20) 2_335 2_335 2_335 no
O H8 C2 82.7(17) 2_335 2_335 2_335 no
O H8 C1 22.7(4) 2_335 2_335 2_335 no
O H8 C5 105.6(19) 2_335 2_335 2_335 no
O H8 C10 135.4(18) 2_335 2_335 2_335 no
O H8 C12 111.4(17) 2_335 2_335 2_335 no
O H8 H3 115.3(23) 2_335 2_335 2_335 no
O H8 C6 96.3(16) 2_335 2_335 2_335 no
O H8 H5 110.2 2_335 2_335 2_335 no
O H8 C1 60.6(11) 2_335 2_335 2_335 no
O H8 C3 60.5(11) 2_335 2_335 2_335 no
O H8 H10 72.7(17) 2_335 2_335 2_335 no
O H8 C11 125.2(17) 2_335 2_335 2_335 no
O H8 O 60.4(10) 2_335 2_335 2_335 no
O H8 H11 40.7(12) 2_335 2_335 2_335 no
O H8 C4 80.3(13) 2_335 2_335 2_335 no
H1 H8 N2 90.5(18) 2_336 2_336 2_336 no
H1 H8 I 123.7(21) 2_336 2_336 2_336 no
H1 H8 C2 72.4(17) 2_336 2_336 2_336 no
H1 H8 C1 71.9(15) 2_336 2_336 2_336 no
H1 H8 C5 77.2(17) 2_336 2_336 2_336 no
H1 H8 C10 173.3(21) 2_336 2_336 2_336 no
H1 H8 C12 135.5(23) 2_336 2_336 2_336 no
H1 H8 H3 90.0(22) 2_336 2_336 2_336 no
H1 H8 C6 48.4(13) 2_336 2_336 2_336 no
H1 H8 H5 60.4 2_336 2_336 2_336 no
H1 H8 C1 86.2(19) 2_336 2_336 2_336 no
H1 H8 C3 10.9(10) 2_336 2_336 2_336 no
H1 H8 H10 75.8(19) 2_336 2_336 2_336 no
H1 H8 C11 156.7(23) 2_336 2_336 2_336 no
H1 H8 O 98.4(19) 2_336 2_336 2_336 no
H1 H8 H11 44.5(15) 2_336 2_336 2_336 no
H1 H8 C4 29.7(11) 2_336 2_336 2_336 no
N2 H8 I 86.9(15) 2_335 2_335 2_335 no
N2 H8 C2 119.9(19) 2_335 2_335 2_335 no
N2 H8 C1 25.3(5) 2_335 2_335 2_335 no
N2 H8 C5 147.1(21) 2_335 2_335 2_335 no
N2 H8 C10 96.2(15) 2_335 2_335 2_335 no
N2 H8 C12 101.4(16) 2_335 2_335 2_335 no
N2 H8 H3 149.8(23) 2_335 2_335 2_335 no
N2 H8 C6 119.5(17) 2_335 2_335 2_335 no
N2 H8 H5 134.4 2_335 2_335 2_335 no
N2 H8 C1 80.7(13) 2_335 2_335 2_335 no
N2 H8 C3 101.3(16) 2_335 2_335 2_335 no
N2 H8 H10 54.3(15) 2_335 2_335 2_335 no
N2 H8 C11 99.2(15) 2_335 2_335 2_335 no
N2 H8 O 66.3(10) 2_335 2_335 2_335 no
N2 H8 H11 52.8(13) 2_335 2_335 2_335 no
N2 H8 C4 116.2(16) 2_335 2_335 2_335 no
I H8 C2 150.3(19) . . . no
I H8 C1 111.4(18) . . . no
I H8 C5 125.4(17) . . . no
I H8 C10 57.0(11) . . . no
I H8 C12 99.9(16) . . . no
I H8 H3 117.4(22) . . . no
I H8 C6 85.5(13) . . . no
I H8 H5 82.9 . . . no
I H8 C1 147.8(18) . . . no
I H8 C3 123.6(17) . . . no
I H8 H10 57.7(15) . . . no
I H8 C11 78.3(13) . . . no
I H8 O 130.6(16) . . . no
I H8 H11 94.5(17) . . . no
I H8 C4 107.8(15) . . . no
C2 H8 C1 97.0(17) . . . no
C2 H8 C5 27.4(6) . . . no
C2 H8 C10 104.1(16) . . . no
C2 H8 C12 64.4(11) . . . no
C2 H8 H3 33.1(15) . . . no
C2 H8 C6 91.1(14) . . . no
C2 H8 H5 86.0 . . . no
C2 H8 C1 42.2(7) . . . no
C2 H8 C3 67.1(12) . . . no
C2 H8 H10 147.7(22) . . . no
C2 H8 C11 84.4(13) . . . no
C2 H8 O 60.4(10) . . . no
C2 H8 H11 111.6(19) . . . no
C2 H8 C4 73.5(12) . . . no
C1 H8 C5 123.3(20) 2_335 2_335 2_335 no
C1 H8 C10 114.4(16) 2_335 2_335 2_335 no
C1 H8 C12 102.4(16) 2_335 2_335 2_335 no
C1 H8 H3 129.8(23) 2_335 2_335 2_335 no
C1 H8 C6 113.4(16) 2_335 2_335 2_335 no
C1 H8 H5 128.8 2_335 2_335 2_335 no
C1 H8 C1 63.3(11) 2_335 2_335 2_335 no
C1 H8 C3 82.3(13) 2_335 2_335 2_335 no
C1 H8 H10 67.2(16) 2_335 2_335 2_335 no
C1 H8 C11 109.5(15) 2_335 2_335 2_335 no
C1 H8 O 54.8(8) 2_335 2_335 2_335 no
C1 H8 H11 47.4(13) 2_335 2_335 2_335 no
C1 H8 C4 101.1(15) 2_335 2_335 2_335 no
C5 H8 C10 97.0(15) . . . no
C5 H8 C12 69.7(12) . . . no
C5 H8 H3 12.8(13) . . . no
C5 H8 C6 74.1(11) . . . no
C5 H8 H5 64.4 . . . no
C5 H8 C1 68.4(11) . . . no
C5 H8 C3 68.0(11) . . . no
C5 H8 H10 145.3(20) . . . no
C5 H8 C11 83.4(13) . . . no
C5 H8 O 85.3(13) . . . no
C5 H8 H11 121.8(19) . . . no
C5 H8 C4 64.0(10) . . . no
C10 H8 C12 43.0(7) . . . no
C10 H8 H3 84.2(18) . . . no
C10 H8 C6 127.1(17) . . . no
C10 H8 H5 114.2 . . . no
C10 H8 C1 94.9(14) . . . no
C10 H8 C3 162.5(17) . . . no
C10 H8 H10 108.2(19) . . . no
C10 H8 C11 21.3(4) . . . no
C10 H8 O 84.4(12) . . . no
C10 H8 H11 141.1(19) . . . no
C10 H8 C4 144.3(16) . . . no
C12 H8 H3 59.1(14) . . . no
C12 H8 C6 139.0(18) . . . no
C12 H8 H5 124.1 . . . no
C12 H8 C1 54.6(9) . . . no
C12 H8 C3 131.5(18) . . . no
C12 H8 H10 144.3(20) . . . no
C12 H8 C11 21.6(4) . . . no
C12 H8 O 51.1(9) . . . no
C12 H8 H11 149.8(18) . . . no
C12 H8 C4 133.7(18) . . . no
H3 H8 C6 82.2(16) . . . no
H3 H8 H5 70.2 . . . no
H3 H8 C1 69.3(16) . . . no
H3 H8 C3 80.7(17) . . . no
H3 H8 H10 153.5(21) . . . no
H3 H8 C11 71.0(15) . . . no
H3 H8 O 83.8(16) . . . no
H3 H8 H11 134.6(22) . . . no
H3 H8 C4 75.2(16) . . . no
C6 H8 H5 15.6 2_336 2_336 2_336 no
C6 H8 C1 126.4(18) 2_336 2_336 2_336 no
C6 H8 C3 41.9(7) 2_336 2_336 2_336 no
C6 H8 H10 71.6(16) 2_336 2_336 2_336 no
C6 H8 C11 137.0(17) 2_336 2_336 2_336 no
C6 H8 O 143.6(18) 2_336 2_336 2_336 no
C6 H8 H11 68.2(14) 2_336 2_336 2_336 no
C6 H8 C4 22.5(4) 2_336 2_336 2_336 no
H5 H8 C1 126.4 2_336 2_336 2_336 no
H5 H8 C3 51.9 2_336 2_336 2_336 no
H5 H8 H10 83.3 2_336 2_336 2_336 no
H5 H8 C11 121.7 2_336 2_336 2_336 no
H5 H8 O 145.3 2_336 2_336 2_336 no
H5 H8 H11 83.9 2_336 2_336 2_336 no
H5 H8 C4 31.1 2_336 2_336 2_336 no
C1 H8 C3 88.1(14) . . . no
C1 H8 H10 130.4(19) . . . no
C1 H8 C11 74.6(11) . . . no
C1 H8 O 18.9(3) . . . no
C1 H8 H11 101.1(16) . . . no
C1 H8 C4 104.4(16) . . . no
C3 H8 H10 82.5(16) 2_336 2_336 2_336 no
C3 H8 C11 150.5(18) 2_336 2_336 2_336 no
C3 H8 O 102.7(15) 2_336 2_336 2_336 no
C3 H8 H11 54.2(12) 2_336 2_336 2_336 no
C3 H8 C4 20.8(3) 2_336 2_336 2_336 no
H10 H8 C11 126.9(19) 1_455 1_455 1_455 no
H10 H8 O 119.9(18) 1_455 1_455 1_455 no
H10 H8 H11 36.9(16) 1_455 1_455 1_455 no
H10 H8 C4 81.8(16) 1_455 1_455 1_455 no
C11 H8 O 67.0(10) . . . no
C11 H8 H11 151.7(17) . . . no
C11 H8 C4 144.1(16) . . . no
O H8 H11 99.8(15) . . . no
O H8 C4 121.1(16) . . . no
H11 H8 C4 64.2(13) 1_455 1_455 1_455 no
C10 H9 C9 35.6(30) . . . no
C10 H9 C11 33.5(32) . . . no
C10 H9 H10 58.1(46) . . . no
C10 H9 H5 147.1 . . . no
C10 H9 H9 121.8(71) . . . no
C10 H9 I 78.4(43) . . . no
C10 H9 I 129.1(55) . . . no
C10 H9 C8 22.6(32) . . . no
C10 H9 C12 20.1(32) . . . no
C10 H9 C6 137.1(57) . . . no
C10 H9 H6 130.0 . . . no
C10 H9 C10 136.6(56) . . . no
C10 H9 H7 124.7 . . . no
C10 H9 C9 149.9(57) . . . no
C10 H9 C7 3.6(33) . . . no
C10 H9 H5 79.0 . . . no
C9 H9 C11 69.0(32) . . . no
C9 H9 H10 93.7(42) . . . no
C9 H9 H5 142.4 . . . no
C9 H9 H9 96.5(41) . . . no
C9 H9 I 43.0(14) . . . no
C9 H9 I 140.6(34) . . . no
C9 H9 C8 13.2(11) . . . no
C9 H9 C12 55.4(23) . . . no
C9 H9 C6 141.9(33) . . . no
C9 H9 H6 149.1 . . . no
C9 H9 C10 109.6(29) . . . no
C9 H9 H7 127.3 . . . no
C9 H9 C9 131.1(33) . . . no
C9 H9 C7 34.1(17) . . . no
C9 H9 H5 62.5 . . . no
C11 H9 H10 25.1(19) . . . no
C11 H9 H5 129.0 . . . no
C11 H9 H9 134.2(54) . . . no
C11 H9 I 111.9(35) . . . no
C11 H9 I 104.0(28) . . . no
C11 H9 C8 55.8(22) . . . no
C11 H9 C12 13.6(10) . . . no
C11 H9 C6 117.9(31) . . . no
C11 H9 H6 104.6 . . . no
C11 H9 C10 144.5(33) . . . no
C11 H9 H7 112.8 . . . no
C11 H9 C9 137.2(31) . . . no
C11 H9 C7 35.0(16) . . . no
C11 H9 H5 94.5 . . . no
H10 H9 H5 106.1 . . . no
H10 H9 H9 138.6(48) . . . no
H10 H9 I 136.0(41) . . . no
H10 H9 I 88.0(25) . . . no
H10 H9 C8 80.7(32) . . . no
H10 H9 C12 38.6(22) . . . no
H10 H9 C6 95.7(28) . . . no
H10 H9 H6 81.0 . . . no
H10 H9 C10 139.9(31) . . . no
H10 H9 H7 94.5 . . . no
H10 H9 C9 122.1(29) . . . no
H10 H9 C7 59.9(26) . . . no
H10 H9 H5 111.0 . . . no
H5 H9 H9 89.5 1_565 1_565 1_565 no
H5 H9 I 107.8 1_565 1_565 1_565 no
H5 H9 I 73.2 1_565 1_565 1_565 no
H5 H9 C8 150.0 1_565 1_565 1_565 no
H5 H9 C12 139.4 1_565 1_565 1_565 no
H5 H9 C6 11.3 1_565 1_565 1_565 no
H5 H9 H6 25.2 1_565 1_565 1_565 no
H5 H9 C10 75.0 1_565 1_565 1_565 no
H5 H9 H7 22.6 1_565 1_565 1_565 no
H5 H9 C9 62.6 1_565 1_565 1_565 no
H5 H9 C7 150.7 1_565 1_565 1_565 no
H5 H9 H5 132.9 1_565 1_565 1_565 no
H9 H9 I 68.7(29) 2_345 2_345 2_345 no
H9 H9 I 59.6(30) 2_345 2_345 2_345 no
H9 H9 C8 104.7(41) 2_345 2_345 2_345 no
H9 H9 C12 129.4(48) 2_345 2_345 2_345 no
H9 H9 C6 100.5(48) 2_345 2_345 2_345 no
H9 H9 H6 107.7 2_345 2_345 2_345 no
H9 H9 C10 14.8(25) 2_345 2_345 2_345 no
H9 H9 H7 110.3 2_345 2_345 2_345 no
H9 H9 C9 34.7(28) 2_345 2_345 2_345 no
H9 H9 C7 118.3(45) 2_345 2_345 2_345 no
H9 H9 H5 43.3 2_345 2_345 2_345 no
I H9 I 128.4(30) . . . no
I H9 C8 56.2(14) . . . no
I H9 C12 98.3(25) . . . no
I H9 C6 114.5(27) . . . no
I H9 H6 130.2 . . . no
I H9 C10 76.6(19) . . . no
I H9 H7 106.5 . . . no
I H9 C9 98.3(24) . . . no
I H9 C7 77.0(19) . . . no
I H9 H5 61.6 . . . no
I H9 C8 136.8(27) 2_345 2_345 2_345 no
I H9 C12 113.6(24) 2_345 2_345 2_345 no
I H9 C6 76.7(20) 2_345 2_345 2_345 no
I H9 H6 70.0 2_345 2_345 2_345 no
I H9 C10 53.3(15) 2_345 2_345 2_345 no
I H9 H7 91.7 2_345 2_345 2_345 no
I H9 C9 34.4(10) 2_345 2_345 2_345 no
I H9 C7 127.4(25) 2_345 2_345 2_345 no
I H9 H5 80.1 2_345 2_345 2_345 no
C8 H9 C12 42.2(13) . . . no
C8 H9 C6 145.6(26) . . . no
C8 H9 H6 146.5 . . . no
C8 H9 C10 118.9(23) . . . no
C8 H9 H7 130.5 . . . no
C8 H9 C9 138.6(25) . . . no
C8 H9 C7 20.9(7) . . . no
C8 H9 H5 65.9 . . . no
C12 H9 C6 128.1(26) . . . no
C12 H9 H6 116.4 . . . no
C12 H9 C10 142.7(26) . . . no
C12 H9 H7 120.2 . . . no
C12 H9 C9 143.7(24) . . . no
C12 H9 C7 21.4(7) . . . no
C12 H9 H5 86.7 . . . no
C6 H9 H6 16.0 1_565 1_565 1_565 no
C6 H9 C10 85.8(24) 1_565 1_565 1_565 no
C6 H9 H7 15.1 1_565 1_565 1_565 no
C6 H9 C9 71.8(20) 1_565 1_565 1_565 no
C6 H9 C7 140.7(26) 1_565 1_565 1_565 no
C6 H9 H5 143.7 1_565 1_565 1_565 no
H6 H9 C10 92.9 1_565 1_565 1_565 no
H6 H9 H7 25.3 1_565 1_565 1_565 no
H6 H9 C9 74.8 1_565 1_565 1_565 no
H6 H9 C7 133.4 1_565 1_565 1_565 no
H6 H9 H5 147.5 1_565 1_565 1_565 no
C10 H9 H7 96.3 2_345 2_345 2_345 no
C10 H9 C9 22.3(7) 2_345 2_345 2_345 no
C10 H9 C7 133.1(24) 2_345 2_345 2_345 no
C10 H9 H5 58.0 2_345 2_345 2_345 no
H7 H9 C9 85.2 1_565 1_565 1_565 no
H7 H9 C7 128.2 1_565 1_565 1_565 no
H7 H9 H5 152.7 1_565 1_565 1_565 no
C9 H9 C7 146.5(24) 2_345 2_345 2_345 no
C9 H9 H5 73.3 2_345 2_345 2_345 no
C7 H9 H5 75.5 . . . no
C11 H10 C10 35.1(26) . . . no
C11 H10 C12 35.5(26) . . . no
C11 H10 H11 57.5(36) . . . no
C11 H10 H9 59.5(40) . . . no
C11 H10 N2 117.7(45) . . . no
C11 H10 I 158.1(44) . . . no
C11 H10 H6 125.3 . . . no
C11 H10 H7 99.2 . . . no
C11 H10 C9 21.8(28) . . . no
C11 H10 C7 22.0(29) . . . no
C11 H10 H8 131.5(48) . . . no
C11 H10 C1 102.8(43) . . . no
C11 H10 H4 55.7(31) . . . no
C11 H10 C8 6.9(24) . . . no
C11 H10 C4 119.1(41) . . . no
C11 H10 O 97.0(43) . . . no
C11 H10 C6 130.1(40) . . . no
C11 H10 H3 74.8(33) . . . no
C10 H10 C12 70.1(20) . . . no
C10 H10 H11 92.5(28) . . . no
C10 H10 H9 24.9(22) . . . no
C10 H10 N2 144.1(28) . . . no
C10 H10 I 130.0(29) . . . no
C10 H10 H6 118.0 . . . no
C10 H10 H7 110.3 . . . no
C10 H10 C9 14.2(8) . . . no
C10 H10 C7 55.8(15) . . . no
C10 H10 H8 156.1(27) . . . no
C10 H10 C1 135.3(26) . . . no
C10 H10 H4 75.4(20) . . . no
C10 H10 C8 35.0(12) . . . no
C10 H10 C4 134.4(25) . . . no
C10 H10 O 132.0(26) . . . no
C10 H10 C6 128.8(25) . . . no
C10 H10 H3 85.2(22) . . . no
C12 H10 H11 22.8(15) . . . no
C12 H10 H9 94.8(31) . . . no
C12 H10 N2 90.9(24) . . . no
C12 H10 I 146.2(29) . . . no
C12 H10 H6 125.2 . . . no
C12 H10 H7 78.7 . . . no
C12 H10 C9 56.0(15) . . . no
C12 H10 C7 14.4(8) . . . no
C12 H10 H8 97.2(26) . . . no
C12 H10 C1 72.3(20) . . . no
C12 H10 H4 55.1(16) . . . no
C12 H10 C8 35.2(11) . . . no
C12 H10 C4 100.7(23) . . . no
C12 H10 O 62.5(18) . . . no
C12 H10 C6 121.3(24) . . . no
C12 H10 H3 76.9(20) . . . no
H11 H10 H9 116.9(36) . . . no
H11 H10 N2 69.6(22) . . . no
H11 H10 I 130.5(31) . . . no
H11 H10 H6 111.4 . . . no
H11 H10 H7 73.4 . . . no
H11 H10 C9 78.6(22) . . . no
H11 H10 C7 37.3(17) . . . no
H11 H10 H8 77.7(26) . . . no
H11 H10 C1 50.3(19) . . . no
H11 H10 H4 55.7(20) . . . no
H11 H10 C8 57.9(19) . . . no
H11 H10 C4 82.0(22) . . . no
H11 H10 O 39.7(18) . . . no
H11 H10 C6 104.3(24) . . . no
H11 H10 H3 73.9(23) . . . no
H9 H10 N2 145.4(30) . . . no
H9 H10 I 109.4(31) . . . no
H9 H10 H6 101.6 . . . no
H9 H10 H7 120.0 . . . no
H9 H10 C9 39.1(23) . . . no
H9 H10 C7 80.7(27) . . . no
H9 H10 H8 158.6(32) . . . no
H9 H10 C1 150.1(29) . . . no
H9 H10 H4 86.8(27) . . . no
H9 H10 C8 59.9(24) . . . no
H9 H10 C4 128.4(28) . . . no
H9 H10 O 155.3(32) . . . no
H9 H10 C6 113.2(29) . . . no
H9 H10 H3 87.8(28) . . . no
N2 H10 I 82.4(16) 2_435 2_435 2_435 no
N2 H10 H6 49.3 2_435 2_435 2_435 no
N2 H10 H7 94.6 2_435 2_435 2_435 no
N2 H10 C9 137.5(22) 2_435 2_435 2_435 no
N2 H10 C7 104.3(20) 2_435 2_435 2_435 no
N2 H10 H8 52.1(14) 2_435 2_435 2_435 no
N2 H10 C1 19.6(5) 2_435 2_435 2_435 no
N2 H10 H4 68.8(15) 2_435 2_435 2_435 no
N2 H10 C8 121.8(21) 2_435 2_435 2_435 no
N2 H10 C4 18.1(5) 2_435 2_435 2_435 no
N2 H10 O 36.4(8) 2_435 2_435 2_435 no
N2 H10 C6 38.5(8) 2_435 2_435 2_435 no
N2 H10 H3 60.4(17) 2_435 2_435 2_435 no
I H10 H6 73.6 1_655 1_655 1_655 no
I H10 H7 69.0 1_655 1_655 1_655 no
I H10 C9 140.1(22) 1_655 1_655 1_655 no
I H10 C7 152.0(21) 1_655 1_655 1_655 no
I H10 H8 53.1(14) 1_655 1_655 1_655 no
I H10 C1 94.6(16) 1_655 1_655 1_655 no
I H10 H4 145.9(21) 1_655 1_655 1_655 no
I H10 C8 151.8(19) 1_655 1_655 1_655 no
I H10 C4 82.8(14) 1_655 1_655 1_655 no
I H10 O 95.3(16) 1_655 1_655 1_655 no
I H10 C6 70.8(13) 1_655 1_655 1_655 no
I H10 H3 125.7(21) 1_655 1_655 1_655 no
H6 H10 H7 130.9 2_435 2_435 2_435 no
H6 H10 C9 126.2 2_435 2_435 2_435 no
H6 H10 C7 131.3 2_435 2_435 2_435 no
H6 H10 H8 85.8 2_435 2_435 2_435 no
H6 H10 C1 67.7 2_435 2_435 2_435 no
H6 H10 H4 73.9 2_435 2_435 2_435 no
H6 H10 C8 132.2 2_435 2_435 2_435 no
H6 H10 C4 32.0 2_435 2_435 2_435 no
H6 H10 O 85.6 2_435 2_435 2_435 no
H6 H10 C6 11.6 2_435 2_435 2_435 no
H6 H10 H3 52.3 2_435 2_435 2_435 no
H7 H10 C9 102.8 2_436 2_436 2_436 no
H7 H10 C7 83.3 2_436 2_436 2_436 no
H7 H10 H8 46.2 2_436 2_436 2_436 no
H7 H10 C1 84.7 2_436 2_436 2_436 no
H7 H10 H4 129.2 2_436 2_436 2_436 no
H7 H10 C8 93.1 2_436 2_436 2_436 no
H7 H10 C4 111.3 2_436 2_436 2_436 no
H7 H10 O 67.8 2_436 2_436 2_436 no
H7 H10 C6 120.9 2_436 2_436 2_436 no
H7 H10 H3 144.3 2_436 2_436 2_436 no
C9 H10 C7 41.7(8) . . . no
C9 H10 H8 145.6(22) . . . no
C9 H10 C1 124.3(20) . . . no
C9 H10 H4 70.1(15) . . . no
C9 H10 C8 20.9(4) . . . no
C9 H10 C4 133.7(19) . . . no
C9 H10 O 118.4(19) . . . no
C9 H10 C6 135.4(20) . . . no
C9 H10 H3 84.5(18) . . . no
C7 H10 H8 109.6(22) . . . no
C7 H10 C1 86.3(16) . . . no
C7 H10 H4 57.6(13) . . . no
C7 H10 C8 20.8(4) . . . no
C7 H10 C4 112.0(19) . . . no
C7 H10 O 76.9(15) . . . no
C7 H10 C6 130.5(19) . . . no
C7 H10 H3 79.5(17) . . . no
H8 H10 C1 51.2(13) 1_655 1_655 1_655 no
H8 H10 H4 114.6(23) 1_655 1_655 1_655 no
H8 H10 C8 128.3(21) 1_655 1_655 1_655 no
H8 H10 C4 66.4(15) 1_655 1_655 1_655 no
H8 H10 O 44.1(13) 1_655 1_655 1_655 no
H8 H10 C6 75.0(16) 1_655 1_655 1_655 no
H8 H10 H3 112.2(24) 1_655 1_655 1_655 no
C1 H10 H4 63.6(14) 2_435 2_435 2_435 no
C1 H10 C8 105.5(17) 2_435 2_435 2_435 no
C1 H10 C4 35.6(7) 2_435 2_435 2_435 no
C1 H10 O 18.7(4) 2_435 2_435 2_435 no
C1 H10 C6 57.6(10) 2_435 2_435 2_435 no
C1 H10 H3 63.3(17) 2_435 2_435 2_435 no
H4 H10 C8 62.2(13) 1_554 1_554 1_554 no
H4 H10 C4 64.2(13) 1_554 1_554 1_554 no
H4 H10 O 72.3(16) 1_554 1_554 1_554 no
H4 H10 C6 75.4(14) 1_554 1_554 1_554 no
H4 H10 H3 22.1(13) 1_554 1_554 1_554 no
C8 H10 C4 124.9(18) . . . no
C8 H10 O 97.6(16) . . . no
C8 H10 C6 136.9(18) . . . no
C8 H10 H3 81.6(17) . . . no
C4 H10 O 53.8(10) 2_435 2_435 2_435 no
C4 H10 C6 22.5(4) 2_435 2_435 2_435 no
C4 H10 H3 49.7(13) 2_435 2_435 2_435 no
O H10 C6 74.9(13) 2_435 2_435 2_435 no
O H10 H3 77.9(18) 2_435 2_435 2_435 no
C6 H10 H3 55.3(14) 2_435 2_435 2_435 no
C12 H11 C11 37.3(26) . . . no
C12 H11 C7 35.7(23) . . . no
C12 H11 H10 62.5(36) . . . no
C12 H11 O 165.0(47) . . . no
C12 H11 N1 68.6(31) . . . no
C12 H11 H1 121.4(40) . . . no
C12 H11 C1 148.4(43) . . . no
C12 H11 O 87.6(36) . . . no
C12 H11 C1 87.0(35) . . . no
C12 H11 N2 123.6(41) . . . no
C12 H11 H4 79.5(35) . . . no
C12 H11 C10 23.4(26) . . . no
C12 H11 C8 21.9(26) . . . no
C12 H11 H11 133.8(49) . . . no
C12 H11 C3 113.4(36) . . . no
C12 H11 H7 87.2 . . . no
C12 H11 H4 143.4(40) . . . no
C12 H11 C2 72.4(31) . . . no
C12 H11 H3 61.4(32) . . . no
C12 H11 C9 6.1(25) . . . no
C12 H11 H8 119.4(40) . . . no
C12 H11 N1 147.7(40) . . . no
C12 H11 C5 81.8(34) . . . no
C11 H11 C7 72.7(20) . . . no
C11 H11 H10 26.0(17) . . . no
C11 H11 O 129.0(24) . . . no
C11 H11 N1 105.8(23) . . . no
C11 H11 H1 120.0(26) . . . no
C11 H11 C1 113.0(21) . . . no
C11 H11 O 111.4(23) . . . no
C11 H11 C1 120.3(23) . . . no
C11 H11 N2 87.3(18) . . . no
C11 H11 H4 76.5(20) . . . no
C11 H11 C10 14.5(7) . . . no
C11 H11 C8 58.2(14) . . . no
C11 H11 H11 143.4(32) . . . no
C11 H11 C3 119.5(21) . . . no
C11 H11 H7 77.3 . . . no
C11 H11 H4 161.9(25) . . . no
C11 H11 C2 108.5(20) . . . no
C11 H11 H3 89.8(22) . . . no
C11 H11 C9 36.5(11) . . . no
C11 H11 H8 90.1(19) . . . no
C11 H11 N1 120.5(19) . . . no
C11 H11 C5 72.9(16) . . . no
C7 H11 H10 98.1(30) . . . no
C7 H11 O 158.3(29) . . . no
C7 H11 N1 33.2(8) . . . no
C7 H11 H1 115.3(23) . . . no
C7 H11 C1 160.2(25) . . . no
C7 H11 O 60.9(14) . . . no
C7 H11 C1 52.9(12) . . . no
C7 H11 N2 152.9(26) . . . no
C7 H11 H4 80.7(20) . . . no
C7 H11 C10 58.3(15) . . . no
C7 H11 C8 14.7(7) . . . no
C7 H11 H11 105.3(27) . . . no
C7 H11 C3 104.1(19) . . . no
C7 H11 H7 103.2 . . . no
C7 H11 H4 112.8(22) . . . no
C7 H11 C2 41.3(11) . . . no
C7 H11 H3 46.8(18) . . . no
C7 H11 C9 36.3(11) . . . no
C7 H11 H8 145.7(23) . . . no
C7 H11 N1 142.9(22) . . . no
C7 H11 C5 87.7(19) . . . no
H10 H11 O 103.2(26) . . . no
H10 H11 N1 130.9(30) . . . no
H10 H11 H1 104.4(28) . . . no
H10 H11 C1 90.6(23) . . . no
H10 H11 O 131.2(28) . . . no
H10 H11 C1 145.6(30) . . . no
H10 H11 N2 65.3(20) . . . no
H10 H11 H4 85.6(24) . . . no
H10 H11 C10 40.4(19) . . . no
H10 H11 C8 84.0(24) . . . no
H10 H11 H11 140.0(31) . . . no
H10 H11 C3 108.5(24) . . . no
H10 H11 H7 65.4 . . . no
H10 H11 H4 141.3(29) . . . no
H10 H11 C2 129.4(25) . . . no
H10 H11 H3 103.8(26) . . . no
H10 H11 C9 62.4(22) . . . no
H10 H11 H8 65.4(22) . . . no
H10 H11 N1 102.4(22) . . . no
H10 H11 C5 78.7(20) . . . no
O H11 N1 125.0(24) 2_435 2_435 2_435 no
O H11 H1 55.3(16) 2_435 2_435 2_435 no
O H11 C1 25.1(6) 2_435 2_435 2_435 no
O H11 O 106.2(19) 2_435 2_435 2_435 no
O H11 C1 107.9(20) 2_435 2_435 2_435 no
O H11 N2 46.0(9) 2_435 2_435 2_435 no
O H11 H4 104.8(20) 2_435 2_435 2_435 no
O H11 C10 143.4(21) 2_435 2_435 2_435 no
O H11 C8 172.8(23) 2_435 2_435 2_435 no
O H11 H11 59.7(18) 2_435 2_435 2_435 no
O H11 C3 65.3(14) 2_435 2_435 2_435 no
O H11 H7 82.3 2_435 2_435 2_435 no
O H11 H4 46.2(13) 2_435 2_435 2_435 no
O H11 C2 118.5(20) 2_435 2_435 2_435 no
O H11 H3 122.2(25) 2_435 2_435 2_435 no
O H11 C9 165.5(21) 2_435 2_435 2_435 no
O H11 H8 46.4(12) 2_435 2_435 2_435 no
O H11 N1 34.3(9) 2_435 2_435 2_435 no
O H11 C5 100.3(17) 2_435 2_435 2_435 no
N1 H11 H1 96.9(20) . . . no
N1 H11 C1 137.1(23) . . . no
N1 H11 O 47.2(9) . . . no
N1 H11 C1 27.4(6) . . . no
N1 H11 N2 158.9(21) . . . no
N1 H11 H4 89.9(18) . . . no
N1 H11 C10 91.5(16) . . . no
N1 H11 C8 47.8(9) . . . no
N1 H11 H11 79.8(21) . . . no
N1 H11 C3 86.5(15) . . . no
N1 H11 H7 109.3 . . . no
N1 H11 H4 80.6(16) . . . no
N1 H11 C2 18.4(5) . . . no
N1 H11 H3 45.0(15) . . . no
N1 H11 C9 69.5(13) . . . no
N1 H11 H8 144.9(21) . . . no
N1 H11 N1 121.9(19) . . . no
N1 H11 C5 99.0(16) . . . no
H1 H11 C1 79.2(18) 2_436 2_436 2_436 no
H1 H11 O 124.3(24) 2_436 2_436 2_436 no
H1 H11 C1 105.1(21) 2_436 2_436 2_436 no
H1 H11 N2 90.4(19) 2_436 2_436 2_436 no
H1 H11 H4 159.0(26) 2_436 2_436 2_436 no
H1 H11 C10 125.4(22) 2_436 2_436 2_436 no
H1 H11 C8 123.0(20) 2_436 2_436 2_436 no
H1 H11 H11 94.4(28) 2_436 2_436 2_436 no
H1 H11 C3 11.3(11) 2_436 2_436 2_436 no
H1 H11 H7 42.8 2_436 2_436 2_436 no
H1 H11 H4 41.8(16) 2_436 2_436 2_436 no
H1 H11 C2 79.9(16) 2_436 2_436 2_436 no
H1 H11 H3 68.9(19) 2_436 2_436 2_436 no
H1 H11 C9 127.5(20) 2_436 2_436 2_436 no
H1 H11 H8 48.6(17) 2_436 2_436 2_436 no
H1 H11 N1 89.1(18) 2_436 2_436 2_436 no
H1 H11 C5 155.6(22) 2_436 2_436 2_436 no
C1 H11 O 100.1(16) 2_435 2_435 2_435 no
C1 H11 C1 112.0(18) 2_435 2_435 2_435 no
C1 H11 N2 25.7(5) 2_435 2_435 2_435 no
C1 H11 H4 82.3(16) 2_435 2_435 2_435 no
C1 H11 C10 125.7(18) 2_435 2_435 2_435 no
C1 H11 C8 157.8(20) 2_435 2_435 2_435 no
C1 H11 H11 58.3(16) 2_435 2_435 2_435 no
C1 H11 C3 89.8(15) 2_435 2_435 2_435 no
C1 H11 H7 96.6 2_435 2_435 2_435 no
C1 H11 H4 68.1(14) 2_435 2_435 2_435 no
C1 H11 C2 138.5(20) 2_435 2_435 2_435 no
C1 H11 H3 147.3(25) 2_435 2_435 2_435 no
C1 H11 C9 144.4(19) 2_435 2_435 2_435 no
C1 H11 H8 54.0(12) 2_435 2_435 2_435 no
C1 H11 N1 17.7(5) 2_435 2_435 2_435 no
C1 H11 C5 76.6(12) 2_435 2_435 2_435 no
O H11 C1 23.5(4) . . . no
O H11 N2 112.9(16) . . . no
O H11 H4 49.8(13) . . . no
O H11 C10 100.3(17) . . . no
O H11 C8 68.5(12) . . . no
O H11 H11 46.5(14) . . . no
O H11 C3 118.8(18) . . . no
O H11 H7 155.9 . . . no
O H11 H4 85.6(17) . . . no
O H11 C2 64.1(10) . . . no
O H11 H3 92.2(18) . . . no
O H11 C9 83.9(14) . . . no
O H11 H8 152.4(20) . . . no
O H11 N1 82.4(12) . . . no
O H11 C5 58.5(10) . . . no
C1 H11 N2 131.4(18) . . . no
C1 H11 H4 72.8(16) . . . no
C1 H11 C10 106.5(16) . . . no
C1 H11 C8 65.2(10) . . . no
C1 H11 H11 53.7(16) . . . no
C1 H11 C3 97.6(16) . . . no
C1 H11 H7 132.6 . . . no
C1 H11 H4 73.0(15) . . . no
C1 H11 C2 41.9(7) . . . no
C1 H11 H3 71.3(16) . . . no
C1 H11 C9 85.5(13) . . . no
C1 H11 H8 149.0(22) . . . no
C1 H11 N1 95.3(14) . . . no
C1 H11 C5 81.7(13) . . . no
N2 H11 H4 77.0(15) 2_435 2_435 2_435 no
N2 H11 C10 100.4(16) 2_435 2_435 2_435 no
N2 H11 C8 140.0(20) 2_435 2_435 2_435 no
N2 H11 H11 79.9(19) 2_435 2_435 2_435 no
N2 H11 C3 101.6(15) 2_435 2_435 2_435 no
N2 H11 H7 89.4 2_435 2_435 2_435 no
N2 H11 H4 91.9(16) 2_435 2_435 2_435 no
N2 H11 C2 164.0(21) 2_435 2_435 2_435 no
N2 H11 H3 154.0(21) 2_435 2_435 2_435 no
N2 H11 C9 120.8(18) 2_435 2_435 2_435 no
N2 H11 H8 48.6(11) 2_435 2_435 2_435 no
N2 H11 N1 38.1(7) 2_435 2_435 2_435 no
N2 H11 C5 68.7(10) 2_435 2_435 2_435 no
H4 H11 C10 74.0(17) 1_554 1_554 1_554 no
H4 H11 C8 75.8(17) 1_554 1_554 1_554 no
H4 H11 H11 67.2(19) 1_554 1_554 1_554 no
H4 H11 C3 164.0(23) 1_554 1_554 1_554 no
H4 H11 H7 150.9 1_554 1_554 1_554 no
H4 H11 H4 120.9(20) 1_554 1_554 1_554 no
H4 H11 C2 108.3(17) 1_554 1_554 1_554 no
H4 H11 H3 127.3(22) 1_554 1_554 1_554 no
H4 H11 C9 73.4(17) 1_554 1_554 1_554 no
H4 H11 H8 124.7(20) 1_554 1_554 1_554 no
H4 H11 N1 70.6(13) 1_554 1_554 1_554 no
H4 H11 C5 9.2(9) 1_554 1_554 1_554 no
C10 H11 C8 43.8(8) . . . no
C10 H11 H11 140.2(28) . . . no
C10 H11 C3 121.6(16) . . . no
C10 H11 H7 83.6 . . . no
C10 H11 H4 162.8(19) . . . no
C10 H11 C2 95.5(14) . . . no
C10 H11 H3 80.7(19) . . . no
C10 H11 C9 22.1(4) . . . no
C10 H11 H8 103.2(17) . . . no
C10 H11 N1 130.1(16) . . . no
C10 H11 C5 72.7(12) . . . no
C8 H11 H11 114.8(25) . . . no
C8 H11 C3 112.4(15) . . . no
C8 H11 H7 100.6 . . . no
C8 H11 H4 127.2(18) . . . no
C8 H11 C2 55.1(9) . . . no
C8 H11 H3 54.5(17) . . . no
C8 H11 C9 21.7(4) . . . no
C8 H11 H8 139.1(19) . . . no
C8 H11 N1 145.1(17) . . . no
C8 H11 C5 81.3(15) . . . no
H11 H11 C3 96.8(24) 2_435 2_435 2_435 no
H11 H11 H7 136.1 2_435 2_435 2_435 no
H11 H11 H4 53.7(19) 2_435 2_435 2_435 no
H11 H11 C2 88.2(20) 2_435 2_435 2_435 no
H11 H11 H3 115.9(27) 2_435 2_435 2_435 no
H11 H11 C9 129.5(26) 2_435 2_435 2_435 no
H11 H11 H8 106.0(25) 2_435 2_435 2_435 no
H11 H11 N1 42.0(13) 2_435 2_435 2_435 no
H11 H11 C5 70.5(17) 2_435 2_435 2_435 no
C3 H11 H7 43.7 2_436 2_436 2_436 no
C3 H11 H4 43.1(11) 2_436 2_436 2_436 no
C3 H11 C2 69.1(10) 2_436 2_436 2_436 no
C3 H11 H3 58.0(15) 2_436 2_436 2_436 no
C3 H11 C9 119.4(15) 2_436 2_436 2_436 no
C3 H11 H8 58.6(14) 2_436 2_436 2_436 no
C3 H11 N1 98.3(14) 2_436 2_436 2_436 no
C3 H11 C5 164.8(18) 2_436 2_436 2_436 no
H7 H11 H4 84.6 2_436 2_436 2_436 no
H7 H11 C2 91.9 2_436 2_436 2_436 no
H7 H11 H3 64.8 2_436 2_436 2_436 no
H7 H11 C9 92.6 2_436 2_436 2_436 no
H7 H11 H8 43.1 2_436 2_436 2_436 no
H7 H11 N1 113.4 2_436 2_436 2_436 no
H7 H11 C5 143.4 2_436 2_436 2_436 no
H4 H11 C2 72.3(14) 2_436 2_436 2_436 no
H4 H11 H3 82.9(20) 2_436 2_436 2_436 no
H4 H11 C9 147.2(17) 2_436 2_436 2_436 no
H4 H11 H8 76.0(17) 2_436 2_436 2_436 no
H4 H11 N1 66.4(13) 2_436 2_436 2_436 no
H4 H11 C5 123.5(18) 2_436 2_436 2_436 no
C2 H11 H3 29.7(13) . . . no
C2 H11 C9 75.1(11) . . . no
C2 H11 H8 126.8(17) . . . no
C2 H11 N1 128.2(17) . . . no
C2 H11 C5 117.3(14) . . . no
H3 H11 C9 66.6(18) . . . no
H3 H11 H8 105.6(20) . . . no
H3 H11 N1 149.1(23) . . . no
H3 H11 C5 134.6(20) . . . no
C9 H11 H8 122.4(17) . . . no
C9 H11 N1 141.9(16) . . . no
C9 H11 C5 75.7(13) . . . no
H8 H11 N1 71.4(13) 1_655 1_655 1_655 no
H8 H11 C5 115.8(17) 1_655 1_655 1_655 no
N1 H11 C5 66.8(9) 2_435 2_435 2_435 no

loop_
_geom_bond_atom_site_label_1
_geom_bond_atom_site_label_2
_geom_bond_distance
_geom_bond_site_symmetry_1
_geom_bond_site_symmetry_2
_geom_bond_publ_flag
I(0) C9 2.096(7) . . ?
I(0) H6 3.01 . . no
I(0) C8 3.028(5) . . ?
I(0) C10 3.034(13) . . ?
I(0) H8 3.06(6) . . no
I(0) H9 3.07(8) . . no
I(0) H10 3.23(7) . . no
I(0) H9 3.31(8) . . no
I(0) H5 3.58 . . no
I(0) H7 3.68 . . no
I(0) H6 3.88 . . no
I(0) C6 3.882(9) . . ?
O(0) C1 1.232(6) . . ?
O(0) N2 2.272(7) . . ?
O(0) N1 2.274(5) . . ?
O(0) H1 2.43(5) . . no
O(0) H11 2.51(6) . . no
O(0) H4 2.58(6) . . no
O(0) C7 2.678(6) . . ?
O(0) H8 2.79(6) . . no
O(0) H11 2.99(6) . . no
O(0) C12 3.093(12) . . ?
O(0) C1 3.257(6) . . ?
O(0) C3 3.267(7) . . ?
O(0) N1 3.39(2) . . ?
O(0) C12 3.41(1) . . ?
O(0) C8 3.427(13) . . ?
O(0) O 3.43(2) . . ?
O(0) C4 3.458(8) . . ?
O(0) C5 3.459(7) . . ?
O(0) C8 3.52(2) . . ?
O(0) C2 3.532(5) . . ?
O(0) N2 3.760(8) . . ?
O(0) C7 3.77(2) . . ?
O(0) C2 3.791(5) . . ?
O(0) H8 3.80(6) . . no
O(0) H10 3.83(7) . . no
N1 C2 1.377(5) . . ?
N1 C1 1.409(5) . . ?
N1 C7 1.446(6) . . ?
N1 C3 2.338(6) . . ?
N1 N2 2.383(6) . . ?
N1 C12 2.443(8) . . ?
N1 C8 2.444(6) . . ?
N1 C5 2.477(6) . . ?
N1 H3 2.55(7) . . no
N1 H11 2.62(5) . . no
N1 H8 2.63(6) . . no
N1 C4 2.688(6) . . ?
N1 H2 2.70(7) . . no
N1 H1 3.16(5) . . no
N1 H4 3.25(5) . . no
N1 C9 3.701(7) . . ?
N1 C11 3.714(7) . . ?
N1 H11 3.86(6) . . no
N1 H1 3.87(5) . . no
N1 C1 3.88(4) . . ?
N2 C4 1.330(6) . . ?
N2 C1 1.360(6) . . ?
N2 C3 2.384(6) . . ?
N2 C6 2.407(8) . . ?
N2 H6 2.62 . . no
N2 H5 2.65 . . no
N2 C2 2.782(7) . . ?
N2 H8 2.95(6) . . no
N2 H10 3.03(7) . . no
N2 H11 3.13(5) . . no
N2 H7 3.18 . . no
N2 H1 3.19(5) . . no
N2 C8 3.23(3) . . ?
N2 H3 3.56(8) . . no
N2 C11 3.63(3) . . ?
N2 C9 3.68(3) . . ?
N2 C7 3.685(7) . . ?
N2 C12 3.71(3) . . ?
N2 H4 3.89(5) . . no
C1 C4 2.318(7) . . ?
C1 C2 2.429(6) . . ?
C1 C7 2.442(7) . . ?
C1 C3 2.741(6) . . ?
C1 H11 2.89(6) . . no
C1 H11 3.05(5) . . no
C1 C12 3.141(8) . . ?
C1 H8 3.18(6) . . no
C1 C8 3.397(11) . . ?
C1 C1 3.54(2) . . ?
C1 H8 3.54(6) . . no
C1 H1 3.57(5) . . no
C1 C8 3.60(2) . . ?
C1 H1 3.65(5) . . no
C1 H4 3.67(6) . . no
C1 C6 3.670(9) . . ?
C1 C12 3.71(3) . . ?
C1 H10 3.76(7) . . no
C1 C5 3.787(7) . . ?
C2 C3 1.354(7) . . ?
C2 C5 1.492(7) . . ?
C2 H3 1.85(8) . . no
C2 H1 1.97(5) . . no
C2 H4 2.02(5) . . no
C2 H2 2.05(8) . . no
C2 C4 2.372(7) . . ?
C2 C7 2.458(7) . . ?
C2 H8 3.12(6) . . no
C2 C8 3.18(1) . . ?
C2 C12 3.425(11) . . ?
C2 H1 3.56(5) . . no
C2 H11 3.59(5) . . no
C2 C3 3.712(13) . . ?
C2 C6 3.747(8) . . ?
C2 H3 3.79(8) . . no
C2 C2 3.88(2) . . ?
C2 H7 3.89 . . no
C3 H1 0.91(5) . . no
C3 C4 1.385(7) . . ?
C3 C5 2.501(8) . . ?
C3 C6 2.507(8) . . ?
C3 H7 2.54 . . no
C3 H4 2.56(5) . . no
C3 H3 2.96(8) . . no
C3 H5 3.11 . . no
C3 H6 3.11 . . no
C3 H2 3.15(9) . . no
C3 H2 3.38(7) . . no
C3 H11 3.39(6) . . no
C3 H3 3.39(7) . . no
C3 H8 3.56(6) . . no
C3 C7 3.677(7) . . ?
C3 H4 3.75(5) . . no
C3 C5 3.782(12) . . ?
C3 C3 3.819(13) . . ?
C3 H1 3.84(5) . . no
C3 C12 3.85(4) . . ?
C4 C6 1.498(8) . . ?
C4 H1 2.00(5) . . no
C4 H7 2.02 . . no
C4 H5 2.02 . . no
C4 H6 2.02 . . no
C4 H3 3.24(7) . . no
C4 H2 3.25(7) . . no
C4 H4 3.63(5) . . no
C4 C5 3.764(8) . . ?
C4 C5 3.802(13) . . ?
C4 H10 3.82(7) . . no
C4 C5 3.84(1) . . ?
C4 H8 3.90(6) . . no
C5 H3 0.74(7) . . no
C5 H4 0.95(5) . . no
C5 H2 0.99(9) . . no
C5 H1 2.66(5) . . no
C5 C7 2.855(7) . . ?
C5 H8 3.18(6) . . no
C5 C8 3.23(2) . . ?
C5 H5 3.59 . . no
C5 C12 3.70(2) . . ?
C5 H1 3.80(5) . . no
C5 C11 3.82(2) . . ?
C5 C12 3.87(2) . . ?
C5 H6 3.89 . . no
C5 H11 3.90(6) . . no
C6 H7 0.95 . . no
C6 H6 0.95 . . no
C6 H5 0.95 . . no
C6 H1 2.65(5) . . no
C6 H2 3.17(8) . . no
C6 H9 3.37(9) . . no
C6 H8 3.45(6) . . no
C6 H3 3.60(7) . . no
C6 H10 3.87(7) . . no
C7 C8 1.372(7) . . ?
C7 C12 1.398(8) . . ?
C7 H11 2.04(5) . . no
C7 H8 2.05(6) . . no
C7 C9 2.373(7) . . ?
C7 C11 2.398(8) . . ?
C7 H3 2.66(7) . . no
C7 H2 2.73(7) . . no
C7 C10 2.768(8) . . ?
C7 H10 3.33(7) . . no
C7 H4 3.45(5) . . no
C7 H4 3.79(6) . . no
C7 H9 3.80(10) . . no
C8 H8 0.97(5) . . no
C8 C9 1.377(7) . . ?
C8 C10 2.414(8) . . ?
C8 C12 2.414(10) . . ?
C8 H2 2.66(7) . . no
C8 C11 2.774(12) . . ?
C8 H3 3.15(8) . . no
C8 H11 3.24(6) . . no
C8 H9 3.34(10) . . no
C8 H7 3.53 . . no
C8 H1 3.81(5) . . no
C8 H10 3.81(6) . . no
C9 C10 1.399(9) . . ?
C9 H8 2.04(6) . . no
C9 H9 2.11(9) . . no
C9 C11 2.394(12) . . ?
C9 C12 2.774(9) . . ?
C9 H10 3.33(7) . . no
C9 H5 3.39 . . no
C9 H2 3.58(8) . . no
C9 H9 3.68(10) . . no
C9 H11 3.69(6) . . no
C10 H9 1.04(10) . . no
C10 C11 1.378(10) . . ?
C10 H10 2.10(7) . . no
C10 C12 2.411(9) . . ?
C10 H11 3.23(6) . . no
C10 H8 3.29(6) . . no
C10 H9 3.45(10) . . no
C10 H5 3.53 . . no
C10 H5 3.75 . . no
C10 H4 3.83(5) . . no
C11 H10 1.04(6) . . no
C11 C12 1.393(9) . . ?
C11 H11 2.01(6) . . no
C11 H9 2.12(10) . . no
C11 H4 3.30(5) . . no
C11 H7 3.58 . . no
C11 H8 3.75(6) . . no
C11 H3 3.75(7) . . no
C12 H11 0.92(6) . . no
C12 H10 2.11(7) . . no
C12 H4 3.10(6) . . no
C12 H3 3.26(7) . . no
C12 H1 3.28(6) . . no
C12 H8 3.30(6) . . no
C12 H9 3.36(10) . . no
C12 H7 3.52 . . no
C12 H2 3.73(7) . . no
H1 H7 2.35 . . no
H1 H4 2.39(7) . . no
H1 H11 2.70(8) . . no
H1 H8 2.89(7) . . no
H1 H3 3.19(10) . . no
H1 H5 3.28 . . no
H1 H6 3.30 . . no
H1 H2 3.31(9) . . no
H1 H2 3.37(10) . . no
H1 H3 3.64(9) . . no
H2 H3 1.31(9) . . no
H2 H4 1.60(10) . . no
H2 H8 2.48(9) . . no
H2 H5 2.76 . . no
H2 H7 3.09 . . no
H3 H4 1.47(8) . . no
H3 H6 3.19 . . no
H3 H8 3.32(10) . . no
H3 H11 3.60(9) . . no
H3 H7 3.78 . . no
H3 H10 3.89(10) . . no
H4 H11 3.13(8) . . no
H4 H11 3.58(8) . . no
H4 H5 3.61 . . no
H4 H10 3.77(8) . . no
H5 H6 1.55 . . no
H5 H7 1.55 . . no
H5 H9 2.61 . . no
H5 H8 3.54 . . no
H5 H9 3.81 . . no
H6 H7 1.55 . . no
H6 H10 3.24 . . no
H6 H9 3.45 . . no
H7 H8 2.70 . . no
H7 H10 3.27 . . no
H7 H11 3.44 . . no
H7 H9 3.60 . . no
H8 H10 3.58(9) . . no
H8 H11 3.85(8) . . no
H9 H10 2.45(11) . . no
H9 H9 2.8(2) . . no
H10 H11 2.37(9) . . no
H11 H11 3.33(11) . . no

loop_
_geom_contact_atom_site_label_1
_geom_contact_atom_site_label_2
_geom_contact_distance
_geom_contact_site_symmetry_1
_geom_contact_site_symmetry_2
_geom_contact_publ_flag
I H6 3.0073 . 1_465 no
I H10 3.23(7) . 1_455 no
I H9 3.31(8) . 2_345 no
I C6 3.882(9) . 1_465 no
O H1 2.43(5) . 1_554 no
O H11 2.51(6) . 2_435 no
O H4 2.58(6) . 1_554 no
O H8 2.79(6) . 2_335 no
O C1 3.257(6) . 2_335 no
O C3 3.267(7) . 1_554 no
O N1 3.39(2) . 2_335 no
O C12 3.41(1) . 2_435 no
O C8 3.427(13) . 2_335 no
O O 3.43(2) . 2_335 no
O C5 3.459(7) . 1_554 no
O N2 3.760(8) . 2_335 no
O C7 3.77(2) . 2_335 no
O C2 3.791(5) . 1_554 no
N1 C1 3.88(4) . 2_335 no
N2 H8 2.95(6) . 2_335 no
N2 H10 3.03(7) . 2_435 no
N2 H11 3.13(5) . 2_435 no
N2 C8 3.23(3) . 2_335 no
N2 C11 3.63(3) . 2_435 no
N2 C9 3.68(3) . 2_335 no
N2 C12 3.71(3) . 2_435 no
C1 H11 2.89(6) . 2_435 no
C1 H8 3.18(6) . 2_335 no
C1 C1 3.54(2) . 2_335 no
C1 C8 3.60(2) . 2_335 no
C1 C12 3.71(3) . 2_435 no
C2 C3 3.712(13) . 2_336 no
C2 C2 3.88(2) . 2_436 no
C3 C5 3.782(12) . 2_336 no
C3 C3 3.819(13) . 2_336 no
C3 C12 3.85(4) . 2_436 no
C4 H3 3.24(7) . 2_436 no
C4 H2 3.25(7) . 2_336 no
C4 C5 3.802(13) . 2_336 no
C4 C5 3.84(1) . 2_436 no
C5 C11 3.82(2) . 1_556 no
C5 C12 3.87(2) . 1_556 no
C6 H2 3.17(8) . 2_336 no
C11 H4 3.30(5) . 1_554 no
C12 H4 3.10(6) . 1_554 no
C12 H1 3.28(6) . 2_436 no
H1 H11 2.70(8) . 2_436 no
H1 H8 2.89(7) . 2_336 no
H2 H5 2.7575 . 2_336 no
H5 H9 2.6118 . 1_545 no
H7 H8 2.7029 . 2_336 no
H9 H9 2.8(2) . 2_345 no
H1 O 2.43(5) . 1_556 no
H2 N1 2.70(7) . . no
H3 N1 2.55(7) . . no
H4 O 2.58(6) . 1_556 no
H5 N2 2.6490 . . no
H6 N2 2.6207 . . no
H8 N1 2.63(6) . . no
H8 O 2.79(6) . 2_335 no
H11 O 2.51(6) . 2_435 no
H11 N1 2.62(5) . . no

loop_
_geom_torsion_atom_site_label_1
_geom_torsion_atom_site_label_2
_geom_torsion_atom_site_label_3
_geom_torsion_atom_site_label_4
_geom_torsion_site_symmetry_1
_geom_torsion_site_symmetry_2
_geom_torsion_site_symmetry_3
_geom_torsion_site_symmetry_4
_geom_torsion
_geom_torsion_publ_flag
? ? ? ? ? ? ? ? ? ?

loop_
_cod_related_entry_id
_cod_related_entry_database
_cod_related_entry_code
1 ChemSpider 21142091
